data_4323249
loop_
_publ_author_name
'Masako Yamami'
'Hideki Furutachi'
'Takushi Yokoyama'
'Hisashi \=Okawa'

_publ_section_title
;
 Macrocyclic Heterodinuclear ZnIIPbII Complexes: Synthesis, Structures,
 and Hydrolytic Function toward Tris(p-nitrophenyl) Phosphate
;
_journal_name_full 'Inorganic Chemistry'
_journal_page_first 6832
_journal_page_last 6838
_journal_paper_doi 10.1021/ic9804869
_journal_volume 37
_journal_year 1998
_chemical_formula_sum 'C36 H35 Cl N7 O14 P Pb Zn'
_space_group_IT_number 2
_symmetry_cell_setting triclinic
_symmetry_Int_Tables_number 2
_symmetry_space_group_name_Hall '-P 1'
_symmetry_space_group_name_H-M 'P -1'
_audit_creation_date 'Thu Jan  8 21:59:31 1998'
_audit_creation_method 'from TEXRAY.INF file'
_cell_angle_alpha 94.71(6)
_cell_angle_beta 97.02(6)
_cell_angle_gamma 61.68(5)
_cell_formula_units_Z 2.00
_cell_length_a 13.494(9)
_cell_length_b 13.88(1)
_cell_length_c 12.765(8)
_cell_measurement_reflns_used 25
_cell_measurement_temperature 23.0
_cell_measurement_theta_max 30.04
_cell_measurement_theta_min 29.83
_cell_volume 2088(3)
_computing_cell_refinement 'MSC/AFC Diffractometer Control'
_computing_data_collection 'MSC/AFC Diffractometer Control'
_computing_data_reduction 'teXsan: PROCESS (MSC)'
_computing_publication_material 'teXsan: FINISH (MSC)'
_computing_structure_refinement 'teXsan: LS (MSC)'
_computing_structure_solution SHELXS86
_diffrn_ambient_temperature 23.0
_diffrn_measurement_device AFC7R
_diffrn_measurement_method 'omega/2-theta scans'
_diffrn_orient_matrix_UB_11 -0.08049
_diffrn_orient_matrix_UB_12 0.04952
_diffrn_orient_matrix_UB_13 0.01351
_diffrn_orient_matrix_UB_21 -0.00169
_diffrn_orient_matrix_UB_22 -0.06042
_diffrn_orient_matrix_UB_23 0.03607
_diffrn_orient_matrix_UB_31 0.02586
_diffrn_orient_matrix_UB_32 0.02451
_diffrn_orient_matrix_UB_33 0.06893
_diffrn_radiation_monochromator graphite
_diffrn_radiation_source 'X-ray tube'
_diffrn_radiation_type MoKalpha
_diffrn_radiation_wavelength 0.7107
_diffrn_reflns_av_R_equivalents 4.34
_diffrn_reflns_limit_h_max 16
_diffrn_reflns_limit_h_min 0
_diffrn_reflns_limit_k_max 16
_diffrn_reflns_limit_k_min -2
_diffrn_reflns_limit_l_max 1
_diffrn_reflns_limit_l_min -13
_diffrn_reflns_number 7566
_diffrn_reflns_theta_max 25.0138
_diffrn_standards_decay_% -1.80
_diffrn_standards_interval_count 150
_diffrn_standards_number 3
_exptl_absorpt_coefficient_mu_cm 47.839
_exptl_absorpt_correction_T_max 1.000
_exptl_absorpt_correction_T_min 0.814
_exptl_absorpt_correction_type psi-scan
_exptl_crystal_colour yellow
_exptl_crystal_density_diffrn 1.795
_exptl_crystal_description prismatic
_exptl_crystal_F_000 1112.00
_exptl_crystal_size_max 0.250
_exptl_crystal_size_min 0.150
_refine_diff_density_max -1.29130
_refine_diff_density_min 2.52800
_refine_ls_extinction_coef 2.77831
_refine_ls_extinction_method Zachariasen_type_2_Gaussian_isotropic
_refine_ls_goodness_of_fit_obs 6.150
_refine_ls_matrix_type full
_refine_ls_number_parameters 551
_refine_ls_number_reflns 6070
_refine_ls_number_restraints 0
_refine_ls_R_factor_obs 0.0440
_refine_ls_shift/esd_max 0.0080
_refine_ls_structure_factor_coef F
_refine_ls_weighting_scheme sigma
_refine_ls_wR_factor_obs 0.0560
_cod_data_source_file ic9804869_3.cif
_cod_data_source_block ZnPb(BNP)
_cod_original_cell_volume 2088(2)
_cod_original_sg_symbol_H-M 'P -1 '
_cod_original_formula_sum 'C36 H35 O14 N7 P Cl Zn Pb'
_cod_database_code 4323249

loop_
_symmetry_equiv_pos_as_xyz
'   +x,   +y,   +z'
'   -x,   -y,   -z'

loop_
_atom_site_aniso_label
_atom_site_aniso_U_11
_atom_site_aniso_U_22
_atom_site_aniso_U_33
_atom_site_aniso_U_12
_atom_site_aniso_U_13
_atom_site_aniso_U_23
Pb 0.0478(4) 0.0446(4) 0.0411(3) -0.0200(3) 0.0001(2) 0.0041(2)
Zn 0.050(1) 0.0358(10) 0.0470(10) -0.0158(9) 0.0079(8) 0.0042(8)
Cl 0.066(3) 0.052(3) 0.072(3) -0.010(2) 0.023(2) 0.004(2)
P 0.055(3) 0.042(2) 0.039(2) -0.024(2) 0.003(2) -0.001(2)
O1 0.038(6) 0.044(6) 0.051(6) -0.009(5) 0.008(5) 0.013(5)
O2 0.042(6) 0.045(6) 0.070(7) -0.013(5) 0.012(5) 0.021(5)
O3 0.058(6) 0.037(6) 0.044(6) -0.021(5) 0.006(5) 0.003(4)
O4 0.058(6) 0.039(6) 0.037(5) -0.020(5) 0.001(5) 0.002(4)
O5 0.057(7) 0.055(7) 0.062(7) -0.031(6) 0.003(5) -0.003(5)
O6 0.079(7) 0.046(6) 0.038(5) -0.027(6) 0.007(5) -0.005(5)
O7 0.067(9) 0.13(1) 0.10(1) -0.027(8) 0.023(8) 0.011(9)
O8 0.072(9) 0.09(1) 0.087(10) -0.012(8) 0.001(7) -0.001(8)
O9 0.11(1) 0.068(9) 0.088(10) 0.002(8) 0.017(8) -0.004(7)
O10 0.11(1) 0.062(8) 0.093(10) -0.037(8) -0.007(8) 0.009(7)
O11 0.09(1) 0.10(1) 0.14(1) 0.025(9) -0.013(9) -0.008(9)
O12 0.26(2) 0.19(2) 0.10(1) -0.03(2) 0.02(1) 0.07(1)
O13 0.22(2) 0.10(1) 0.23(2) -0.10(1) 0.11(1) -0.08(1)
O14 0.18(2) 0.10(1) 0.29(2) -0.08(1) 0.17(2) -0.07(1)
N1 0.049(8) 0.036(7) 0.050(7) -0.009(6) 0.012(6) 0.008(6)
N2 0.048(8) 0.040(7) 0.054(8) -0.016(7) 0.010(6) 0.006(6)
N3 0.052(8) 0.033(7) 0.069(9) -0.003(6) 0.006(7) 0.008(6)
N4 0.055(8) 0.055(8) 0.060(8) -0.028(7) 0.004(7) 0.007(7)
N5 0.063(9) 0.062(9) 0.044(7) -0.034(8) 0.000(7) 0.013(7)
N6 0.06(1) 0.12(2) 0.07(1) -0.04(1) 0.000(9) 0.01(1)
N7 0.09(1) 0.08(1) 0.06(1) -0.04(1) -0.012(9) 0.005(9)
C1 0.06(1) 0.09(1) 0.06(1) 0.003(10) 0.017(9) 0.002(10)
C2 0.047(10) 0.05(1) 0.06(1) -0.009(9) 0.010(8) -0.013(8)
C3 0.06(1) 0.047(10) 0.06(1) -0.008(8) 0.004(8) 0.009(8)
C4 0.040(9) 0.037(9) 0.049(9) -0.004(7) 0.015(7) -0.004(7)
C5 0.049(10) 0.047(9) 0.042(9) -0.023(8) 0.005(7) 0.000(7)
C6 0.044(9) 0.047(9) 0.044(9) -0.019(8) 0.001(7) 0.000(7)
C7 0.06(1) 0.06(1) 0.053(10) -0.025(9) 0.011(8) -0.002(8)
C8 0.051(10) 0.037(9) 0.054(10) -0.013(8) 0.004(8) 0.002(7)
C9 0.07(1) 0.048(10) 0.044(9) -0.014(9) 0.004(8) 0.006(7)
C10 0.08(1) 0.039(10) 0.08(1) -0.016(9) 0.023(9) 0.015(9)
C11 0.07(1) 0.047(10) 0.040(9) -0.031(9) 0.006(8) 0.001(7)
C12 0.055(10) 0.053(10) 0.039(8) -0.029(8) 0.007(7) -0.002(7)
C13 0.06(1) 0.07(1) 0.044(9) -0.039(9) 0.007(8) -0.002(8)
C14 0.043(10) 0.06(1) 0.046(9) -0.027(9) 0.007(7) 0.000(8)
C15 0.05(1) 0.11(1) 0.07(1) -0.03(1) 0.004(9) 0.01(1)
C16 0.035(9) 0.07(1) 0.050(9) -0.016(8) -0.003(7) 0.009(8)
C17 0.052(10) 0.041(9) 0.055(10) -0.013(8) 0.005(8) 0.010(8)
C18 0.050(10) 0.045(9) 0.053(9) -0.023(8) 0.008(8) 0.001(7)
C19 0.042(10) 0.07(1) 0.06(1) -0.005(9) 0.010(8) 0.004(9)
C20 0.08(1) 0.04(1) 0.07(1) -0.007(9) 0.010(10) 0.013(8)
C21 0.08(1) 0.05(1) 0.07(1) -0.023(9) 0.004(9) 0.011(8)
C22 0.07(1) 0.07(1) 0.07(1) -0.04(1) 0.001(10) 0.025(10)
C23 0.07(1) 0.07(1) 0.07(1) -0.02(1) 0.014(9) 0.028(10)
C24 0.06(1) 0.08(1) 0.042(9) -0.04(1) 0.011(8) 0.009(9)
C25 0.046(10) 0.07(1) 0.052(10) -0.029(9) -0.001(8) 0.009(9)
C26 0.07(1) 0.07(1) 0.06(1) -0.031(10) -0.001(9) 0.021(9)
C27 0.07(1) 0.09(1) 0.05(1) -0.04(1) 0.007(9) 0.01(1)
C28 0.041(10) 0.07(1) 0.06(1) -0.009(9) 0.002(8) 0.007(9)
C29 0.06(1) 0.07(1) 0.06(1) -0.010(10) 0.002(9) 0.029(10)
C30 0.06(1) 0.08(1) 0.06(1) -0.02(1) 0.007(9) 0.026(10)
C31 0.06(1) 0.038(9) 0.037(8) -0.025(8) 0.003(7) -0.007(7)
C32 0.07(1) 0.05(1) 0.07(1) -0.027(10) 0.018(10) 0.003(9)
C33 0.06(1) 0.06(1) 0.07(1) -0.021(10) 0.015(9) 0.002(9)
C34 0.07(1) 0.033(9) 0.051(10) -0.020(9) -0.014(8) 0.002(7)
C35 0.07(1) 0.05(1) 0.055(10) -0.032(9) 0.010(9) -0.002(8)
C36 0.06(1) 0.036(9) 0.06(1) -0.016(8) 0.022(8) -0.010(8)

loop_
_atom_site_label
_atom_site_fract_x
_atom_site_fract_y
_atom_site_fract_z
_atom_site_U_iso_or_equiv
_atom_site_thermal_displace_type
_atom_site_calc_flag
_atom_site_calc_attached_atom
Pb -0.42725(5) -0.17277(5) -0.08027(4) 0.0454(2) Uij ? ?
Zn -0.5574(1) 0.0098(1) -0.2840(1) 0.0453(5) Uij ? ?
Cl -0.7623(4) -0.4970(4) -0.2420(4) 0.068(1) Uij ? ?
P -0.5836(3) -0.1992(3) -0.3214(3) 0.045(1) Uij ? ?
O1 -0.6090(7) 0.0047(7) -0.1425(6) 0.047(3) Uij ? ?
O2 -0.3954(7) -0.1091(7) -0.2460(7) 0.054(3) Uij ? ?
O3 -0.5986(7) -0.0961(6) -0.3654(6) 0.047(3) Uij ? ?
O4 -0.5209(7) -0.2331(6) -0.2157(6) 0.046(3) Uij ? ?
O5 -0.7011(8) -0.1991(7) -0.3251(7) 0.057(3) Uij ? ?
O6 -0.5255(8) -0.2935(7) -0.4082(6) 0.056(3) Uij ? ?
O7 -1.1144(9) 0.130(1) -0.0878(10) 0.106(5) Uij ? ?
O8 -1.1097(10) 0.240(1) -0.1941(10) 0.094(5) Uij ? ?
O9 -0.208(1) -0.7957(9) -0.4190(9) 0.104(5) Uij ? ?
O10 -0.316(1) -0.7853(9) -0.3038(9) 0.089(5) Uij ? ?
O11 -0.662(1) -0.594(1) -0.228(1) 0.142(6) Uij ? ?
O12 -0.790(2) -0.488(1) -0.352(1) 0.210(9) Uij ? ?
O13 -0.750(1) -0.412(1) -0.195(1) 0.170(8) Uij ? ?
O14 -0.841(1) -0.515(1) -0.203(1) 0.176(8) Uij ? ?
N1 -0.6968(9) 0.1618(8) -0.3054(8) 0.048(4) Uij ? ?
N2 -0.4933(10) 0.0844(9) -0.3650(8) 0.049(4) Uij ? ?
N3 -0.2590(9) -0.3327(9) -0.1615(9) 0.057(4) Uij ? ?
N4 -0.3940(10) -0.3544(9) -0.0166(9) 0.056(4) Uij ? ?
N5 -0.591(1) -0.1531(10) 0.0135(8) 0.054(4) Uij ? ?
N6 -1.075(1) 0.149(1) -0.161(1) 0.081(6) Uij ? ?
N7 -0.286(1) -0.743(1) -0.366(1) 0.074(6) Uij ? ?
C1 -1.010(1) 0.301(1) 0.046(1) 0.083(6) Uij ? ?
C2 -0.903(1) 0.221(1) -0.005(1) 0.059(5) Uij ? ?
C3 -0.871(1) 0.248(1) -0.094(1) 0.060(5) Uij ? ?
C4 -0.778(1) 0.177(1) -0.144(1) 0.047(4) Uij ? ?
C5 -0.704(1) 0.072(1) -0.103(1) 0.046(5) Uij ? ?
C6 -0.738(1) 0.042(1) -0.014(1) 0.046(5) Uij ? ?
C7 -0.837(1) 0.118(1) 0.032(1) 0.057(5) Uij ? ?
C8 -0.768(1) 0.218(1) -0.241(1) 0.051(5) Uij ? ?
C9 -0.695(1) 0.212(1) -0.401(1) 0.057(5) Uij ? ?
C10 -0.575(1) 0.196(1) -0.404(1) 0.067(6) Uij ? ?
C11 -0.391(1) 0.049(1) -0.383(1) 0.052(5) Uij ? ?
C12 -0.294(1) -0.056(1) -0.3515(10) 0.048(5) Uij ? ?
C13 -0.189(1) -0.082(1) -0.390(1) 0.051(5) Uij ? ?
C14 -0.099(1) -0.177(1) -0.377(1) 0.050(5) Uij ? ?
C15 0.008(1) -0.200(1) -0.424(1) 0.078(6) Uij ? ?
C16 -0.108(1) -0.255(1) -0.325(1) 0.055(5) Uij ? ?
C17 -0.203(1) -0.236(1) -0.279(1) 0.052(5) Uij ? ?
C18 -0.303(1) -0.133(1) -0.291(1) 0.049(5) Uij ? ?
C19 -0.196(1) -0.327(1) -0.227(1) 0.065(5) Uij ? ?
C20 -0.229(1) -0.437(1) -0.113(1) 0.072(6) Uij ? ?
C21 -0.333(1) -0.443(1) -0.087(1) 0.064(6) Uij ? ?
C22 -0.498(1) -0.351(1) 0.004(1) 0.070(6) Uij ? ?
C23 -0.564(1) -0.252(1) 0.069(1) 0.071(6) Uij ? ?
C24 -0.685(1) -0.066(1) 0.031(1) 0.060(6) Uij ? ?
C25 -0.794(1) -0.110(1) -0.284(1) 0.056(5) Uij ? ?
C26 -0.835(1) -0.128(1) -0.198(1) 0.065(6) Uij ? ?
C27 -0.930(1) -0.043(2) -0.158(1) 0.070(6) Uij ? ?
C28 -0.978(1) 0.057(1) -0.204(1) 0.062(5) Uij ? ?
C29 -0.939(1) 0.077(1) -0.291(1) 0.073(6) Uij ? ?
C30 -0.846(1) -0.009(1) -0.331(1) 0.071(6) Uij ? ?
C31 -0.466(1) -0.405(1) -0.3907(10) 0.045(5) Uij ? ?
C32 -0.368(1) -0.459(1) -0.435(1) 0.064(6) Uij ? ?
C33 -0.307(1) -0.571(1) -0.426(1) 0.067(6) Uij ? ?
C34 -0.350(1) -0.621(1) -0.372(1) 0.053(5) Uij ? ?
C35 -0.449(1) -0.566(1) -0.327(1) 0.058(5) Uij ? ?
C36 -0.508(1) -0.456(1) -0.338(1) 0.055(5) Uij ? ?
H1 -1.0061 0.3675 0.0710 0.0985 Uij ? ?
H2 -1.0760 0.3217 -0.0015 0.0985 Uij ? ?
H3 -1.0191 0.2704 0.1072 0.0985 Uij ? ?
H4 -0.9200 0.3230 -0.1196 0.0719 Uij ? ?
H5 -0.8581 0.0943 0.0915 0.0713 Uij ? ?
H6 -0.8183 0.2940 -0.2552 0.0640 Uij ? ?
H7 -0.7127 0.1785 -0.4625 0.0697 Uij ? ?
H8 -0.7459 0.2886 -0.4002 0.0697 Uij ? ?
H9 -0.5637 0.2500 -0.3578 0.0804 Uij ? ?
H10 -0.5609 0.2040 -0.4729 0.0804 Uij ? ?
H11 -0.3729 0.0965 -0.4213 0.0633 Uij ? ?
H12 -0.1880 -0.0225 -0.4257 0.0643 Uij ? ?
H13 0.0693 -0.2744 -0.4062 0.0906 Uij ? ?
H14 -0.0010 -0.1943 -0.4965 0.0906 Uij ? ?
H15 0.0377 -0.1514 -0.3919 0.0906 Uij ? ?
H16 -0.0422 -0.3289 -0.3166 0.0674 Uij ? ?
H17 -0.1316 -0.4000 -0.2415 0.0738 Uij ? ?
H18 -0.1821 -0.4984 -0.1603 0.0875 Uij ? ?
H19 -0.1766 -0.4465 -0.0488 0.0875 Uij ? ?
H20 -0.3077 -0.5144 -0.0599 0.0809 Uij ? ?
H21 -0.3762 -0.4387 -0.1537 0.0809 Uij ? ?
H22 -0.3471 -0.3696 0.0509 0.0809 Uij ? ?
H23 -0.5439 -0.3467 -0.0628 0.0870 Uij ? ?
H24 -0.4870 -0.4148 0.0379 0.0870 Uij ? ?
H25 -0.5213 -0.2534 0.1351 0.0914 Uij ? ?
H26 -0.6341 -0.2493 0.0855 0.0914 Uij ? ?
H27 -0.7264 -0.0756 0.0845 0.0686 Uij ? ?
H28 -0.7986 -0.1999 -0.1649 0.0794 Uij ? ?
H29 -0.9595 -0.0542 -0.0963 0.0835 Uij ? ?
H30 -0.9766 0.1473 -0.3213 0.0835 Uij ? ?
H31 -0.8178 -0.0001 -0.3920 0.0829 Uij ? ?
H32 -0.3386 -0.4223 -0.4725 0.0802 Uij ? ?
H33 -0.2361 -0.6164 -0.4594 0.0839 Uij ? ?
H34 -0.4741 -0.6074 -0.2868 0.0715 Uij ? ?
H35 -0.5796 -0.4138 -0.3071 0.0710 Uij ? ?

loop_
_atom_type_symbol
_atom_type_oxidation_number
_atom_type_number_in_cell
_atom_type_scat_dispersion_real
_atom_type_scat_dispersion_imag
_atom_type_scat_source
C 0 72 0.003 0.002 'International Tables'
H 0 70 0.000 0.000 'International Tables'
O 0 28 0.011 0.006 'International Tables'
N 0 14 0.006 0.003 'International Tables'
Cl 0 2 0.148 0.159 'International Tables'
Zn 0 2 0.284 1.430 'International Tables'
Pb 0 2 -3.394 10.111 'International Tables'
P 0 2 0.102 0.094 'International Tables'

loop_
_geom_angle_atom_site_label_1
_geom_angle_atom_site_label_2
_geom_angle_atom_site_label_3
_geom_angle
_geom_angle_site_symmetry_1
_geom_angle_site_symmetry_2
_geom_angle_site_symmetry_3
_geom_angle_publ_flag
Zn Pb P 51.52(7) ? ? ? yes
Zn Pb O(1) 35.7(2) ? ? ? yes
Zn Pb O(1) 103.8(1) ? ? ? yes
Zn Pb O(2) 35.8(2) ? ? ? yes
Zn Pb O(4) 67.0(2) ? ? ? yes
Zn Pb N(3) 103.7(3) ? ? ? yes
Zn Pb N(4) 143.5(3) ? ? ? yes
Zn Pb N(5) 103.5(3) ? ? ? yes
Zn Pb C(4) 129.6(2) ? ? ? yes
Zn Pb C(5) 50.2(2) ? ? ? yes
Zn Pb C(5) 109.0(2) ? ? ? yes
Zn Pb C(6) 90.9(2) ? ? ? yes
Zn Pb C(18) 51.6(2) ? ? ? yes
Zn Pb C(19) 89.9(2) ? ? ? yes
Zn Pb C(20) 124.0(3) ? ? ? yes
Zn Pb C(21) 128.8(3) ? ? ? yes
Zn Pb C(22) 129.1(3) ? ? ? yes
Zn Pb C(23) 124.5(3) ? ? ? yes
Zn Pb C(24) 90.2(2) ? ? ? yes
P Pb O(1) 63.9(2) ? ? ? yes
P Pb O(1) 150.2(1) ? ? ? yes
P Pb O(2) 63.2(2) ? ? ? yes
P Pb O(4) 15.6(2) ? ? ? yes
P Pb N(3) 83.6(3) ? ? ? yes
P Pb N(4) 92.0(3) ? ? ? yes
P Pb N(5) 86.4(3) ? ? ? yes
P Pb C(4) 170.0(2) ? ? ? yes
P Pb C(5) 71.8(2) ? ? ? yes
P Pb C(5) 160.4(2) ? ? ? yes
P Pb C(6) 139.0(2) ? ? ? yes
P Pb C(18) 73.2(2) ? ? ? yes
P Pb C(19) 82.4(3) ? ? ? yes
P Pb C(20) 89.3(3) ? ? ? yes
P Pb C(21) 80.4(3) ? ? ? yes
P Pb C(22) 82.4(3) ? ? ? yes
P Pb C(23) 92.8(3) ? ? ? yes
P Pb C(24) 85.5(2) ? ? ? yes
O(1) Pb O(1) 86.3(2) ? ? ? yes
O(1) Pb O(2) 70.7(3) ? ? ? yes
O(1) Pb O(4) 75.3(3) ? ? ? yes
O(1) Pb N(3) 138.3(3) ? ? ? yes
O(1) Pb N(4) 133.4(3) ? ? ? yes
O(1) Pb N(5) 70.9(3) ? ? ? yes
O(1) Pb C(4) 123.6(3) ? ? ? yes
O(1) Pb C(5) 14.5(3) ? ? ? yes
O(1) Pb C(5) 101.9(3) ? ? ? yes
O(1) Pb C(6) 96.3(3) ? ? ? yes
O(1) Pb C(18) 86.0(3) ? ? ? yes
O(1) Pb C(19) 125.5(3) ? ? ? yes
O(1) Pb C(20) 153.0(3) ? ? ? yes
O(1) Pb C(21) 138.9(3) ? ? ? yes
O(1) Pb C(22) 110.1(3) ? ? ? yes
O(1) Pb C(23) 94.2(3) ? ? ? yes
O(1) Pb C(24) 55.7(3) ? ? ? yes
O(1) Pb O(2) 108.2(2) ? ? ? yes
O(1) Pb O(4) 158.6(2) ? ? ? yes
O(1) Pb N(3) 122.4(3) ? ? ? yes
O(1) Pb N(4) 110.3(3) ? ? ? yes
O(1) Pb N(5) 84.0(3) ? ? ? yes
O(1) Pb C(4) 38.0(2) ? ? ? yes
O(1) Pb C(5) 79.2(2) ? ? ? yes
O(1) Pb C(5) 20.9(2) ? ? ? yes
O(1) Pb C(6) 38.6(2) ? ? ? yes
O(1) Pb C(18) 106.1(2) ? ? ? yes
O(1) Pb C(19) 117.7(3) ? ? ? yes
O(1) Pb C(20) 120.4(3) ? ? ? yes
O(1) Pb C(21) 127.2(3) ? ? ? yes
O(1) Pb C(22) 110.0(3) ? ? ? yes
O(1) Pb C(23) 89.6(3) ? ? ? yes
O(1) Pb C(24) 77.3(3) ? ? ? yes
O(2) Pb O(4) 76.2(3) ? ? ? yes
O(2) Pb N(3) 71.6(3) ? ? ? yes
O(2) Pb N(4) 135.1(3) ? ? ? yes
O(2) Pb N(5) 138.7(3) ? ? ? yes
O(2) Pb C(4) 111.5(3) ? ? ? yes
O(2) Pb C(5) 85.1(3) ? ? ? yes
O(2) Pb C(5) 100.3(3) ? ? ? yes
O(2) Pb C(6) 76.7(3) ? ? ? yes
O(2) Pb C(18) 15.9(3) ? ? ? yes
O(2) Pb C(19) 55.8(3) ? ? ? yes
O(2) Pb C(20) 94.9(3) ? ? ? yes
O(2) Pb C(21) 111.8(3) ? ? ? yes
O(2) Pb C(22) 141.7(3) ? ? ? yes
O(2) Pb C(23) 155.2(3) ? ? ? yes
O(2) Pb C(24) 125.9(3) ? ? ? yes
O(4) Pb N(3) 79.1(3) ? ? ? yes
O(4) Pb N(4) 76.5(3) ? ? ? yes
O(4) Pb N(5) 79.8(3) ? ? ? yes
O(4) Pb C(4) 160.8(3) ? ? ? yes
O(4) Pb C(5) 80.4(3) ? ? ? yes
O(4) Pb C(5) 176.0(3) ? ? ? yes
O(4) Pb C(6) 152.8(3) ? ? ? yes
O(4) Pb C(18) 83.8(3) ? ? ? yes
O(4) Pb C(19) 82.5(3) ? ? ? yes
O(4) Pb C(20) 79.2(3) ? ? ? yes
O(4) Pb C(21) 66.3(3) ? ? ? yes
O(4) Pb C(22) 67.6(3) ? ? ? yes
O(4) Pb C(23) 81.1(3) ? ? ? yes
O(4) Pb C(24) 83.2(3) ? ? ? yes
N(3) Pb N(4) 68.7(4) ? ? ? yes
N(3) Pb N(5) 135.3(4) ? ? ? yes
N(3) Pb C(4) 86.7(3) ? ? ? yes
N(3) Pb C(5) 151.9(3) ? ? ? yes
N(3) Pb C(5) 101.7(4) ? ? ? yes
N(3) Pb C(6) 91.8(3) ? ? ? yes
N(3) Pb C(18) 58.8(3) ? ? ? yes
N(3) Pb C(19) 17.1(3) ? ? ? yes
N(3) Pb C(20) 23.9(3) ? ? ? yes
N(3) Pb C(21) 47.4(4) ? ? ? yes
N(3) Pb C(22) 89.2(4) ? ? ? yes
N(3) Pb C(23) 113.7(4) ? ? ? yes
N(3) Pb C(24) 150.9(4) ? ? ? yes
N(4) Pb N(5) 68.2(4) ? ? ? yes
N(4) Pb C(4) 86.5(3) ? ? ? yes
N(4) Pb C(5) 124.1(3) ? ? ? yes
N(4) Pb C(5) 107.5(3) ? ? ? yes
N(4) Pb C(6) 124.2(3) ? ? ? yes
N(4) Pb C(18) 126.4(3) ? ? ? yes
N(4) Pb C(19) 85.9(4) ? ? ? yes
N(4) Pb C(20) 45.2(4) ? ? ? yes
N(4) Pb C(21) 23.5(3) ? ? ? yes
N(4) Pb C(22) 23.7(3) ? ? ? yes
N(4) Pb C(23) 45.2(4) ? ? ? yes
N(4) Pb C(24) 84.9(4) ? ? ? yes
N(5) Pb C(4) 102.2(3) ? ? ? yes
N(5) Pb C(5) 57.9(3) ? ? ? yes
N(5) Pb C(5) 102.1(3) ? ? ? yes
N(5) Pb C(6) 122.5(3) ? ? ? yes
N(5) Pb C(18) 154.4(3) ? ? ? yes
N(5) Pb C(19) 151.4(4) ? ? ? yes
N(5) Pb C(20) 113.0(4) ? ? ? yes
N(5) Pb C(21) 87.9(4) ? ? ? yes
N(5) Pb C(22) 46.2(4) ? ? ? yes
N(5) Pb C(23) 23.6(3) ? ? ? yes
N(5) Pb C(24) 16.7(3) ? ? ? yes
C(4) Pb C(5) 117.1(3) ? ? ? yes
C(4) Pb C(5) 22.5(3) ? ? ? yes
C(4) Pb C(6) 39.0(3) ? ? ? yes
C(4) Pb C(18) 99.7(3) ? ? ? yes
C(4) Pb C(19) 87.6(3) ? ? ? yes
C(4) Pb C(20) 82.6(3) ? ? ? yes
C(4) Pb C(21) 94.6(3) ? ? ? yes
C(4) Pb C(22) 99.7(3) ? ? ? yes
C(4) Pb C(23) 93.2(3) ? ? ? yes
C(4) Pb C(24) 104.2(3) ? ? ? yes
C(5) Pb C(5) 97.6(3) ? ? ? yes
C(5) Pb C(6) 98.0(3) ? ? ? yes
C(5) Pb C(18) 100.2(3) ? ? ? yes
C(5) Pb C(19) 140.0(3) ? ? ? yes
C(5) Pb C(20) 158.9(3) ? ? ? yes
C(5) Pb C(21) 136.3(3) ? ? ? yes
C(5) Pb C(22) 100.4(4) ? ? ? yes
C(5) Pb C(23) 81.5(3) ? ? ? yes
C(5) Pb C(24) 42.0(3) ? ? ? yes
C(5) Pb C(6) 23.7(3) ? ? ? yes
C(5) Pb C(18) 93.2(3) ? ? ? yes
C(5) Pb C(19) 97.0(3) ? ? ? yes
C(5) Pb C(20) 103.1(4) ? ? ? yes
C(5) Pb C(21) 117.1(4) ? ? ? yes
C(5) Pb C(22) 116.3(3) ? ? ? yes
C(5) Pb C(23) 102.1(4) ? ? ? yes
C(5) Pb C(24) 97.6(3) ? ? ? yes
C(6) Pb C(18) 69.7(3) ? ? ? yes
C(6) Pb C(19) 81.8(3) ? ? ? yes
C(6) Pb C(20) 102.5(4) ? ? ? yes
C(6) Pb C(21) 124.6(4) ? ? ? yes
C(6) Pb C(22) 138.4(3) ? ? ? yes
C(6) Pb C(23) 125.7(4) ? ? ? yes
C(6) Pb C(24) 113.7(3) ? ? ? yes
C(18) Pb C(19) 42.0(3) ? ? ? yes
C(18) Pb C(20) 82.6(3) ? ? ? yes
C(18) Pb C(21) 103.3(3) ? ? ? yes
C(18) Pb C(22) 141.1(4) ? ? ? yes
C(18) Pb C(23) 164.3(3) ? ? ? yes
C(18) Pb C(24) 141.6(3) ? ? ? yes
C(19) Pb C(20) 40.9(4) ? ? ? yes
C(19) Pb C(21) 64.3(4) ? ? ? yes
C(19) Pb C(22) 105.9(4) ? ? ? yes
C(19) Pb C(23) 130.8(4) ? ? ? yes
C(19) Pb C(24) 164.5(4) ? ? ? yes
C(20) Pb C(21) 26.0(3) ? ? ? yes
C(20) Pb C(22) 67.0(4) ? ? ? yes
C(20) Pb C(23) 90.4(4) ? ? ? yes
C(20) Pb C(24) 129.6(4) ? ? ? yes
C(21) Pb C(22) 41.8(4) ? ? ? yes
C(21) Pb C(23) 66.6(4) ? ? ? yes
C(21) Pb C(24) 104.2(4) ? ? ? yes
C(22) Pb C(23) 25.7(3) ? ? ? yes
C(22) Pb C(24) 62.7(4) ? ? ? yes
C(23) Pb C(24) 40.1(4) ? ? ? yes
Pb Zn P 66.64(8) ? ? ? yes
Pb Zn O(1) 48.6(2) ? ? ? yes
Pb Zn O(2) 45.9(2) ? ? ? yes
Pb Zn O(3) 90.1(2) ? ? ? yes
Pb Zn O(4) 40.3(1) ? ? ? yes
Pb Zn N(1) 136.5(3) ? ? ? yes
Pb Zn N(2) 129.3(3) ? ? ? yes
Pb Zn C(4) 92.6(2) ? ? ? yes
Pb Zn C(5) 68.3(3) ? ? ? yes
Pb Zn C(8) 117.2(3) ? ? ? yes
Pb Zn C(9) 162.2(3) ? ? ? yes
Pb Zn C(10) 149.4(3) ? ? ? yes
Pb Zn C(11) 111.5(3) ? ? ? yes
Pb Zn C(12) 88.3(2) ? ? ? yes
Pb Zn C(18) 65.6(3) ? ? ? yes
P Zn O(1) 80.6(3) ? ? ? yes
P Zn O(2) 78.6(3) ? ? ? yes
P Zn O(3) 23.8(2) ? ? ? yes
P Zn O(4) 26.3(1) ? ? ? yes
P Zn N(1) 120.2(3) ? ? ? yes
P Zn N(2) 134.4(3) ? ? ? yes
P Zn C(4) 103.4(2) ? ? ? yes
P Zn C(5) 88.6(3) ? ? ? yes
P Zn C(8) 116.3(3) ? ? ? yes
P Zn C(9) 124.5(3) ? ? ? yes
P Zn C(10) 140.3(3) ? ? ? yes
P Zn C(11) 124.2(3) ? ? ? yes
P Zn C(12) 106.5(2) ? ? ? yes
P Zn C(18) 88.3(3) ? ? ? yes
O(1) Zn O(2) 93.5(3) ? ? ? yes
O(1) Zn O(3) 99.1(3) ? ? ? yes
O(1) Zn O(4) 63.4(3) ? ? ? yes
O(1) Zn N(1) 88.5(4) ? ? ? yes
O(1) Zn N(2) 144.2(4) ? ? ? yes
O(1) Zn C(4) 44.2(3) ? ? ? yes
O(1) Zn C(5) 19.7(3) ? ? ? yes
O(1) Zn C(8) 69.3(4) ? ? ? yes
O(1) Zn C(9) 116.1(4) ? ? ? yes
O(1) Zn C(10) 132.1(4) ? ? ? yes
O(1) Zn C(11) 142.8(4) ? ? ? yes
O(1) Zn C(12) 130.4(3) ? ? ? yes
O(1) Zn C(18) 112.2(3) ? ? ? yes
O(2) Zn O(3) 92.2(4) ? ? ? yes
O(2) Zn O(4) 62.4(3) ? ? ? yes
O(2) Zn N(1) 161.2(4) ? ? ? yes
O(2) Zn N(2) 88.3(4) ? ? ? yes
O(2) Zn C(4) 134.8(3) ? ? ? yes
O(2) Zn C(5) 112.8(4) ? ? ? yes
O(2) Zn C(8) 153.5(4) ? ? ? yes
O(2) Zn C(9) 143.7(4) ? ? ? yes
O(2) Zn C(10) 114.5(4) ? ? ? yes
O(2) Zn C(11) 68.7(4) ? ? ? yes
O(2) Zn C(12) 43.7(3) ? ? ? yes
O(2) Zn C(18) 19.8(3) ? ? ? yes
O(3) Zn O(4) 50.0(3) ? ? ? yes
O(3) Zn N(1) 106.0(4) ? ? ? yes
O(3) Zn N(2) 116.5(4) ? ? ? yes
O(3) Zn C(4) 107.2(3) ? ? ? yes
O(3) Zn C(5) 101.2(3) ? ? ? yes
O(3) Zn C(8) 109.8(4) ? ? ? yes
O(3) Zn C(9) 102.6(4) ? ? ? yes
O(3) Zn C(10) 116.7(4) ? ? ? yes
O(3) Zn C(11) 113.5(3) ? ? ? yes
O(3) Zn C(12) 105.0(3) ? ? ? yes
O(3) Zn C(18) 95.0(3) ? ? ? yes
O(4) Zn N(1) 133.9(3) ? ? ? yes
O(4) Zn N(2) 144.0(3) ? ? ? yes
O(4) Zn C(4) 99.7(3) ? ? ? yes
O(4) Zn C(5) 77.8(3) ? ? ? yes
O(4) Zn C(8) 121.3(3) ? ? ? yes
O(4) Zn C(9) 148.8(3) ? ? ? yes
O(4) Zn C(10) 164.1(3) ? ? ? yes
O(4) Zn C(11) 125.9(3) ? ? ? yes
O(4) Zn C(12) 101.7(3) ? ? ? yes
O(4) Zn C(18) 78.1(3) ? ? ? yes
N(1) Zn N(2) 79.3(4) ? ? ? yes
N(1) Zn C(4) 44.3(4) ? ? ? yes
N(1) Zn C(5) 69.0(4) ? ? ? yes
N(1) Zn C(8) 19.3(4) ? ? ? yes
N(1) Zn C(9) 27.7(4) ? ? ? yes
N(1) Zn C(10) 53.0(4) ? ? ? yes
N(1) Zn C(11) 98.8(4) ? ? ? yes
N(1) Zn C(12) 123.9(4) ? ? ? yes
N(1) Zn C(18) 147.9(4) ? ? ? yes
N(2) Zn C(4) 116.2(4) ? ? ? yes
N(2) Zn C(5) 136.2(4) ? ? ? yes
N(2) Zn C(8) 94.4(4) ? ? ? yes
N(2) Zn C(9) 55.5(4) ? ? ? yes
N(2) Zn C(10) 26.5(4) ? ? ? yes
N(2) Zn C(11) 19.7(4) ? ? ? yes
N(2) Zn C(12) 45.0(4) ? ? ? yes
N(2) Zn C(18) 69.6(4) ? ? ? yes
C(4) Zn C(5) 24.8(3) ? ? ? yes
C(4) Zn C(8) 25.2(3) ? ? ? yes
C(4) Zn C(9) 71.9(4) ? ? ? yes
C(4) Zn C(10) 92.9(4) ? ? ? yes
C(4) Zn C(11) 131.9(4) ? ? ? yes
C(4) Zn C(12) 147.7(3) ? ? ? yes
C(4) Zn C(18) 149.1(3) ? ? ? yes
C(5) Zn C(8) 50.0(4) ? ? ? yes
C(5) Zn C(9) 96.7(4) ? ? ? yes
C(5) Zn C(10) 116.3(4) ? ? ? yes
C(5) Zn C(11) 145.3(4) ? ? ? yes
C(5) Zn C(12) 144.7(3) ? ? ? yes
C(5) Zn C(18) 130.9(4) ? ? ? yes
C(8) Zn C(9) 46.7(4) ? ? ? yes
C(8) Zn C(10) 69.1(4) ? ? ? yes
C(8) Zn C(11) 112.8(4) ? ? ? yes
C(8) Zn C(12) 135.9(4) ? ? ? yes
C(8) Zn C(18) 154.8(4) ? ? ? yes
C(9) Zn C(10) 29.6(4) ? ? ? yes
C(9) Zn C(11) 75.0(4) ? ? ? yes
C(9) Zn C(12) 100.1(4) ? ? ? yes
C(9) Zn C(18) 124.5(4) ? ? ? yes
C(10) Zn C(11) 46.2(4) ? ? ? yes
C(10) Zn C(12) 71.5(4) ? ? ? yes
C(10) Zn C(18) 96.1(4) ? ? ? yes
C(11) Zn C(12) 25.3(3) ? ? ? yes
C(11) Zn C(18) 49.8(4) ? ? ? yes
C(12) Zn C(18) 24.5(3) ? ? ? yes
O(11) Cl O(12) 105.2(9) ? ? ? yes
O(11) Cl O(13) 110(1) ? ? ? yes
O(11) Cl O(14) 105.6(9) ? ? ? yes
O(12) Cl O(13) 114(1) ? ? ? yes
O(12) Cl O(14) 107(1) ? ? ? yes
O(13) Cl O(14) 113.7(9) ? ? ? yes
Pb P Zn 61.83(8) ? ? ? yes
Pb P O(1) 43.6(1) ? ? ? yes
Pb P O(2) 42.2(2) ? ? ? yes
Pb P O(3) 93.8(4) ? ? ? yes
Pb P O(4) 25.1(3) ? ? ? yes
Pb P O(5) 123.6(4) ? ? ? yes
Pb P O(6) 121.9(4) ? ? ? yes
Pb P C(25) 106.9(3) ? ? ? yes
Pb P C(26) 94.3(3) ? ? ? yes
Pb P C(30) 110.7(3) ? ? ? yes
Pb P C(31) 105.8(3) ? ? ? yes
Pb P C(32) 100.8(3) ? ? ? yes
Pb P C(36) 103.0(3) ? ? ? yes
Zn P O(1) 36.1(1) ? ? ? yes
Zn P O(2) 36.9(1) ? ? ? yes
Zn P O(3) 32.3(3) ? ? ? yes
Zn P O(4) 86.8(3) ? ? ? yes
Zn P O(5) 123.1(4) ? ? ? yes
Zn P O(6) 125.7(4) ? ? ? yes
Zn P C(25) 96.5(4) ? ? ? yes
Zn P C(26) 102.4(3) ? ? ? yes
Zn P C(30) 78.2(3) ? ? ? yes
Zn P C(31) 138.9(3) ? ? ? yes
Zn P C(32) 123.8(3) ? ? ? yes
Zn P C(36) 157.7(3) ? ? ? yes
O(1) P O(2) 52.3(2) ? ? ? yes
O(1) P O(3) 64.0(4) ? ? ? yes
O(1) P O(4) 63.3(4) ? ? ? yes
O(1) P O(5) 103.4(4) ? ? ? yes
O(1) P O(6) 156.9(4) ? ? ? yes
O(1) P C(25) 76.8(4) ? ? ? yes
O(1) P C(26) 74.3(3) ? ? ? yes
O(1) P C(30) 70.3(3) ? ? ? yes
O(1) P C(31) 149.4(3) ? ? ? yes
O(1) P C(32) 141.6(3) ? ? ? yes
O(1) P C(36) 141.6(3) ? ? ? yes
O(2) P O(3) 60.2(4) ? ? ? yes
O(2) P O(4) 64.0(4) ? ? ? yes
O(2) P O(5) 155.5(4) ? ? ? yes
O(2) P O(6) 104.7(4) ? ? ? yes
O(2) P C(25) 128.3(4) ? ? ? yes
O(2) P C(26) 125.9(3) ? ? ? yes
O(2) P C(30) 114.3(4) ? ? ? yes
O(2) P C(31) 106.2(4) ? ? ? yes
O(2) P C(32) 92.8(3) ? ? ? yes
O(2) P C(36) 120.9(3) ? ? ? yes
O(3) P O(4) 118.9(5) ? ? ? yes
O(3) P O(5) 110.7(5) ? ? ? yes
O(3) P O(6) 105.9(5) ? ? ? yes
O(3) P C(25) 92.2(5) ? ? ? yes
O(3) P C(26) 106.5(4) ? ? ? yes
O(3) P C(30) 68.4(4) ? ? ? yes
O(3) P C(31) 128.9(5) ? ? ? yes
O(3) P C(32) 116.3(4) ? ? ? yes
O(3) P C(36) 152.0(4) ? ? ? yes
O(4) P O(5) 109.6(5) ? ? ? yes
O(4) P O(6) 110.4(5) ? ? ? yes
O(4) P C(25) 103.7(5) ? ? ? yes
O(4) P C(26) 86.7(4) ? ? ? yes
O(4) P C(30) 117.7(5) ? ? ? yes
O(4) P C(31) 88.5(4) ? ? ? yes
O(4) P C(32) 88.7(4) ? ? ? yes
O(4) P C(36) 79.8(4) ? ? ? yes
O(5) P O(6) 99.7(5) ? ? ? yes
O(5) P C(25) 27.6(4) ? ? ? yes
O(5) P C(26) 31.1(4) ? ? ? yes
O(5) P C(30) 45.5(4) ? ? ? yes
O(5) P C(31) 96.9(5) ? ? ? yes
O(5) P C(32) 111.0(4) ? ? ? yes
O(5) P C(36) 78.5(4) ? ? ? yes
O(6) P C(25) 125.6(5) ? ? ? yes
O(6) P C(26) 128.6(4) ? ? ? yes
O(6) P C(30) 127.4(5) ? ? ? yes
O(6) P C(31) 24.9(4) ? ? ? yes
O(6) P C(32) 21.9(4) ? ? ? yes
O(6) P C(36) 46.1(4) ? ? ? yes
C(25) P C(26) 18.2(4) ? ? ? yes
C(25) P C(30) 24.1(4) ? ? ? yes
C(25) P C(31) 124.2(5) ? ? ? yes
C(25) P C(32) 138.6(4) ? ? ? yes
C(25) P C(36) 103.9(4) ? ? ? yes
C(26) P C(30) 40.9(3) ? ? ? yes
C(26) P C(31) 118.0(4) ? ? ? yes
C(26) P C(32) 133.1(3) ? ? ? yes
C(26) P C(36) 94.5(4) ? ? ? yes
C(30) P C(31) 138.2(4) ? ? ? yes
C(30) P C(32) 148.0(4) ? ? ? yes
C(30) P C(36) 123.8(4) ? ? ? yes
C(31) P C(32) 15.1(4) ? ? ? yes
C(31) P C(36) 24.4(3) ? ? ? yes
C(32) P C(36) 38.9(3) ? ? ? yes
Pb O(1) Pb 93.7(2) ? ? ? yes
Pb O(1) Zn 95.7(3) ? ? ? yes
Pb O(1) P 72.5(2) ? ? ? yes
Pb O(1) O(2) 53.1(2) ? ? ? yes
Pb O(1) O(3) 89.4(3) ? ? ? yes
Pb O(1) O(4) 48.4(2) ? ? ? yes
Pb O(1) N(1) 141.3(4) ? ? ? yes
Pb O(1) N(5) 53.4(3) ? ? ? yes
Pb O(1) C(3) 152.0(4) ? ? ? yes
Pb O(1) C(4) 162.9(5) ? ? ? yes
Pb O(1) C(5) 135.5(8) ? ? ? yes
Pb O(1) C(6) 105.2(4) ? ? ? yes
Pb O(1) C(7) 116.3(3) ? ? ? yes
Pb O(1) C(8) 163.6(4) ? ? ? yes
Pb O(1) C(24) 77.5(4) ? ? ? yes
Pb O(1) Zn 119.4(3) ? ? ? yes
Pb O(1) P 166.2(3) ? ? ? yes
Pb O(1) O(2) 108.8(3) ? ? ? yes
Pb O(1) O(3) 159.2(3) ? ? ? yes
Pb O(1) O(4) 140.9(3) ? ? ? yes
Pb O(1) N(1) 99.8(3) ? ? ? yes
Pb O(1) N(5) 88.1(3) ? ? ? yes
Pb O(1) C(3) 67.6(3) ? ? ? yes
Pb O(1) C(4) 72.3(4) ? ? ? yes
Pb O(1) C(5) 66.7(7) ? ? ? yes
Pb O(1) C(6) 67.9(4) ? ? ? yes
Pb O(1) C(7) 65.4(3) ? ? ? yes
Pb O(1) C(8) 84.9(3) ? ? ? yes
Pb O(1) C(24) 78.3(4) ? ? ? yes
Zn O(1) P 63.3(2) ? ? ? yes
Zn O(1) O(2) 43.5(2) ? ? ? yes
Zn O(1) O(3) 39.9(2) ? ? ? yes
Zn O(1) O(4) 79.9(3) ? ? ? yes
Zn O(1) N(1) 46.2(3) ? ? ? yes
Zn O(1) N(5) 141.6(4) ? ? ? yes
Zn O(1) C(3) 111.4(4) ? ? ? yes
Zn O(1) C(4) 99.6(4) ? ? ? yes
Zn O(1) C(5) 128.8(8) ? ? ? yes
Zn O(1) C(6) 157.5(5) ? ? ? yes
Zn O(1) C(7) 147.7(4) ? ? ? yes
Zn O(1) C(8) 71.0(4) ? ? ? yes
Zn O(1) C(24) 161.8(5) ? ? ? yes
P O(1) O(2) 62.9(2) ? ? ? yes
P O(1) O(3) 26.1(2) ? ? ? yes
P O(1) O(4) 25.9(2) ? ? ? yes
P O(1) N(1) 91.2(3) ? ? ? yes
P O(1) N(5) 83.8(3) ? ? ? yes
P O(1) C(3) 125.2(3) ? ? ? yes
P O(1) C(4) 121.4(4) ? ? ? yes
P O(1) C(5) 123.5(8) ? ? ? yes
P O(1) C(6) 115.3(4) ? ? ? yes
P O(1) C(7) 120.6(3) ? ? ? yes
P O(1) C(8) 108.2(4) ? ? ? yes
P O(1) C(24) 98.5(4) ? ? ? yes
O(2) O(1) O(3) 57.6(3) ? ? ? yes
O(2) O(1) O(4) 60.0(3) ? ? ? yes
O(2) O(1) N(1) 88.2(3) ? ? ? yes
O(2) O(1) N(5) 105.1(4) ? ? ? yes
O(2) O(1) C(3) 151.1(4) ? ? ? yes
O(2) O(1) C(4) 140.0(5) ? ? ? yes
O(2) O(1) C(5) 169.0(8) ? ? ? yes
O(2) O(1) C(6) 158.4(5) ? ? ? yes
O(2) O(1) C(7) 168.7(4) ? ? ? yes
O(2) O(1) C(8) 111.9(4) ? ? ? yes
O(2) O(1) C(24) 130.1(5) ? ? ? yes
O(3) O(1) O(4) 49.8(2) ? ? ? yes
O(3) O(1) N(1) 66.2(3) ? ? ? yes
O(3) O(1) N(5) 109.9(4) ? ? ? yes
O(3) O(1) C(3) 115.6(4) ? ? ? yes
O(3) O(1) C(4) 107.2(4) ? ? ? yes
O(3) O(1) C(5) 123.3(8) ? ? ? yes
O(3) O(1) C(6) 130.9(5) ? ? ? yes
O(3) O(1) C(7) 130.7(4) ? ? ? yes
O(3) O(1) C(8) 86.3(4) ? ? ? yes
O(3) O(1) C(24) 122.3(4) ? ? ? yes
O(4) O(1) N(1) 116.0(4) ? ? ? yes
O(4) O(1) N(5) 62.8(3) ? ? ? yes
O(4) O(1) C(3) 140.8(4) ? ? ? yes
O(4) O(1) C(4) 142.1(5) ? ? ? yes
O(4) O(1) C(5) 130.0(8) ? ? ? yes
O(4) O(1) C(6) 108.1(5) ? ? ? yes
O(4) O(1) C(7) 117.7(4) ? ? ? yes
O(4) O(1) C(8) 134.1(4) ? ? ? yes
O(4) O(1) C(24) 83.1(4) ? ? ? yes
N(1) O(1) N(5) 161.6(4) ? ? ? yes
N(1) O(1) C(3) 65.2(3) ? ? ? yes
N(1) O(1) C(4) 53.4(4) ? ? ? yes
N(1) O(1) C(5) 82.9(7) ? ? ? yes
N(1) O(1) C(6) 113.4(5) ? ? ? yes
N(1) O(1) C(7) 102.2(4) ? ? ? yes
N(1) O(1) C(8) 24.8(3) ? ? ? yes
N(1) O(1) C(24) 140.6(5) ? ? ? yes
N(5) O(1) C(3) 103.5(4) ? ? ? yes
N(5) O(1) C(4) 115.0(5) ? ? ? yes
N(5) O(1) C(5) 85.1(7) ? ? ? yes
N(5) O(1) C(6) 54.3(4) ? ? ? yes
N(5) O(1) C(7) 65.9(4) ? ? ? yes
N(5) O(1) C(8) 142.7(5) ? ? ? yes
N(5) O(1) C(24) 25.1(3) ? ? ? yes
C(3) O(1) C(4) 11.8(4) ? ? ? yes
C(3) O(1) C(5) 18.4(7) ? ? ? yes
C(3) O(1) C(6) 49.3(4) ? ? ? yes
C(3) O(1) C(7) 37.7(3) ? ? ? yes
C(3) O(1) C(8) 40.5(4) ? ? ? yes
C(3) O(1) C(24) 78.3(4) ? ? ? yes
C(4) O(1) C(5) 29.9(7) ? ? ? yes
C(4) O(1) C(6) 60.9(5) ? ? ? yes
C(4) O(1) C(7) 49.4(4) ? ? ? yes
C(4) O(1) C(8) 28.7(4) ? ? ? yes
C(4) O(1) C(24) 89.8(5) ? ? ? yes
C(5) O(1) C(6) 31.0(7) ? ? ? yes
C(5) O(1) C(7) 19.5(7) ? ? ? yes
C(5) O(1) C(8) 58.5(7) ? ? ? yes
C(5) O(1) C(24) 60.0(7) ? ? ? yes
C(6) O(1) C(7) 11.6(4) ? ? ? yes
C(6) O(1) C(8) 89.4(5) ? ? ? yes
C(6) O(1) C(24) 29.1(4) ? ? ? yes
C(7) O(1) C(8) 78.0(4) ? ? ? yes
C(7) O(1) C(24) 40.8(4) ? ? ? yes
C(8) O(1) C(24) 118.0(5) ? ? ? yes
Pb O(2) Zn 98.3(3) ? ? ? yes
Pb O(2) P 74.6(2) ? ? ? yes
Pb O(2) O(1) 56.2(2) ? ? ? yes
Pb O(2) O(3) 94.7(3) ? ? ? yes
Pb O(2) O(4) 49.4(2) ? ? ? yes
Pb O(2) N(2) 138.2(4) ? ? ? yes
Pb O(2) N(3) 54.9(3) ? ? ? yes
Pb O(2) C(11) 155.8(5) ? ? ? yes
Pb O(2) C(12) 154.4(5) ? ? ? yes
Pb O(2) C(13) 145.8(4) ? ? ? yes
Pb O(2) C(16) 115.9(3) ? ? ? yes
Pb O(2) C(17) 105.4(4) ? ? ? yes
Pb O(2) C(18) 132.6(8) ? ? ? yes
Pb O(2) C(19) 79.4(4) ? ? ? yes
Zn O(2) P 64.5(2) ? ? ? yes
Zn O(2) O(1) 43.1(2) ? ? ? yes
Zn O(2) O(3) 43.0(2) ? ? ? yes
Zn O(2) O(4) 80.5(3) ? ? ? yes
Zn O(2) N(2) 45.7(3) ? ? ? yes
Zn O(2) N(3) 143.4(4) ? ? ? yes
Zn O(2) C(11) 70.9(4) ? ? ? yes
Zn O(2) C(12) 100.3(5) ? ? ? yes
Zn O(2) C(13) 112.1(4) ? ? ? yes
Zn O(2) C(16) 145.8(4) ? ? ? yes
Zn O(2) C(17) 155.3(5) ? ? ? yes
Zn O(2) C(18) 128.7(8) ? ? ? yes
Zn O(2) C(19) 160.2(5) ? ? ? yes
P O(2) O(1) 64.9(2) ? ? ? yes
P O(2) O(3) 26.5(2) ? ? ? yes
P O(2) O(4) 26.4(2) ? ? ? yes
P O(2) N(2) 99.5(3) ? ? ? yes
P O(2) N(3) 82.9(3) ? ? ? yes
P O(2) C(11) 116.9(4) ? ? ? yes
P O(2) C(12) 129.7(5) ? ? ? yes
P O(2) C(13) 132.2(3) ? ? ? yes
P O(2) C(16) 121.3(4) ? ? ? yes
P O(2) C(17) 115.1(5) ? ? ? yes
P O(2) C(18) 127.0(8) ? ? ? yes
P O(2) C(19) 96.2(4) ? ? ? yes
O(1) O(2) O(3) 62.7(3) ? ? ? yes
O(1) O(2) O(4) 61.1(3) ? ? ? yes
O(1) O(2) N(2) 83.4(3) ? ? ? yes
O(1) O(2) N(3) 109.0(4) ? ? ? yes
O(1) O(2) C(11) 107.4(4) ? ? ? yes
O(1) O(2) C(12) 136.0(5) ? ? ? yes
O(1) O(2) C(13) 146.9(4) ? ? ? yes
O(1) O(2) C(16) 169.7(4) ? ? ? yes
O(1) O(2) C(17) 161.5(5) ? ? ? yes
O(1) O(2) C(18) 164.6(8) ? ? ? yes
O(1) O(2) C(19) 134.4(5) ? ? ? yes
O(3) O(2) O(4) 51.5(3) ? ? ? yes
O(3) O(2) N(2) 73.0(3) ? ? ? yes
O(3) O(2) N(3) 108.6(4) ? ? ? yes
O(3) O(2) C(11) 91.6(4) ? ? ? yes
O(3) O(2) C(12) 110.9(5) ? ? ? yes
O(3) O(2) C(13) 118.0(4) ? ? ? yes
O(3) O(2) C(16) 126.8(4) ? ? ? yes
O(3) O(2) C(17) 126.3(5) ? ? ? yes
O(3) O(2) C(18) 122.4(8) ? ? ? yes
O(3) O(2) C(19) 117.3(5) ? ? ? yes
O(4) O(2) N(2) 122.7(4) ? ? ? yes
O(4) O(2) N(3) 63.2(3) ? ? ? yes
O(4) O(2) C(11) 143.0(5) ? ? ? yes
O(4) O(2) C(12) 151.8(5) ? ? ? yes
O(4) O(2) C(13) 148.4(4) ? ? ? yes
O(4) O(2) C(16) 120.1(4) ? ? ? yes
O(4) O(2) C(17) 109.9(5) ? ? ? yes
O(4) O(2) C(18) 134.1(8) ? ? ? yes
O(4) O(2) C(19) 83.4(4) ? ? ? yes
N(2) O(2) N(3) 166.9(5) ? ? ? yes
N(2) O(2) C(11) 25.3(3) ? ? ? yes
N(2) O(2) C(12) 55.0(4) ? ? ? yes
N(2) O(2) C(13) 66.9(4) ? ? ? yes
N(2) O(2) C(16) 102.7(4) ? ? ? yes
N(2) O(2) C(17) 114.1(5) ? ? ? yes
N(2) O(2) C(18) 84.6(8) ? ? ? yes
N(2) O(2) C(19) 142.1(5) ? ? ? yes
N(3) O(2) C(11) 143.4(5) ? ? ? yes
N(3) O(2) C(12) 113.8(5) ? ? ? yes
N(3) O(2) C(13) 101.9(4) ? ? ? yes
N(3) O(2) C(16) 65.6(4) ? ? ? yes
N(3) O(2) C(17) 54.0(4) ? ? ? yes
N(3) O(2) C(18) 83.8(8) ? ? ? yes
N(3) O(2) C(19) 25.4(3) ? ? ? yes
C(11) O(2) C(12) 29.8(4) ? ? ? yes
C(11) O(2) C(13) 41.7(4) ? ? ? yes
C(11) O(2) C(16) 77.8(4) ? ? ? yes
C(11) O(2) C(17) 89.4(5) ? ? ? yes
C(11) O(2) C(18) 59.6(7) ? ? ? yes
C(11) O(2) C(19) 118.1(5) ? ? ? yes
C(12) O(2) C(13) 11.9(4) ? ? ? yes
C(12) O(2) C(16) 48.2(4) ? ? ? yes
C(12) O(2) C(17) 59.8(5) ? ? ? yes
C(12) O(2) C(18) 30.0(7) ? ? ? yes
C(12) O(2) C(19) 88.7(5) ? ? ? yes
C(13) O(2) C(16) 36.4(3) ? ? ? yes
C(13) O(2) C(17) 48.0(4) ? ? ? yes
C(13) O(2) C(18) 18.4(7) ? ? ? yes
C(13) O(2) C(19) 77.0(4) ? ? ? yes
C(16) O(2) C(17) 11.6(4) ? ? ? yes
C(16) O(2) C(18) 18.2(7) ? ? ? yes
C(16) O(2) C(19) 40.6(4) ? ? ? yes
C(17) O(2) C(18) 29.7(7) ? ? ? yes
C(17) O(2) C(19) 29.0(4) ? ? ? yes
C(18) O(2) C(19) 58.6(7) ? ? ? yes
Zn O(3) P 123.9(5) ? ? ? yes
Zn O(3) O(1) 41.0(2) ? ? ? yes
Zn O(3) O(2) 44.8(2) ? ? ? yes
Zn O(3) O(4) 93.7(3) ? ? ? yes
Zn O(3) O(5) 133.9(4) ? ? ? yes
Zn O(3) O(6) 142.2(5) ? ? ? yes
Zn O(3) N(1) 37.9(2) ? ? ? yes
Zn O(3) N(2) 32.2(2) ? ? ? yes
Zn O(3) C(11) 106.2(4) ? ? ? yes
Zn O(3) C(25) 113.6(4) ? ? ? yes
Zn O(3) C(30) 103.4(4) ? ? ? yes
P O(3) O(1) 89.9(4) ? ? ? yes
P O(3) O(2) 93.3(4) ? ? ? yes
P O(3) O(4) 30.5(3) ? ? ? yes
P O(3) O(5) 35.8(3) ? ? ? yes
P O(3) O(6) 38.5(3) ? ? ? yes
P O(3) N(1) 140.4(5) ? ? ? yes
P O(3) N(2) 146.0(5) ? ? ? yes
P O(3) C(11) 126.3(5) ? ? ? yes
P O(3) C(25) 58.4(4) ? ? ? yes
P O(3) C(30) 84.3(5) ? ? ? yes
O(1) O(3) O(2) 59.7(3) ? ? ? yes
O(1) O(3) O(4) 64.7(3) ? ? ? yes
O(1) O(3) O(5) 93.0(3) ? ? ? yes
O(1) O(3) O(6) 125.1(4) ? ? ? yes
O(1) O(3) N(1) 54.0(3) ? ? ? yes
O(1) O(3) N(2) 73.2(3) ? ? ? yes
O(1) O(3) C(11) 143.8(4) ? ? ? yes
O(1) O(3) C(25) 76.5(4) ? ? ? yes
O(1) O(3) C(30) 77.9(4) ? ? ? yes
O(2) O(3) O(4) 66.3(3) ? ? ? yes
O(2) O(3) O(5) 125.1(4) ? ? ? yes
O(2) O(3) O(6) 97.6(4) ? ? ? yes
O(2) O(3) N(1) 82.6(3) ? ? ? yes
O(2) O(3) N(2) 52.7(3) ? ? ? yes
O(2) O(3) C(11) 111.9(4) ? ? ? yes
O(2) O(3) C(25) 128.2(4) ? ? ? yes
O(2) O(3) C(30) 137.5(4) ? ? ? yes
O(4) O(3) O(5) 58.9(3) ? ? ? yes
O(4) O(3) O(6) 60.3(3) ? ? ? yes
O(4) O(3) N(1) 118.7(4) ? ? ? yes
O(4) O(3) N(2) 117.4(4) ? ? ? yes
O(4) O(3) C(11) 148.6(4) ? ? ? yes
O(4) O(3) C(25) 71.0(4) ? ? ? yes
O(4) O(3) C(30) 95.3(4) ? ? ? yes
O(5) O(3) O(6) 58.1(3) ? ? ? yes
O(5) O(3) N(1) 120.9(4) ? ? ? yes
O(5) O(3) N(2) 165.1(4) ? ? ? yes
O(5) O(3) C(11) 116.0(4) ? ? ? yes
O(5) O(3) C(25) 27.1(3) ? ? ? yes
O(5) O(3) C(30) 50.6(4) ? ? ? yes
O(6) O(3) N(1) 178.8(4) ? ? ? yes
O(6) O(3) N(2) 134.7(4) ? ? ? yes
O(6) O(3) C(11) 90.0(4) ? ? ? yes
O(6) O(3) C(25) 85.2(4) ? ? ? yes
O(6) O(3) C(30) 105.9(5) ? ? ? yes
N(1) O(3) N(2) 46.3(3) ? ? ? yes
N(1) O(3) C(11) 91.1(4) ? ? ? yes
N(1) O(3) C(25) 93.8(4) ? ? ? yes
N(1) O(3) C(30) 73.3(4) ? ? ? yes
N(2) O(3) C(11) 75.1(3) ? ? ? yes
N(2) O(3) C(25) 139.4(4) ? ? ? yes
N(2) O(3) C(30) 119.1(4) ? ? ? yes
C(11) O(3) C(25) 119.9(4) ? ? ? yes
C(11) O(3) C(30) 103.2(4) ? ? ? yes
C(25) O(3) C(30) 26.2(4) ? ? ? yes
Pb O(4) Zn 72.7(2) ? ? ? yes
Pb O(4) P 139.3(5) ? ? ? yes
Pb O(4) O(1) 56.3(2) ? ? ? yes
Pb O(4) O(2) 54.4(2) ? ? ? yes
Pb O(4) O(3) 108.7(4) ? ? ? yes
Pb O(4) O(5) 148.5(4) ? ? ? yes
Pb O(4) O(6) 145.0(4) ? ? ? yes
Pb O(4) N(3) 53.5(3) ? ? ? yes
Pb O(4) N(4) 54.4(3) ? ? ? yes
Pb O(4) N(5) 52.7(3) ? ? ? yes
Pb O(4) C(21) 71.7(3) ? ? ? yes
Pb O(4) C(22) 70.8(3) ? ? ? yes
Pb O(4) C(25) 125.3(4) ? ? ? yes
Pb O(4) C(31) 139.4(4) ? ? ? yes
Pb O(4) C(36) 142.2(4) ? ? ? yes
Zn O(4) P 66.8(3) ? ? ? yes
Zn O(4) O(1) 36.7(2) ? ? ? yes
Zn O(4) O(2) 37.1(2) ? ? ? yes
Zn O(4) O(3) 36.3(2) ? ? ? yes
Zn O(4) O(5) 89.4(3) ? ? ? yes
Zn O(4) O(6) 90.6(3) ? ? ? yes
Zn O(4) N(3) 94.9(3) ? ? ? yes
Zn O(4) N(4) 127.1(3) ? ? ? yes
Zn O(4) N(5) 94.2(3) ? ? ? yes
Zn O(4) C(21) 138.4(4) ? ? ? yes
Zn O(4) C(22) 136.6(4) ? ? ? yes
Zn O(4) C(25) 79.7(3) ? ? ? yes
Zn O(4) C(31) 115.4(3) ? ? ? yes
Zn O(4) C(36) 136.9(4) ? ? ? yes
P O(4) O(1) 90.8(4) ? ? ? yes
P O(4) O(2) 89.6(4) ? ? ? yes
P O(4) O(3) 30.7(3) ? ? ? yes
P O(4) O(5) 36.5(3) ? ? ? yes
P O(4) O(6) 36.3(3) ? ? ? yes
P O(4) N(3) 126.3(5) ? ? ? yes
P O(4) N(4) 165.9(5) ? ? ? yes
P O(4) N(5) 132.1(5) ? ? ? yes
P O(4) C(21) 142.4(5) ? ? ? yes
P O(4) C(22) 146.1(5) ? ? ? yes
P O(4) C(25) 50.2(4) ? ? ? yes
P O(4) C(31) 62.0(4) ? ? ? yes
P O(4) C(36) 73.7(4) ? ? ? yes
O(1) O(4) O(2) 58.9(3) ? ? ? yes
O(1) O(4) O(3) 65.4(3) ? ? ? yes
O(1) O(4) O(5) 93.9(4) ? ? ? yes
O(1) O(4) O(6) 123.4(4) ? ? ? yes
O(1) O(4) N(3) 103.3(3) ? ? ? yes
O(1) O(4) N(4) 102.4(4) ? ? ? yes
O(1) O(4) N(5) 57.9(3) ? ? ? yes
O(1) O(4) C(21) 126.1(4) ? ? ? yes
O(1) O(4) C(22) 101.7(4) ? ? ? yes
O(1) O(4) C(25) 73.3(4) ? ? ? yes
O(1) O(4) C(31) 150.3(4) ? ? ? yes
O(1) O(4) C(36) 161.2(4) ? ? ? yes
O(2) O(4) O(3) 62.2(3) ? ? ? yes
O(2) O(4) O(5) 122.0(4) ? ? ? yes
O(2) O(4) O(6) 93.7(4) ? ? ? yes
O(2) O(4) N(3) 57.9(3) ? ? ? yes
O(2) O(4) N(4) 101.4(4) ? ? ? yes
O(2) O(4) N(5) 100.7(3) ? ? ? yes
O(2) O(4) C(21) 102.9(4) ? ? ? yes
O(2) O(4) C(22) 123.9(4) ? ? ? yes
O(2) O(4) C(25) 116.7(4) ? ? ? yes
O(2) O(4) C(31) 106.4(4) ? ? ? yes
O(2) O(4) C(36) 129.7(4) ? ? ? yes
O(3) O(4) O(5) 59.8(3) ? ? ? yes
O(3) O(4) O(6) 57.9(3) ? ? ? yes
O(3) O(4) N(3) 113.4(4) ? ? ? yes
O(3) O(4) N(4) 162.8(4) ? ? ? yes
O(3) O(4) N(5) 120.0(4) ? ? ? yes
O(3) O(4) C(21) 155.2(5) ? ? ? yes
O(3) O(4) C(22) 161.6(5) ? ? ? yes
O(3) O(4) C(25) 61.3(4) ? ? ? yes
O(3) O(4) C(31) 85.0(4) ? ? ? yes
O(3) O(4) C(36) 102.2(4) ? ? ? yes
O(5) O(4) O(6) 57.6(3) ? ? ? yes
O(5) O(4) N(3) 156.7(4) ? ? ? yes
O(5) O(4) N(4) 135.8(4) ? ? ? yes
O(5) O(4) N(5) 104.9(4) ? ? ? yes
O(5) O(4) C(21) 131.9(5) ? ? ? yes
O(5) O(4) C(22) 110.6(4) ? ? ? yes
O(5) O(4) C(25) 23.4(3) ? ? ? yes
O(5) O(4) C(31) 71.6(4) ? ? ? yes
O(5) O(4) C(36) 67.4(4) ? ? ? yes
O(6) O(4) N(3) 99.3(4) ? ? ? yes
O(6) O(4) N(4) 132.8(4) ? ? ? yes
O(6) O(4) N(5) 161.9(4) ? ? ? yes
O(6) O(4) C(21) 106.8(4) ? ? ? yes
O(6) O(4) C(22) 132.8(5) ? ? ? yes
O(6) O(4) C(25) 79.4(4) ? ? ? yes
O(6) O(4) C(31) 27.2(3) ? ? ? yes
O(6) O(4) C(36) 46.3(3) ? ? ? yes
N(3) O(4) N(4) 55.7(3) ? ? ? yes
N(3) O(4) N(5) 97.6(4) ? ? ? yes
N(3) O(4) C(21) 45.9(4) ? ? ? yes
N(3) O(4) C(22) 81.5(4) ? ? ? yes
N(3) O(4) C(25) 174.4(4) ? ? ? yes
N(3) O(4) C(31) 86.0(4) ? ? ? yes
N(3) O(4) C(36) 94.6(4) ? ? ? yes
N(4) O(4) N(5) 54.9(3) ? ? ? yes
N(4) O(4) C(21) 26.3(3) ? ? ? yes
N(4) O(4) C(22) 26.1(3) ? ? ? yes
N(4) O(4) C(25) 129.0(4) ? ? ? yes
N(4) O(4) C(31) 106.0(4) ? ? ? yes
N(4) O(4) C(36) 92.4(4) ? ? ? yes
N(5) O(4) C(21) 80.8(4) ? ? ? yes
N(5) O(4) C(22) 44.4(4) ? ? ? yes
N(5) O(4) C(25) 84.3(4) ? ? ? yes
N(5) O(4) C(31) 149.9(4) ? ? ? yes
N(5) O(4) C(36) 125.9(4) ? ? ? yes
C(21) O(4) C(22) 43.0(4) ? ? ? yes
C(21) O(4) C(25) 139.7(5) ? ? ? yes
C(21) O(4) C(31) 80.5(4) ? ? ? yes
C(21) O(4) C(36) 71.1(4) ? ? ? yes
C(22) O(4) C(25) 103.4(4) ? ? ? yes
C(22) O(4) C(31) 107.6(4) ? ? ? yes
C(22) O(4) C(36) 86.5(4) ? ? ? yes
C(25) O(4) C(31) 95.0(4) ? ? ? yes
C(25) O(4) C(36) 88.4(4) ? ? ? yes
C(31) O(4) C(36) 24.3(3) ? ? ? yes
P O(5) O(3) 33.6(3) ? ? ? yes
P O(5) O(4) 34.0(3) ? ? ? yes
P O(5) O(6) 40.5(3) ? ? ? yes
P O(5) O(9) 106.7(5) ? ? ? yes
P O(5) C(25) 120.9(9) ? ? ? yes
P O(5) C(26) 128.9(6) ? ? ? yes
P O(5) C(27) 128.3(5) ? ? ? yes
P O(5) C(29) 113.0(5) ? ? ? yes
P O(5) C(30) 106.8(6) ? ? ? yes
P O(5) C(31) 54.3(4) ? ? ? yes
P O(5) C(36) 73.3(4) ? ? ? yes
O(3) O(5) O(4) 61.3(3) ? ? ? yes
O(3) O(5) O(6) 59.7(3) ? ? ? yes
O(3) O(5) O(9) 91.0(4) ? ? ? yes
O(3) O(5) C(25) 97.4(8) ? ? ? yes
O(3) O(5) C(26) 120.5(5) ? ? ? yes
O(3) O(5) C(27) 113.4(4) ? ? ? yes
O(3) O(5) C(29) 84.0(4) ? ? ? yes
O(3) O(5) C(30) 75.7(5) ? ? ? yes
O(3) O(5) C(31) 80.7(4) ? ? ? yes
O(3) O(5) C(36) 103.3(4) ? ? ? yes
O(4) O(5) O(6) 61.8(4) ? ? ? yes
O(4) O(5) O(9) 138.2(5) ? ? ? yes
O(4) O(5) C(25) 111.2(8) ? ? ? yes
O(4) O(5) C(26) 102.3(5) ? ? ? yes
O(4) O(5) C(27) 106.7(4) ? ? ? yes
O(4) O(5) C(29) 114.8(4) ? ? ? yes
O(4) O(5) C(30) 115.0(5) ? ? ? yes
O(4) O(5) C(31) 61.5(3) ? ? ? yes
O(4) O(5) C(36) 67.7(4) ? ? ? yes
O(6) O(5) O(9) 77.6(4) ? ? ? yes
O(6) O(5) C(25) 157.0(9) ? ? ? yes
O(6) O(5) C(26) 162.7(6) ? ? ? yes
O(6) O(5) C(27) 168.2(5) ? ? ? yes
O(6) O(5) C(29) 141.1(5) ? ? ? yes
O(6) O(5) C(30) 130.7(5) ? ? ? yes
O(6) O(5) C(31) 22.8(3) ? ? ? yes
O(6) O(5) C(36) 46.7(4) ? ? ? yes
O(9) O(5) C(25) 102.4(8) ? ? ? yes
O(9) O(5) C(26) 119.1(5) ? ? ? yes
O(9) O(5) C(27) 113.1(4) ? ? ? yes
O(9) O(5) C(29) 90.3(4) ? ? ? yes
O(9) O(5) C(30) 83.7(5) ? ? ? yes
O(9) O(5) C(31) 84.9(4) ? ? ? yes
O(9) O(5) C(36) 92.0(4) ? ? ? yes
C(25) O(5) C(26) 31.2(7) ? ? ? yes
C(25) O(5) C(27) 20.4(7) ? ? ? yes
C(25) O(5) C(29) 18.3(7) ? ? ? yes
C(25) O(5) C(30) 29.1(7) ? ? ? yes
C(25) O(5) C(31) 172.4(8) ? ? ? yes
C(25) O(5) C(36) 154.5(9) ? ? ? yes
C(26) O(5) C(27) 10.9(4) ? ? ? yes
C(26) O(5) C(29) 49.4(5) ? ? ? yes
C(26) O(5) C(30) 60.3(5) ? ? ? yes
C(26) O(5) C(31) 145.1(5) ? ? ? yes
C(26) O(5) C(36) 123.3(5) ? ? ? yes
C(27) O(5) C(29) 38.6(3) ? ? ? yes
C(27) O(5) C(30) 49.4(5) ? ? ? yes
C(27) O(5) C(31) 155.8(5) ? ? ? yes
C(27) O(5) C(36) 134.1(5) ? ? ? yes
C(29) O(5) C(30) 10.8(4) ? ? ? yes
C(29) O(5) C(31) 163.9(4) ? ? ? yes
C(29) O(5) C(36) 172.3(5) ? ? ? yes
C(30) O(5) C(31) 153.5(5) ? ? ? yes
C(30) O(5) C(36) 175.5(6) ? ? ? yes
C(31) O(5) C(36) 23.9(3) ? ? ? yes
P O(6) O(3) 35.6(3) ? ? ? yes
P O(6) O(4) 33.4(3) ? ? ? yes
P O(6) O(5) 39.9(3) ? ? ? yes
P O(6) O(9) 92.8(4) ? ? ? yes
P O(6) N(7) 110.7(5) ? ? ? yes
P O(6) C(10) 109.5(5) ? ? ? yes
P O(6) C(31) 126.0(8) ? ? ? yes
P O(6) C(32) 143.2(6) ? ? ? yes
P O(6) C(33) 140.1(5) ? ? ? yes
P O(6) C(34) 129.6(5) ? ? ? yes
P O(6) C(35) 114.1(5) ? ? ? yes
P O(6) C(36) 105.1(5) ? ? ? yes
O(3) O(6) O(4) 61.7(3) ? ? ? yes
O(3) O(6) O(5) 62.2(3) ? ? ? yes
O(3) O(6) O(9) 84.4(4) ? ? ? yes
O(3) O(6) N(7) 95.2(4) ? ? ? yes
O(3) O(6) C(10) 74.7(4) ? ? ? yes
O(3) O(6) C(31) 156.8(8) ? ? ? yes
O(3) O(6) C(32) 146.5(6) ? ? ? yes
O(3) O(6) C(33) 154.1(5) ? ? ? yes
O(3) O(6) C(34) 119.6(4) ? ? ? yes
O(3) O(6) C(35) 149.4(4) ? ? ? yes
O(3) O(6) C(36) 140.6(5) ? ? ? yes
O(4) O(6) O(5) 60.6(3) ? ? ? yes
O(4) O(6) O(9) 122.3(4) ? ? ? yes
O(4) O(6) N(7) 141.5(5) ? ? ? yes
O(4) O(6) C(10) 120.8(4) ? ? ? yes
O(4) O(6) C(31) 96.0(7) ? ? ? yes
O(4) O(6) C(32) 110.0(5) ? ? ? yes
O(4) O(6) C(33) 106.9(4) ? ? ? yes
O(4) O(6) C(34) 150.6(5) ? ? ? yes
O(4) O(6) C(35) 89.2(4) ? ? ? yes
O(4) O(6) C(36) 83.6(4) ? ? ? yes
O(5) O(6) O(9) 62.5(3) ? ? ? yes
O(5) O(6) N(7) 81.7(4) ? ? ? yes
O(5) O(6) C(10) 128.9(5) ? ? ? yes
O(5) O(6) C(31) 114.2(8) ? ? ? yes
O(5) O(6) C(32) 145.7(6) ? ? ? yes
O(5) O(6) C(33) 135.4(5) ? ? ? yes
O(5) O(6) C(34) 93.0(4) ? ? ? yes
O(5) O(6) C(35) 96.6(4) ? ? ? yes
O(5) O(6) C(36) 85.6(5) ? ? ? yes
O(9) O(6) N(7) 19.3(3) ? ? ? yes
O(9) O(6) C(10) 88.4(4) ? ? ? yes
O(9) O(6) C(31) 115.1(7) ? ? ? yes
O(9) O(6) C(32) 122.0(5) ? ? ? yes
O(9) O(6) C(33) 119.7(4) ? ? ? yes
O(9) O(6) C(34) 38.0(3) ? ? ? yes
O(9) O(6) C(35) 105.9(4) ? ? ? yes
O(9) O(6) C(36) 101.0(5) ? ? ? yes
N(7) O(6) C(10) 76.0(4) ? ? ? yes
N(7) O(6) C(31) 107.1(7) ? ? ? yes
N(7) O(6) C(32) 105.6(5) ? ? ? yes
N(7) O(6) C(33) 105.5(4) ? ? ? yes
N(7) O(6) C(34) 24.5(3) ? ? ? yes
N(7) O(6) C(35) 103.5(4) ? ? ? yes
N(7) O(6) C(36) 102.2(5) ? ? ? yes
C(10) O(6) C(31) 116.1(8) ? ? ? yes
C(10) O(6) C(32) 85.0(5) ? ? ? yes
C(10) O(6) C(33) 95.0(4) ? ? ? yes
C(10) O(6) C(34) 85.1(4) ? ? ? yes
C(10) O(6) C(35) 133.0(4) ? ? ? yes
C(10) O(6) C(36) 143.6(5) ? ? ? yes
C(31) O(6) C(32) 31.5(7) ? ? ? yes
C(31) O(6) C(33) 21.2(7) ? ? ? yes
C(31) O(6) C(34) 82.7(7) ? ? ? yes
C(31) O(6) C(35) 17.8(7) ? ? ? yes
C(31) O(6) C(36) 28.7(7) ? ? ? yes
C(32) O(6) C(33) 10.4(5) ? ? ? yes
C(32) O(6) C(34) 84.0(5) ? ? ? yes
C(32) O(6) C(35) 49.2(5) ? ? ? yes
C(32) O(6) C(36) 60.1(5) ? ? ? yes
C(33) O(6) C(34) 82.2(4) ? ? ? yes
C(33) O(6) C(35) 38.8(3) ? ? ? yes
C(33) O(6) C(36) 49.8(4) ? ? ? yes
C(34) O(6) C(35) 80.7(4) ? ? ? yes
C(34) O(6) C(36) 81.5(5) ? ? ? yes
C(35) O(6) C(36) 11.0(4) ? ? ? yes
O(8) O(7) O(10) 62.3(5) ? ? ? yes
O(8) O(7) N(6) 27.9(10) ? ? ? yes
O(8) O(7) C(1) 68.6(5) ? ? ? yes
O(8) O(7) C(2) 65.5(5) ? ? ? yes
O(8) O(7) C(24) 134.7(6) ? ? ? yes
O(8) O(7) C(27) 93.0(6) ? ? ? yes
O(8) O(7) C(27) 148.2(7) ? ? ? yes
O(8) O(7) C(28) 62.6(6) ? ? ? yes
O(8) O(7) C(29) 49.9(5) ? ? ? yes
O(10) O(7) N(6) 70.6(9) ? ? ? yes
O(10) O(7) C(1) 122.6(5) ? ? ? yes
O(10) O(7) C(2) 127.6(5) ? ? ? yes
O(10) O(7) C(24) 75.0(4) ? ? ? yes
O(10) O(7) C(27) 105.9(5) ? ? ? yes
O(10) O(7) C(27) 142.0(5) ? ? ? yes
O(10) O(7) C(28) 88.1(6) ? ? ? yes
O(10) O(7) C(29) 80.0(4) ? ? ? yes
N(6) O(7) C(1) 79(1) ? ? ? yes
N(6) O(7) C(2) 65.5(10) ? ? ? yes
N(6) O(7) C(24) 143(1) ? ? ? yes
N(6) O(7) C(27) 65(1) ? ? ? yes
N(6) O(7) C(27) 147(1) ? ? ? yes
N(6) O(7) C(28) 34.7(10) ? ? ? yes
N(6) O(7) C(29) 22.0(10) ? ? ? yes
C(1) O(7) C(2) 24.4(3) ? ? ? yes
C(1) O(7) C(24) 131.3(5) ? ? ? yes
C(1) O(7) C(27) 104.4(5) ? ? ? yes
C(1) O(7) C(27) 79.6(5) ? ? ? yes
C(1) O(7) C(28) 94.6(6) ? ? ? yes
C(1) O(7) C(29) 90.5(5) ? ? ? yes
C(2) O(7) C(24) 150.8(5) ? ? ? yes
C(2) O(7) C(27) 80.3(5) ? ? ? yes
C(2) O(7) C(27) 86.0(5) ? ? ? yes
C(2) O(7) C(28) 71.6(5) ? ? ? yes
C(2) O(7) C(29) 69.9(4) ? ? ? yes
C(24) O(7) C(27) 113.7(6) ? ? ? yes
C(24) O(7) C(27) 67.7(4) ? ? ? yes
C(24) O(7) C(28) 133.2(7) ? ? ? yes
C(24) O(7) C(29) 138.1(5) ? ? ? yes
C(27) O(7) C(27) 95.8(5) ? ? ? yes
C(27) O(7) C(28) 30.5(5) ? ? ? yes
C(27) O(7) C(29) 43.4(4) ? ? ? yes
C(27) O(7) C(28) 123.0(6) ? ? ? yes
C(27) O(7) C(29) 134.2(5) ? ? ? yes
C(28) O(7) C(29) 12.9(5) ? ? ? yes
O(7) O(8) O(9) 109.0(6) ? ? ? yes
O(7) O(8) O(10) 80.0(5) ? ? ? yes
O(7) O(8) N(6) 28.2(9) ? ? ? yes
O(7) O(8) N(7) 102.6(7) ? ? ? yes
O(7) O(8) C(1) 75.2(5) ? ? ? yes
O(7) O(8) C(2) 79.1(5) ? ? ? yes
O(7) O(8) C(3) 100.7(6) ? ? ? yes
O(7) O(8) C(27) 49.6(5) ? ? ? yes
O(7) O(8) C(28) 61.8(6) ? ? ? yes
O(7) O(8) C(29) 92.3(6) ? ? ? yes
O(7) O(8) C(34) 117.6(6) ? ? ? yes
O(9) O(8) O(10) 40.4(3) ? ? ? yes
O(9) O(8) N(6) 98(1) ? ? ? yes
O(9) O(8) N(7) 23.0(3) ? ? ? yes
O(9) O(8) C(1) 175.3(6) ? ? ? yes
O(9) O(8) C(2) 155.4(5) ? ? ? yes
O(9) O(8) C(3) 134.9(5) ? ? ? yes
O(9) O(8) C(27) 93.5(5) ? ? ? yes
O(9) O(8) C(28) 86.3(6) ? ? ? yes
O(9) O(8) C(29) 72.5(5) ? ? ? yes
O(9) O(8) C(34) 41.0(3) ? ? ? yes
O(10) O(8) N(6) 86(1) ? ? ? yes
O(10) O(8) N(7) 23.2(3) ? ? ? yes
O(10) O(8) C(1) 140.7(5) ? ? ? yes
O(10) O(8) C(2) 158.6(6) ? ? ? yes
O(10) O(8) C(3) 174.2(5) ? ? ? yes
O(10) O(8) C(27) 95.8(5) ? ? ? yes
O(10) O(8) C(28) 96.8(6) ? ? ? yes
O(10) O(8) C(29) 101.0(6) ? ? ? yes
O(10) O(8) C(34) 40.4(3) ? ? ? yes
N(6) O(8) N(7) 103(1) ? ? ? yes
N(6) O(8) C(1) 85(1) ? ? ? yes
N(6) O(8) C(2) 77(1) ? ? ? yes
N(6) O(8) C(3) 91(1) ? ? ? yes
N(6) O(8) C(27) 21.6(9) ? ? ? yes
N(6) O(8) C(28) 33.6(10) ? ? ? yes
N(6) O(8) C(29) 64(1) ? ? ? yes
N(6) O(8) C(34) 126(1) ? ? ? yes
N(7) O(8) C(1) 155.4(6) ? ? ? yes
N(7) O(8) C(2) 178.0(6) ? ? ? yes
N(7) O(8) C(3) 154.1(6) ? ? ? yes
N(7) O(8) C(27) 106.4(5) ? ? ? yes
N(7) O(8) C(28) 102.6(6) ? ? ? yes
N(7) O(8) C(29) 94.6(6) ? ? ? yes
N(7) O(8) C(34) 24.7(3) ? ? ? yes
C(1) O(8) C(2) 25.9(3) ? ? ? yes
C(1) O(8) C(3) 44.4(4) ? ? ? yes
C(1) O(8) C(27) 90.9(5) ? ? ? yes
C(1) O(8) C(28) 97.7(6) ? ? ? yes
C(1) O(8) C(29) 109.9(6) ? ? ? yes
C(1) O(8) C(34) 135.4(5) ? ? ? yes
C(2) O(8) C(3) 24.0(3) ? ? ? yes
C(2) O(8) C(27) 73.8(4) ? ? ? yes
C(2) O(8) C(28) 77.1(5) ? ? ? yes
C(2) O(8) C(29) 84.2(5) ? ? ? yes
C(2) O(8) C(34) 155.0(5) ? ? ? yes
C(3) O(8) C(27) 80.5(4) ? ? ? yes
C(3) O(8) C(28) 78.7(5) ? ? ? yes
C(3) O(8) C(29) 73.2(5) ? ? ? yes
C(3) O(8) C(34) 140.6(5) ? ? ? yes
C(27) O(8) C(28) 12.4(5) ? ? ? yes
C(27) O(8) C(29) 43.1(4) ? ? ? yes
C(27) O(8) C(34) 131.0(5) ? ? ? yes
C(28) O(8) C(29) 30.7(5) ? ? ? yes
C(28) O(8) C(34) 126.4(6) ? ? ? yes
C(29) O(8) C(34) 111.8(6) ? ? ? yes
O(5) O(9) O(6) 39.9(2) ? ? ? yes
O(5) O(9) O(8) 169.4(6) ? ? ? yes
O(5) O(9) O(10) 117.7(6) ? ? ? yes
O(5) O(9) N(6) 167.6(5) ? ? ? yes
O(5) O(9) N(7) 111(1) ? ? ? yes
O(5) O(9) C(15) 70.6(4) ? ? ? yes
O(5) O(9) C(29) 130.8(5) ? ? ? yes
O(5) O(9) C(33) 88.6(5) ? ? ? yes
O(5) O(9) C(34) 98.3(5) ? ? ? yes
O(5) O(9) C(35) 100.0(4) ? ? ? yes
O(6) O(9) O(8) 142.5(5) ? ? ? yes
O(6) O(9) O(10) 81.0(5) ? ? ? yes
O(6) O(9) N(6) 146.6(5) ? ? ? yes
O(6) O(9) N(7) 71.6(9) ? ? ? yes
O(6) O(9) C(15) 106.2(4) ? ? ? yes
O(6) O(9) C(29) 168.7(5) ? ? ? yes
O(6) O(9) C(33) 73.1(4) ? ? ? yes
O(6) O(9) C(34) 66.6(5) ? ? ? yes
O(6) O(9) C(35) 63.7(3) ? ? ? yes
O(8) O(9) O(10) 70.1(5) ? ? ? yes
O(8) O(9) N(6) 20.0(3) ? ? ? yes
O(8) O(9) N(7) 71.6(9) ? ? ? yes
O(8) O(9) C(15) 101.3(5) ? ? ? yes
O(8) O(9) C(29) 48.1(4) ? ? ? yes
O(8) O(9) C(33) 83.9(5) ? ? ? yes
O(8) O(9) C(34) 78.7(5) ? ? ? yes
O(8) O(9) C(35) 79.3(4) ? ? ? yes
O(10) O(9) N(6) 65.8(5) ? ? ? yes
O(10) O(9) N(7) 28.9(9) ? ? ? yes
O(10) O(9) C(15) 171.3(7) ? ? ? yes
O(10) O(9) C(29) 104.4(6) ? ? ? yes
O(10) O(9) C(33) 91.2(6) ? ? ? yes
O(10) O(9) C(34) 61.9(6) ? ? ? yes
O(10) O(9) C(35) 49.8(4) ? ? ? yes
N(6) O(9) N(7) 77.5(10) ? ? ? yes
N(6) O(9) C(15) 106.7(5) ? ? ? yes
N(6) O(9) C(29) 40.7(4) ? ? ? yes
N(6) O(9) C(33) 103.4(6) ? ? ? yes
N(6) O(9) C(34) 93.7(6) ? ? ? yes
N(6) O(9) C(35) 91.0(5) ? ? ? yes
N(7) O(9) C(15) 148(1) ? ? ? yes
N(7) O(9) C(29) 117(1) ? ? ? yes
N(7) O(9) C(33) 62.3(10) ? ? ? yes
N(7) O(9) C(34) 32.9(9) ? ? ? yes
N(7) O(9) C(35) 21.1(9) ? ? ? yes
C(15) O(9) C(29) 69.4(4) ? ? ? yes
C(15) O(9) C(33) 86.3(5) ? ? ? yes
C(15) O(9) C(34) 115.9(6) ? ? ? yes
C(15) O(9) C(35) 128.6(5) ? ? ? yes
C(29) O(9) C(33) 116.1(6) ? ? ? yes
C(29) O(9) C(34) 124.6(6) ? ? ? yes
C(29) O(9) C(35) 127.3(5) ? ? ? yes
C(33) O(9) C(34) 29.6(4) ? ? ? yes
C(33) O(9) C(35) 42.3(4) ? ? ? yes
C(34) O(9) C(35) 12.8(5) ? ? ? yes
O(7) O(10) O(8) 37.7(3) ? ? ? yes
O(7) O(10) O(9) 97.7(5) ? ? ? yes
O(7) O(10) N(2) 119.3(4) ? ? ? yes
O(7) O(10) N(6) 20.7(3) ? ? ? yes
O(7) O(10) N(7) 107.8(10) ? ? ? yes
O(7) O(10) C(10) 138.2(5) ? ? ? yes
O(7) O(10) C(11) 113.5(5) ? ? ? yes
O(7) O(10) C(12) 92.5(4) ? ? ? yes
O(7) O(10) C(23) 67.9(4) ? ? ? yes
O(7) O(10) C(33) 109.2(5) ? ? ? yes
O(7) O(10) C(34) 114.0(6) ? ? ? yes
O(7) O(10) C(35) 117.5(5) ? ? ? yes
O(8) O(10) O(9) 69.5(5) ? ? ? yes
O(8) O(10) N(2) 155.9(5) ? ? ? yes
O(8) O(10) N(6) 21.7(3) ? ? ? yes
O(8) O(10) N(7) 71.1(9) ? ? ? yes
O(8) O(10) C(10) 173.3(5) ? ? ? yes
O(8) O(10) C(11) 142.9(5) ? ? ? yes
O(8) O(10) C(12) 119.9(5) ? ? ? yes
O(8) O(10) C(23) 93.3(5) ? ? ? yes
O(8) O(10) C(33) 72.1(4) ? ? ? yes
O(8) O(10) C(34) 78.9(5) ? ? ? yes
O(8) O(10) C(35) 93.7(5) ? ? ? yes
O(9) O(10) N(2) 118.5(6) ? ? ? yes
O(9) O(10) N(6) 77.5(5) ? ? ? yes
O(9) O(10) N(7) 28.5(9) ? ? ? yes
O(9) O(10) C(10) 117.0(6) ? ? ? yes
O(9) O(10) C(11) 103.3(6) ? ? ? yes
O(9) O(10) C(12) 97.7(5) ? ? ? yes
O(9) O(10) C(23) 162.7(7) ? ? ? yes
O(9) O(10) C(33) 51.2(5) ? ? ? yes
O(9) O(10) C(34) 63.3(6) ? ? ? yes
O(9) O(10) C(35) 93.0(6) ? ? ? yes
N(2) O(10) N(6) 134.2(5) ? ? ? yes
N(2) O(10) N(7) 127.7(10) ? ? ? yes
N(2) O(10) C(10) 23.5(3) ? ? ? yes
N(2) O(10) C(11) 19.5(3) ? ? ? yes
N(2) O(10) C(12) 39.7(3) ? ? ? yes
N(2) O(10) C(23) 78.0(4) ? ? ? yes
N(2) O(10) C(33) 131.4(4) ? ? ? yes
N(2) O(10) C(34) 125.2(6) ? ? ? yes
N(2) O(10) C(35) 107.9(5) ? ? ? yes
N(6) O(10) N(7) 87.7(10) ? ? ? yes
N(6) O(10) C(10) 156.6(5) ? ? ? yes
N(6) O(10) C(11) 122.4(5) ? ? ? yes
N(6) O(10) C(12) 99.4(5) ? ? ? yes
N(6) O(10) C(23) 87.2(5) ? ? ? yes
N(6) O(10) C(33) 92.9(5) ? ? ? yes
N(6) O(10) C(34) 100.5(6) ? ? ? yes
N(6) O(10) C(35) 114.0(6) ? ? ? yes
N(7) O(10) C(10) 113.8(10) ? ? ? yes
N(7) O(10) C(11) 120(1) ? ? ? yes
N(7) O(10) C(12) 122(1) ? ? ? yes
N(7) O(10) C(23) 144(1) ? ? ? yes
N(7) O(10) C(33) 22.9(9) ? ? ? yes
N(7) O(10) C(34) 34.8(9) ? ? ? yes
N(7) O(10) C(35) 64.6(10) ? ? ? yes
C(10) O(10) C(11) 39.4(4) ? ? ? yes
C(10) O(10) C(12) 62.0(4) ? ? ? yes
C(10) O(10) C(23) 80.1(4) ? ? ? yes
C(10) O(10) C(33) 110.5(4) ? ? ? yes
C(10) O(10) C(34) 102.5(6) ? ? ? yes
C(10) O(10) C(35) 84.8(5) ? ? ? yes
C(11) O(10) C(12) 23.1(3) ? ? ? yes
C(11) O(10) C(23) 91.6(5) ? ? ? yes
C(11) O(10) C(33) 132.9(5) ? ? ? yes
C(11) O(10) C(34) 131.9(6) ? ? ? yes
C(11) O(10) C(35) 123.4(6) ? ? ? yes
C(12) O(10) C(23) 92.6(4) ? ? ? yes
C(12) O(10) C(33) 143.1(5) ? ? ? yes
C(12) O(10) C(34) 148.4(6) ? ? ? yes
C(12) O(10) C(35) 146.5(6) ? ? ? yes
C(23) O(10) C(33) 122.8(5) ? ? ? yes
C(23) O(10) C(34) 112.7(6) ? ? ? yes
C(23) O(10) C(35) 85.9(5) ? ? ? yes
C(33) O(10) C(34) 12.6(5) ? ? ? yes
C(33) O(10) C(35) 42.7(4) ? ? ? yes
C(34) O(10) C(35) 30.1(5) ? ? ? yes
Cl O(11) O(12) 37.6(5) ? ? ? yes
Cl O(11) O(13) 34.2(6) ? ? ? yes
Cl O(11) O(14) 36.6(5) ? ? ? yes
Cl O(11) N(1) 112.6(8) ? ? ? yes
Cl O(11) N(4) 108.6(7) ? ? ? yes
Cl O(11) C(8) 99.9(8) ? ? ? yes
Cl O(11) C(9) 106.0(7) ? ? ? yes
Cl O(11) C(10) 124.4(8) ? ? ? yes
Cl O(11) C(22) 121.8(8) ? ? ? yes
Cl O(11) C(23) 147.9(8) ? ? ? yes
Cl O(11) C(35) 109.3(8) ? ? ? yes
O(12) O(11) O(13) 62.3(7) ? ? ? yes
O(12) O(11) O(14) 60.4(7) ? ? ? yes
O(12) O(11) N(1) 95.4(7) ? ? ? yes
O(12) O(11) N(4) 145.6(7) ? ? ? yes
O(12) O(11) C(8) 94.3(7) ? ? ? yes
O(12) O(11) C(9) 78.4(7) ? ? ? yes
O(12) O(11) C(10) 89.4(7) ? ? ? yes
O(12) O(11) C(22) 156.3(8) ? ? ? yes
O(12) O(11) C(23) 169.4(8) ? ? ? yes
O(12) O(11) C(35) 91.8(7) ? ? ? yes
O(13) O(11) O(14) 61.4(6) ? ? ? yes
O(13) O(11) N(1) 145.7(7) ? ? ? yes
O(13) O(11) N(4) 92.1(6) ? ? ? yes
O(13) O(11) C(8) 129.2(7) ? ? ? yes
O(13) O(11) C(9) 139.2(7) ? ? ? yes
O(13) O(11) C(10) 149.5(7) ? ? ? yes
O(13) O(11) C(22) 94.0(7) ? ? ? yes
O(13) O(11) C(23) 118.2(7) ? ? ? yes
O(13) O(11) C(35) 89.1(6) ? ? ? yes
O(14) O(11) N(1) 85.3(6) ? ? ? yes
O(14) O(11) N(4) 87.8(7) ? ? ? yes
O(14) O(11) C(8) 67.8(6) ? ? ? yes
O(14) O(11) C(9) 90.8(6) ? ? ? yes
O(14) O(11) C(10) 116.1(7) ? ? ? yes
O(14) O(11) C(22) 111.3(7) ? ? ? yes
O(14) O(11) C(23) 129.8(8) ? ? ? yes
O(14) O(11) C(35) 145.9(7) ? ? ? yes
N(1) O(11) N(4) 94.6(4) ? ? ? yes
N(1) O(11) C(8) 20.0(2) ? ? ? yes
N(1) O(11) C(9) 23.4(3) ? ? ? yes
N(1) O(11) C(10) 39.7(3) ? ? ? yes
N(1) O(11) C(22) 106.3(5) ? ? ? yes
N(1) O(11) C(23) 88.5(4) ? ? ? yes
N(1) O(11) C(35) 119.0(5) ? ? ? yes
N(4) O(11) C(8) 84.4(5) ? ? ? yes
N(4) O(11) C(9) 117.6(5) ? ? ? yes
N(4) O(11) C(10) 118.4(5) ? ? ? yes
N(4) O(11) C(22) 25.8(3) ? ? ? yes
N(4) O(11) C(23) 43.1(4) ? ? ? yes
N(4) O(11) C(35) 111.6(5) ? ? ? yes
C(8) O(11) C(9) 39.3(3) ? ? ? yes
C(8) O(11) C(10) 59.4(4) ? ? ? yes
C(8) O(11) C(22) 102.9(5) ? ? ? yes
C(8) O(11) C(23) 92.7(5) ? ? ? yes
C(8) O(11) C(35) 139.0(5) ? ? ? yes
C(9) O(11) C(10) 25.5(3) ? ? ? yes
C(9) O(11) C(22) 125.1(5) ? ? ? yes
C(9) O(11) C(23) 102.4(5) ? ? ? yes
C(9) O(11) C(35) 103.4(5) ? ? ? yes
C(10) O(11) C(22) 113.3(5) ? ? ? yes
C(10) O(11) C(23) 87.4(5) ? ? ? yes
C(10) O(11) C(35) 80.2(5) ? ? ? yes
C(22) O(11) C(23) 26.1(4) ? ? ? yes
C(22) O(11) C(35) 85.9(5) ? ? ? yes
C(23) O(11) C(35) 77.7(4) ? ? ? yes
Cl O(12) O(11) 37.2(5) ? ? ? yes
Cl O(12) O(13) 32.3(6) ? ? ? yes
Cl O(12) O(14) 35.7(6) ? ? ? yes
Cl O(12) C(15) 111.1(9) ? ? ? yes
Cl O(12) C(32) 133(1) ? ? ? yes
Cl O(12) C(33) 138(1) ? ? ? yes
O(11) O(12) O(13) 59.5(7) ? ? ? yes
O(11) O(12) O(14) 59.0(6) ? ? ? yes
O(11) O(12) C(15) 144.7(9) ? ? ? yes
O(11) O(12) C(32) 102.7(7) ? ? ? yes
O(11) O(12) C(33) 118.3(8) ? ? ? yes
O(13) O(12) O(14) 60.0(6) ? ? ? yes
O(13) O(12) C(15) 85.2(7) ? ? ? yes
O(13) O(12) C(32) 121.6(9) ? ? ? yes
O(13) O(12) C(33) 113.6(8) ? ? ? yes
O(14) O(12) C(15) 105.8(7) ? ? ? yes
O(14) O(12) C(32) 159.3(8) ? ? ? yes
O(14) O(12) C(33) 173.5(10) ? ? ? yes
C(15) O(12) C(32) 94.8(5) ? ? ? yes
C(15) O(12) C(33) 72.9(4) ? ? ? yes
C(32) O(12) C(33) 22.5(3) ? ? ? yes
Cl O(13) O(11) 35.3(5) ? ? ? yes
Cl O(13) O(12) 33.7(6) ? ? ? yes
Cl O(13) O(14) 33.1(5) ? ? ? yes
Cl O(13) C(1) 98.4(8) ? ? ? yes
Cl O(13) C(26) 146(1) ? ? ? yes
Cl O(13) C(36) 95.6(7) ? ? ? yes
O(11) O(13) O(12) 58.2(6) ? ? ? yes
O(11) O(13) O(14) 57.8(6) ? ? ? yes
O(11) O(13) C(1) 118.6(7) ? ? ? yes
O(11) O(13) C(26) 162.4(7) ? ? ? yes
O(11) O(13) C(36) 76.0(6) ? ? ? yes
O(12) O(13) O(14) 57.9(7) ? ? ? yes
O(12) O(13) C(1) 109.5(8) ? ? ? yes
O(12) O(13) C(26) 115.6(8) ? ? ? yes
O(12) O(13) C(36) 79.8(6) ? ? ? yes
O(14) O(13) C(1) 65.8(5) ? ? ? yes
O(14) O(13) C(26) 135.5(8) ? ? ? yes
O(14) O(13) C(36) 128.5(6) ? ? ? yes
C(1) O(13) C(26) 78.8(5) ? ? ? yes
C(1) O(13) C(36) 165.2(5) ? ? ? yes
C(26) O(13) C(36) 86.8(5) ? ? ? yes
Cl O(14) O(11) 37.8(6) ? ? ? yes
Cl O(14) O(12) 37.3(7) ? ? ? yes
Cl O(14) O(13) 33.1(5) ? ? ? yes
Cl O(14) C(1) 108.6(7) ? ? ? yes
Cl O(14) C(8) 107.9(7) ? ? ? yes
O(11) O(14) O(12) 60.6(6) ? ? ? yes
O(11) O(14) O(13) 60.8(6) ? ? ? yes
O(11) O(14) C(1) 130.4(8) ? ? ? yes
O(11) O(14) C(8) 75.3(6) ? ? ? yes
O(12) O(14) O(13) 62.1(7) ? ? ? yes
O(12) O(14) C(1) 120.0(7) ? ? ? yes
O(12) O(14) C(8) 98.5(7) ? ? ? yes
O(13) O(14) C(1) 76.1(6) ? ? ? yes
O(13) O(14) C(8) 136.0(7) ? ? ? yes
C(1) O(14) C(8) 140.3(6) ? ? ? yes
Zn N(1) O(1) 45.2(3) ? ? ? yes
Zn N(1) O(3) 36.1(2) ? ? ? yes
Zn N(1) O(11) 118.2(5) ? ? ? yes
Zn N(1) N(2) 49.8(3) ? ? ? yes
Zn N(1) C(3) 113.2(4) ? ? ? yes
Zn N(1) C(4) 98.8(5) ? ? ? yes
Zn N(1) C(5) 70.9(4) ? ? ? yes
Zn N(1) C(8) 127.9(9) ? ? ? yes
Zn N(1) C(9) 111.4(8) ? ? ? yes
Zn N(1) C(10) 83.8(5) ? ? ? yes
O(1) N(1) O(3) 59.8(3) ? ? ? yes
O(1) N(1) O(11) 112.6(4) ? ? ? yes
O(1) N(1) N(2) 89.8(4) ? ? ? yes
O(1) N(1) C(3) 67.9(4) ? ? ? yes
O(1) N(1) C(4) 53.5(4) ? ? ? yes
O(1) N(1) C(5) 25.7(3) ? ? ? yes
O(1) N(1) C(8) 82.8(8) ? ? ? yes
O(1) N(1) C(9) 156.2(9) ? ? ? yes
O(1) N(1) C(10) 122.1(6) ? ? ? yes
O(3) N(1) O(11) 152.4(4) ? ? ? yes
O(3) N(1) N(2) 70.6(4) ? ? ? yes
O(3) N(1) C(3) 113.0(4) ? ? ? yes
O(3) N(1) C(4) 102.1(5) ? ? ? yes
O(3) N(1) C(5) 78.1(4) ? ? ? yes
O(3) N(1) C(8) 127.8(9) ? ? ? yes
O(3) N(1) C(9) 105.3(8) ? ? ? yes
O(3) N(1) C(10) 97.5(5) ? ? ? yes
O(11) N(1) N(2) 83.4(4) ? ? ? yes
O(11) N(1) C(3) 84.1(4) ? ? ? yes
O(11) N(1) C(4) 90.5(5) ? ? ? yes
O(11) N(1) C(5) 105.4(4) ? ? ? yes
O(11) N(1) C(8) 72.6(8) ? ? ? yes
O(11) N(1) C(9) 71.2(7) ? ? ? yes
O(11) N(1) C(10) 62.7(5) ? ? ? yes
N(2) N(1) C(3) 147.7(5) ? ? ? yes
N(2) N(1) C(4) 136.8(6) ? ? ? yes
N(2) N(1) C(5) 114.0(5) ? ? ? yes
N(2) N(1) C(8) 149(1) ? ? ? yes
N(2) N(1) C(9) 66.9(7) ? ? ? yes
N(2) N(1) C(10) 34.1(4) ? ? ? yes
C(3) N(1) C(4) 14.4(4) ? ? ? yes
C(3) N(1) C(5) 42.3(4) ? ? ? yes
C(3) N(1) C(8) 15.8(7) ? ? ? yes
C(3) N(1) C(9) 135.2(8) ? ? ? yes
C(3) N(1) C(10) 146.9(6) ? ? ? yes
C(4) N(1) C(5) 28.0(4) ? ? ? yes
C(4) N(1) C(8) 29.6(7) ? ? ? yes
C(4) N(1) C(9) 149.4(9) ? ? ? yes
C(4) N(1) C(10) 149.9(7) ? ? ? yes
C(5) N(1) C(8) 57.6(8) ? ? ? yes
C(5) N(1) C(9) 176.4(9) ? ? ? yes
C(5) N(1) C(10) 142.7(6) ? ? ? yes
C(8) N(1) C(9) 119(1) ? ? ? yes
C(8) N(1) C(10) 134(1) ? ? ? yes
C(9) N(1) C(10) 36.9(7) ? ? ? yes
Zn N(2) O(2) 46.0(3) ? ? ? yes
Zn N(2) O(3) 31.3(2) ? ? ? yes
Zn N(2) O(10) 136.9(5) ? ? ? yes
Zn N(2) N(1) 50.9(3) ? ? ? yes
Zn N(2) C(9) 81.3(5) ? ? ? yes
Zn N(2) C(10) 115.9(9) ? ? ? yes
Zn N(2) C(11) 127.7(10) ? ? ? yes
Zn N(2) C(12) 99.1(5) ? ? ? yes
Zn N(2) C(13) 113.2(5) ? ? ? yes
Zn N(2) C(18) 71.3(4) ? ? ? yes
O(2) N(2) O(3) 54.3(3) ? ? ? yes
O(2) N(2) O(10) 107.3(4) ? ? ? yes
O(2) N(2) N(1) 95.9(4) ? ? ? yes
O(2) N(2) C(9) 127.4(6) ? ? ? yes
O(2) N(2) C(10) 160.5(9) ? ? ? yes
O(2) N(2) C(11) 81.8(8) ? ? ? yes
O(2) N(2) C(12) 53.4(4) ? ? ? yes
O(2) N(2) C(13) 67.7(4) ? ? ? yes
O(2) N(2) C(18) 25.8(3) ? ? ? yes
O(3) N(2) O(10) 161.6(4) ? ? ? yes
O(3) N(2) N(1) 63.2(3) ? ? ? yes
O(3) N(2) C(9) 81.2(5) ? ? ? yes
O(3) N(2) C(10) 115.6(9) ? ? ? yes
O(3) N(2) C(11) 119.4(9) ? ? ? yes
O(3) N(2) C(12) 95.1(5) ? ? ? yes
O(3) N(2) C(13) 106.2(4) ? ? ? yes
O(3) N(2) C(18) 71.7(4) ? ? ? yes
O(10) N(2) N(1) 124.2(5) ? ? ? yes
O(10) N(2) C(9) 114.2(5) ? ? ? yes
O(10) N(2) C(10) 81.7(8) ? ? ? yes
O(10) N(2) C(11) 51.3(8) ? ? ? yes
O(10) N(2) C(12) 70.8(5) ? ? ? yes
O(10) N(2) C(13) 62.2(3) ? ? ? yes
O(10) N(2) C(18) 91.4(4) ? ? ? yes
N(1) N(2) C(9) 33.5(4) ? ? ? yes
N(1) N(2) C(10) 65.2(7) ? ? ? yes
N(1) N(2) C(11) 173(1) ? ? ? yes
N(1) N(2) C(12) 149.2(6) ? ? ? yes
N(1) N(2) C(13) 163.4(5) ? ? ? yes
N(1) N(2) C(18) 121.7(5) ? ? ? yes
C(9) N(2) C(10) 35.8(7) ? ? ? yes
C(9) N(2) C(11) 150(1) ? ? ? yes
C(9) N(2) C(12) 172.3(7) ? ? ? yes
C(9) N(2) C(13) 162.7(6) ? ? ? yes
C(9) N(2) C(18) 151.7(6) ? ? ? yes
C(10) N(2) C(11) 116(1) ? ? ? yes
C(10) N(2) C(12) 145.0(9) ? ? ? yes
C(10) N(2) C(13) 130.9(9) ? ? ? yes
C(10) N(2) C(18) 172.5(9) ? ? ? yes
C(11) N(2) C(12) 28.6(8) ? ? ? yes
C(11) N(2) C(13) 14.6(7) ? ? ? yes
C(11) N(2) C(18) 56.4(8) ? ? ? yes
C(12) N(2) C(13) 14.2(4) ? ? ? yes
C(12) N(2) C(18) 27.8(4) ? ? ? yes
C(13) N(2) C(18) 42.0(4) ? ? ? yes
Pb N(3) O(2) 53.5(3) ? ? ? yes
Pb N(3) O(4) 47.4(2) ? ? ? yes
Pb N(3) N(4) 55.0(3) ? ? ? yes
Pb N(3) C(2) 83.2(4) ? ? ? yes
Pb N(3) C(16) 115.1(4) ? ? ? yes
Pb N(3) C(17) 101.7(5) ? ? ? yes
Pb N(3) C(18) 76.6(4) ? ? ? yes
Pb N(3) C(19) 127.3(10) ? ? ? yes
Pb N(3) C(20) 111.4(9) ? ? ? yes
Pb N(3) C(21) 83.0(5) ? ? ? yes
O(2) N(3) O(4) 58.9(3) ? ? ? yes
O(2) N(3) N(4) 105.8(4) ? ? ? yes
O(2) N(3) C(2) 86.1(4) ? ? ? yes
O(2) N(3) C(16) 66.2(4) ? ? ? yes
O(2) N(3) C(17) 51.5(4) ? ? ? yes
O(2) N(3) C(18) 24.9(3) ? ? ? yes
O(2) N(3) C(19) 76.5(8) ? ? ? yes
O(2) N(3) C(20) 161.0(10) ? ? ? yes
O(2) N(3) C(21) 126.4(6) ? ? ? yes
O(4) N(3) N(4) 60.2(3) ? ? ? yes
O(4) N(3) C(2) 129.7(4) ? ? ? yes
O(4) N(3) C(16) 117.0(4) ? ? ? yes
O(4) N(3) C(17) 103.9(5) ? ? ? yes
O(4) N(3) C(18) 80.5(4) ? ? ? yes
O(4) N(3) C(19) 120.9(9) ? ? ? yes
O(4) N(3) C(20) 102.8(9) ? ? ? yes
O(4) N(3) C(21) 69.0(5) ? ? ? yes
N(4) N(3) C(2) 103.2(5) ? ? ? yes
N(4) N(3) C(16) 169.6(5) ? ? ? yes
N(4) N(3) C(17) 156.6(6) ? ? ? yes
N(4) N(3) C(18) 130.5(5) ? ? ? yes
N(4) N(3) C(19) 177(1) ? ? ? yes
N(4) N(3) C(20) 56.9(8) ? ? ? yes
N(4) N(3) C(21) 29.9(4) ? ? ? yes
C(2) N(3) C(16) 70.4(4) ? ? ? yes
C(2) N(3) C(17) 72.9(5) ? ? ? yes
C(2) N(3) C(18) 78.5(4) ? ? ? yes
C(2) N(3) C(19) 77.7(9) ? ? ? yes
C(2) N(3) C(20) 104.5(9) ? ? ? yes
C(2) N(3) C(21) 121.6(6) ? ? ? yes
C(16) N(3) C(17) 14.7(4) ? ? ? yes
C(16) N(3) C(18) 41.3(4) ? ? ? yes
C(16) N(3) C(19) 12.8(8) ? ? ? yes
C(16) N(3) C(20) 132.0(9) ? ? ? yes
C(16) N(3) C(21) 160.5(6) ? ? ? yes
C(17) N(3) C(18) 26.6(4) ? ? ? yes
C(17) N(3) C(19) 25.7(8) ? ? ? yes
C(17) N(3) C(20) 146.4(10) ? ? ? yes
C(17) N(3) C(21) 165.5(7) ? ? ? yes
C(18) N(3) C(19) 51.8(8) ? ? ? yes
C(18) N(3) C(20) 171.7(9) ? ? ? yes
C(18) N(3) C(21) 149.5(6) ? ? ? yes
C(19) N(3) C(20) 120(1) ? ? ? yes
C(19) N(3) C(21) 147(1) ? ? ? yes
C(20) N(3) C(21) 34.6(7) ? ? ? yes
Pb N(4) O(4) 49.1(2) ? ? ? yes
Pb N(4) O(11) 120.6(5) ? ? ? yes
Pb N(4) N(3) 56.2(3) ? ? ? yes
Pb N(4) N(5) 56.0(3) ? ? ? yes
Pb N(4) C(20) 86.7(5) ? ? ? yes
Pb N(4) C(21) 111.9(8) ? ? ? yes
Pb N(4) C(22) 111.6(9) ? ? ? yes
Pb N(4) C(23) 86.2(5) ? ? ? yes
O(4) N(4) O(11) 158.5(5) ? ? ? yes
O(4) N(4) N(3) 64.1(3) ? ? ? yes
O(4) N(4) N(5) 64.6(3) ? ? ? yes
O(4) N(4) C(20) 86.4(5) ? ? ? yes
O(4) N(4) C(21) 84.7(8) ? ? ? yes
O(4) N(4) C(22) 86.7(8) ? ? ? yes
O(4) N(4) C(23) 88.2(5) ? ? ? yes
O(11) N(4) N(3) 129.8(5) ? ? ? yes
O(11) N(4) N(5) 93.9(5) ? ? ? yes
O(11) N(4) C(20) 113.3(6) ? ? ? yes
O(11) N(4) C(21) 116.1(8) ? ? ? yes
O(11) N(4) C(22) 80.7(8) ? ? ? yes
O(11) N(4) C(23) 71.4(5) ? ? ? yes
N(3) N(4) N(5) 111.2(5) ? ? ? yes
N(3) N(4) C(20) 30.8(4) ? ? ? yes
N(3) N(4) C(21) 59.6(7) ? ? ? yes
N(3) N(4) C(22) 149.5(9) ? ? ? yes
N(3) N(4) C(23) 142.0(6) ? ? ? yes
N(5) N(4) C(20) 142.0(6) ? ? ? yes
N(5) N(4) C(21) 147.4(9) ? ? ? yes
N(5) N(4) C(22) 58.5(8) ? ? ? yes
N(5) N(4) C(23) 30.8(4) ? ? ? yes
C(20) N(4) C(21) 36.5(8) ? ? ? yes
C(20) N(4) C(22) 148(1) ? ? ? yes
C(20) N(4) C(23) 172.8(7) ? ? ? yes
C(21) N(4) C(22) 111(1) ? ? ? yes
C(21) N(4) C(23) 147(1) ? ? ? yes
C(22) N(4) C(23) 36.0(8) ? ? ? yes
Pb N(5) O(1) 55.7(3) ? ? ? yes
Pb N(5) O(4) 47.5(2) ? ? ? yes
Pb N(5) N(4) 55.8(3) ? ? ? yes
Pb N(5) C(5) 79.2(4) ? ? ? yes
Pb N(5) C(6) 103.9(5) ? ? ? yes
Pb N(5) C(7) 118.6(4) ? ? ? yes
Pb N(5) C(22) 84.7(5) ? ? ? yes
Pb N(5) C(23) 112.0(9) ? ? ? yes
Pb N(5) C(24) 129.2(10) ? ? ? yes
O(1) N(5) O(4) 59.4(3) ? ? ? yes
O(1) N(5) N(4) 108.2(4) ? ? ? yes
O(1) N(5) C(5) 24.4(3) ? ? ? yes
O(1) N(5) C(6) 50.5(4) ? ? ? yes
O(1) N(5) C(7) 65.9(4) ? ? ? yes
O(1) N(5) C(22) 129.3(6) ? ? ? yes
O(1) N(5) C(23) 164.4(10) ? ? ? yes
O(1) N(5) C(24) 76.4(8) ? ? ? yes
O(4) N(5) N(4) 60.5(4) ? ? ? yes
O(4) N(5) C(5) 79.0(4) ? ? ? yes
O(4) N(5) C(6) 102.0(5) ? ? ? yes
O(4) N(5) C(7) 115.0(4) ? ? ? yes
O(4) N(5) C(22) 70.8(5) ? ? ? yes
O(4) N(5) C(23) 105.5(9) ? ? ? yes
O(4) N(5) C(24) 122.1(9) ? ? ? yes
N(4) N(5) C(5) 132.6(5) ? ? ? yes
N(4) N(5) C(6) 158.7(6) ? ? ? yes
N(4) N(5) C(7) 174.1(5) ? ? ? yes
N(4) N(5) C(22) 30.5(4) ? ? ? yes
N(4) N(5) C(23) 57.3(8) ? ? ? yes
N(4) N(5) C(24) 175(1) ? ? ? yes
C(5) N(5) C(6) 26.2(4) ? ? ? yes
C(5) N(5) C(7) 41.6(4) ? ? ? yes
C(5) N(5) C(22) 149.2(6) ? ? ? yes
C(5) N(5) C(23) 168.2(10) ? ? ? yes
C(5) N(5) C(24) 52.0(8) ? ? ? yes
C(6) N(5) C(7) 15.4(4) ? ? ? yes
C(6) N(5) C(22) 160.6(7) ? ? ? yes
C(6) N(5) C(23) 143.8(10) ? ? ? yes
C(6) N(5) C(24) 26.0(8) ? ? ? yes
C(7) N(5) C(22) 154.0(6) ? ? ? yes
C(7) N(5) C(23) 128.5(9) ? ? ? yes
C(7) N(5) C(24) 10.7(8) ? ? ? yes
C(22) N(5) C(23) 35.1(7) ? ? ? yes
C(22) N(5) C(24) 144(1) ? ? ? yes
C(23) N(5) C(24) 117(1) ? ? ? yes
O(7) N(6) O(8) 123(1) ? ? ? yes
O(7) N(6) O(9) 124(1) ? ? ? yes
O(7) N(6) O(10) 88.7(10) ? ? ? yes
O(7) N(6) N(7) 108(1) ? ? ? yes
O(7) N(6) C(1) 80(1) ? ? ? yes
O(7) N(6) C(2) 94(1) ? ? ? yes
O(7) N(6) C(3) 117(1) ? ? ? yes
O(7) N(6) C(7) 86.4(10) ? ? ? yes
O(7) N(6) C(26) 98(1) ? ? ? yes
O(7) N(6) C(27) 87(1) ? ? ? yes
O(7) N(6) C(28) 116(1) ? ? ? yes
O(7) N(6) C(29) 147(1) ? ? ? yes
O(7) N(6) C(30) 136(1) ? ? ? yes
O(8) N(6) O(9) 61.2(10) ? ? ? yes
O(8) N(6) O(10) 72.0(10) ? ? ? yes
O(8) N(6) N(7) 56.4(9) ? ? ? yes
O(8) N(6) C(1) 73(1) ? ? ? yes
O(8) N(6) C(2) 81(1) ? ? ? yes
O(8) N(6) C(3) 68(1) ? ? ? yes
O(8) N(6) C(7) 103(1) ? ? ? yes
O(8) N(6) C(26) 137(1) ? ? ? yes
O(8) N(6) C(27) 147(1) ? ? ? yes
O(8) N(6) C(28) 119(1) ? ? ? yes
O(8) N(6) C(29) 89(1) ? ? ? yes
O(8) N(6) C(30) 99(1) ? ? ? yes
O(9) N(6) O(10) 36.8(3) ? ? ? yes
O(9) N(6) N(7) 20.1(3) ? ? ? yes
O(9) N(6) C(1) 135.2(6) ? ? ? yes
O(9) N(6) C(2) 136.1(6) ? ? ? yes
O(9) N(6) C(3) 114.3(5) ? ? ? yes
O(9) N(6) C(7) 149.1(6) ? ? ? yes
O(9) N(6) C(26) 101.3(5) ? ? ? yes
O(9) N(6) C(27) 107.7(7) ? ? ? yes
O(9) N(6) C(28) 88.1(9) ? ? ? yes
O(9) N(6) C(29) 68.3(5) ? ? ? yes
O(9) N(6) C(30) 75.4(4) ? ? ? yes
O(10) N(6) N(7) 20.9(3) ? ? ? yes
O(10) N(6) C(1) 129.0(6) ? ? ? yes
O(10) N(6) C(2) 150.5(7) ? ? ? yes
O(10) N(6) C(3) 140.3(6) ? ? ? yes
O(10) N(6) C(7) 169.5(6) ? ? ? yes
O(10) N(6) C(26) 118.8(6) ? ? ? yes
O(10) N(6) C(27) 118.8(7) ? ? ? yes
O(10) N(6) C(28) 114.1(10) ? ? ? yes
O(10) N(6) C(29) 103.1(6) ? ? ? yes
O(10) N(6) C(30) 108.0(5) ? ? ? yes
N(7) N(6) C(1) 125.8(6) ? ? ? yes
N(7) N(6) C(2) 138.2(7) ? ? ? yes
N(7) N(6) C(3) 121.5(6) ? ? ? yes
N(7) N(6) C(7) 159.0(6) ? ? ? yes
N(7) N(6) C(26) 118.7(6) ? ? ? yes
N(7) N(6) C(27) 123.1(7) ? ? ? yes
N(7) N(6) C(28) 107.5(10) ? ? ? yes
N(7) N(6) C(29) 88.2(6) ? ? ? yes
N(7) N(6) C(30) 95.6(5) ? ? ? yes
C(1) N(6) C(2) 25.4(3) ? ? ? yes
C(1) N(6) C(3) 41.9(4) ? ? ? yes
C(1) N(6) C(7) 40.9(4) ? ? ? yes
C(1) N(6) C(26) 112.1(5) ? ? ? yes
C(1) N(6) C(27) 110.3(6) ? ? ? yes
C(1) N(6) C(28) 115.4(10) ? ? ? yes
C(1) N(6) C(29) 113.1(7) ? ? ? yes
C(1) N(6) C(30) 114.3(5) ? ? ? yes
C(2) N(6) C(3) 22.8(3) ? ? ? yes
C(2) N(6) C(7) 21.8(3) ? ? ? yes
C(2) N(6) C(26) 89.7(5) ? ? ? yes
C(2) N(6) C(27) 90.6(6) ? ? ? yes
C(2) N(6) C(28) 90.3(9) ? ? ? yes
C(2) N(6) C(29) 89.6(6) ? ? ? yes
C(2) N(6) C(30) 89.4(5) ? ? ? yes
C(3) N(6) C(7) 37.7(3) ? ? ? yes
C(3) N(6) C(26) 87.9(5) ? ? ? yes
C(3) N(6) C(27) 92.9(6) ? ? ? yes
C(3) N(6) C(28) 81.5(9) ? ? ? yes
C(3) N(6) C(29) 71.4(6) ? ? ? yes
C(3) N(6) C(30) 74.2(4) ? ? ? yes
C(7) N(6) C(26) 71.2(4) ? ? ? yes
C(7) N(6) C(27) 70.3(5) ? ? ? yes
C(7) N(6) C(28) 76.4(8) ? ? ? yes
C(7) N(6) C(29) 86.0(6) ? ? ? yes
C(7) N(6) C(30) 81.9(4) ? ? ? yes
C(26) N(6) C(27) 10.7(4) ? ? ? yes
C(26) N(6) C(28) 18.5(8) ? ? ? yes
C(26) N(6) C(29) 48.8(5) ? ? ? yes
C(26) N(6) C(30) 38.0(4) ? ? ? yes
C(27) N(6) C(28) 29.1(8) ? ? ? yes
C(27) N(6) C(29) 59.5(6) ? ? ? yes
C(27) N(6) C(30) 48.7(5) ? ? ? yes
C(28) N(6) C(29) 30.4(8) ? ? ? yes
C(28) N(6) C(30) 19.6(8) ? ? ? yes
C(29) N(6) C(30) 10.8(5) ? ? ? yes
O(6) N(7) O(8) 171.1(6) ? ? ? yes
O(6) N(7) O(9) 89.2(10) ? ? ? yes
O(6) N(7) O(10) 103.2(10) ? ? ? yes
O(6) N(7) N(6) 164.7(6) ? ? ? yes
O(6) N(7) C(32) 78.3(4) ? ? ? yes
O(6) N(7) C(33) 80.2(5) ? ? ? yes
O(6) N(7) C(34) 77.8(8) ? ? ? yes
O(6) N(7) C(35) 77.7(5) ? ? ? yes
O(6) N(7) C(36) 76.4(4) ? ? ? yes
O(8) N(7) O(9) 85(1) ? ? ? yes
O(8) N(7) O(10) 85.7(9) ? ? ? yes
O(8) N(7) N(6) 20.0(3) ? ? ? yes
O(8) N(7) C(32) 95.9(5) ? ? ? yes
O(8) N(7) C(33) 92.9(6) ? ? ? yes
O(8) N(7) C(34) 99.0(9) ? ? ? yes
O(8) N(7) C(35) 103.6(6) ? ? ? yes
O(8) N(7) C(36) 103.1(5) ? ? ? yes
O(9) N(7) O(10) 122(1) ? ? ? yes
O(9) N(7) N(6) 82(1) ? ? ? yes
O(9) N(7) C(32) 101(1) ? ? ? yes
O(9) N(7) C(33) 91(1) ? ? ? yes
O(9) N(7) C(34) 120(1) ? ? ? yes
O(9) N(7) C(35) 148(1) ? ? ? yes
O(9) N(7) C(36) 138(1) ? ? ? yes
O(10) N(7) N(6) 71.3(9) ? ? ? yes
O(10) N(7) C(32) 135(1) ? ? ? yes
O(10) N(7) C(33) 145(1) ? ? ? yes
O(10) N(7) C(34) 116(1) ? ? ? yes
O(10) N(7) C(35) 88(1) ? ? ? yes
O(10) N(7) C(36) 99(1) ? ? ? yes
N(6) N(7) C(32) 115.9(5) ? ? ? yes
N(6) N(7) C(33) 112.6(7) ? ? ? yes
N(6) N(7) C(34) 117.6(9) ? ? ? yes
N(6) N(7) C(35) 115.8(6) ? ? ? yes
N(6) N(7) C(36) 118.2(5) ? ? ? yes
C(32) N(7) C(33) 10.7(5) ? ? ? yes
C(32) N(7) C(34) 18.9(8) ? ? ? yes
C(32) N(7) C(35) 48.0(5) ? ? ? yes
C(32) N(7) C(36) 37.1(3) ? ? ? yes
C(33) N(7) C(34) 29.6(8) ? ? ? yes
C(33) N(7) C(35) 58.6(6) ? ? ? yes
C(33) N(7) C(36) 47.8(5) ? ? ? yes
C(34) N(7) C(35) 29.1(8) ? ? ? yes
C(34) N(7) C(36) 18.3(8) ? ? ? yes
C(35) N(7) C(36) 10.9(4) ? ? ? yes
O(7) C(1) O(8) 36.2(3) ? ? ? yes
O(7) C(1) O(13) 87.7(5) ? ? ? yes
O(7) C(1) O(14) 124.0(6) ? ? ? yes
O(7) C(1) N(6) 20.0(3) ? ? ? yes
O(7) C(1) C(2) 82.2(9) ? ? ? yes
O(7) C(1) C(3) 88.9(6) ? ? ? yes
O(7) C(1) C(7) 75.8(6) ? ? ? yes
O(7) C(1) C(16) 120.6(6) ? ? ? yes
O(7) C(1) C(17) 127.9(5) ? ? ? yes
O(7) C(1) C(19) 148.6(6) ? ? ? yes
O(8) C(1) O(13) 103.5(5) ? ? ? yes
O(8) C(1) O(14) 125.1(6) ? ? ? yes
O(8) C(1) N(6) 20.1(3) ? ? ? yes
O(8) C(1) C(2) 76.3(8) ? ? ? yes
O(8) C(1) C(3) 67.0(5) ? ? ? yes
O(8) C(1) C(7) 87.1(6) ? ? ? yes
O(8) C(1) C(16) 156.1(6) ? ? ? yes
O(8) C(1) C(17) 153.0(6) ? ? ? yes
O(8) C(1) C(19) 154.3(6) ? ? ? yes
O(13) C(1) O(14) 38.1(3) ? ? ? yes
O(13) C(1) N(6) 103.7(5) ? ? ? yes
O(13) C(1) C(2) 162(1) ? ? ? yes
O(13) C(1) C(3) 166.8(7) ? ? ? yes
O(13) C(1) C(7) 135.6(7) ? ? ? yes
O(13) C(1) C(16) 74.8(4) ? ? ? yes
O(13) C(1) C(17) 95.5(5) ? ? ? yes
O(13) C(1) C(19) 102.0(5) ? ? ? yes
O(14) C(1) N(6) 135.4(6) ? ? ? yes
O(14) C(1) C(2) 153(1) ? ? ? yes
O(14) C(1) C(3) 139.7(8) ? ? ? yes
O(14) C(1) C(7) 146.8(7) ? ? ? yes
O(14) C(1) C(16) 68.2(5) ? ? ? yes
O(14) C(1) C(17) 81.5(5) ? ? ? yes
O(14) C(1) C(19) 75.5(5) ? ? ? yes
N(6) C(1) C(2) 70.0(9) ? ? ? yes
N(6) C(1) C(3) 70.6(5) ? ? ? yes
N(6) C(1) C(7) 72.7(6) ? ? ? yes
N(6) C(1) C(16) 136.2(6) ? ? ? yes
N(6) C(1) C(17) 135.9(6) ? ? ? yes
N(6) C(1) C(19) 148.7(6) ? ? ? yes
C(2) C(1) C(3) 27.7(7) ? ? ? yes
C(2) C(1) C(7) 27.6(8) ? ? ? yes
C(2) C(1) C(16) 98.2(9) ? ? ? yes
C(2) C(1) C(17) 79.8(8) ? ? ? yes
C(2) C(1) C(19) 80.2(9) ? ? ? yes
C(3) C(1) C(7) 55.3(5) ? ? ? yes
C(3) C(1) C(16) 117.7(6) ? ? ? yes
C(3) C(1) C(17) 96.6(6) ? ? ? yes
C(3) C(1) C(19) 87.4(6) ? ? ? yes
C(7) C(1) C(16) 78.8(5) ? ? ? yes
C(7) C(1) C(17) 66.0(5) ? ? ? yes
C(7) C(1) C(19) 76.6(5) ? ? ? yes
C(16) C(1) C(17) 21.4(3) ? ? ? yes
C(16) C(1) C(19) 38.4(4) ? ? ? yes
C(17) C(1) C(19) 22.7(3) ? ? ? yes
O(7) C(2) O(8) 35.5(3) ? ? ? yes
O(7) C(2) N(3) 160.1(5) ? ? ? yes
O(7) C(2) N(6) 19.6(3) ? ? ? yes
O(7) C(2) C(1) 73.5(9) ? ? ? yes
O(7) C(2) C(3) 109.2(10) ? ? ? yes
O(7) C(2) C(4) 109.6(6) ? ? ? yes
O(7) C(2) C(5) 106.4(5) ? ? ? yes
O(7) C(2) C(6) 96.8(6) ? ? ? yes
O(7) C(2) C(7) 85.8(10) ? ? ? yes
O(7) C(2) C(8) 107.8(5) ? ? ? yes
O(7) C(2) C(19) 139.5(5) ? ? ? yes
O(7) C(2) C(24) 90.0(5) ? ? ? yes
O(7) C(2) C(28) 36.8(3) ? ? ? yes
O(8) C(2) N(3) 153.0(6) ? ? ? yes
O(8) C(2) N(6) 20.8(3) ? ? ? yes
O(8) C(2) C(1) 77.8(9) ? ? ? yes
O(8) C(2) C(3) 77.2(9) ? ? ? yes
O(8) C(2) C(4) 88.1(6) ? ? ? yes
O(8) C(2) C(5) 101.7(5) ? ? ? yes
O(8) C(2) C(6) 110.6(6) ? ? ? yes
O(8) C(2) C(7) 113(1) ? ? ? yes
O(8) C(2) C(8) 80.6(4) ? ? ? yes
O(8) C(2) C(19) 151.1(5) ? ? ? yes
O(8) C(2) C(24) 111.3(5) ? ? ? yes
O(8) C(2) C(28) 38.3(3) ? ? ? yes
N(3) C(2) N(6) 173.3(6) ? ? ? yes
N(3) C(2) C(1) 90.4(9) ? ? ? yes
N(3) C(2) C(3) 89.0(9) ? ? ? yes
N(3) C(2) C(4) 90.3(6) ? ? ? yes
N(3) C(2) C(5) 89.9(5) ? ? ? yes
N(3) C(2) C(6) 91.7(5) ? ? ? yes
N(3) C(2) C(7) 93.1(9) ? ? ? yes
N(3) C(2) C(8) 91.9(4) ? ? ? yes
N(3) C(2) C(19) 20.7(3) ? ? ? yes
N(3) C(2) C(24) 94.1(4) ? ? ? yes
N(3) C(2) C(28) 161.5(5) ? ? ? yes
N(6) C(2) C(1) 84.6(9) ? ? ? yes
N(6) C(2) C(3) 89.7(9) ? ? ? yes
N(6) C(2) C(4) 91.7(6) ? ? ? yes
N(6) C(2) C(5) 95.0(5) ? ? ? yes
N(6) C(2) C(6) 94.9(6) ? ? ? yes
N(6) C(2) C(7) 93(1) ? ? ? yes
N(6) C(2) C(8) 88.5(5) ? ? ? yes
N(6) C(2) C(19) 157.7(6) ? ? ? yes
N(6) C(2) C(24) 92.7(5) ? ? ? yes
N(6) C(2) C(28) 23.7(3) ? ? ? yes
C(1) C(2) C(3) 121(1) ? ? ? yes
C(1) C(2) C(4) 149(1) ? ? ? yes
C(1) C(2) C(5) 179(1) ? ? ? yes
C(1) C(2) C(6) 150(1) ? ? ? yes
C(1) C(2) C(7) 121(1) ? ? ? yes
C(1) C(2) C(8) 135(1) ? ? ? yes
C(1) C(2) C(19) 75.2(9) ? ? ? yes
C(1) C(2) C(24) 136(1) ? ? ? yes
C(1) C(2) C(28) 108.0(10) ? ? ? yes
C(3) C(2) C(4) 27.7(7) ? ? ? yes
C(3) C(2) C(5) 57.5(8) ? ? ? yes
C(3) C(2) C(6) 87.4(9) ? ? ? yes
C(3) C(2) C(7) 116(1) ? ? ? yes
C(3) C(2) C(8) 14.4(7) ? ? ? yes
C(3) C(2) C(19) 108(1) ? ? ? yes
C(3) C(2) C(24) 101.5(9) ? ? ? yes
C(3) C(2) C(28) 80.6(9) ? ? ? yes
C(4) C(2) C(5) 29.8(4) ? ? ? yes
C(4) C(2) C(6) 59.7(5) ? ? ? yes
C(4) C(2) C(7) 88.9(10) ? ? ? yes
C(4) C(2) C(8) 13.7(4) ? ? ? yes
C(4) C(2) C(19) 110.5(6) ? ? ? yes
C(4) C(2) C(24) 73.7(5) ? ? ? yes
C(4) C(2) C(28) 73.5(5) ? ? ? yes
C(5) C(2) C(6) 29.9(4) ? ? ? yes
C(5) C(2) C(7) 59.2(8) ? ? ? yes
C(5) C(2) C(8) 43.5(4) ? ? ? yes
C(5) C(2) C(19) 105.2(5) ? ? ? yes
C(5) C(2) C(24) 44.0(4) ? ? ? yes
C(5) C(2) C(28) 71.7(5) ? ? ? yes
C(6) C(2) C(7) 29.2(8) ? ? ? yes
C(6) C(2) C(8) 73.3(5) ? ? ? yes
C(6) C(2) C(19) 98.1(6) ? ? ? yes
C(6) C(2) C(24) 14.2(4) ? ? ? yes
C(6) C(2) C(28) 72.7(5) ? ? ? yes
C(7) C(2) C(8) 102.4(10) ? ? ? yes
C(7) C(2) C(19) 89.2(9) ? ? ? yes
C(7) C(2) C(24) 15.2(8) ? ? ? yes
C(7) C(2) C(28) 78.2(9) ? ? ? yes
C(8) C(2) C(19) 112.6(5) ? ? ? yes
C(8) C(2) C(24) 87.2(4) ? ? ? yes
C(8) C(2) C(28) 74.4(4) ? ? ? yes
C(19) C(2) C(24) 95.5(5) ? ? ? yes
C(19) C(2) C(28) 166.8(6) ? ? ? yes
C(24) C(2) C(28) 73.2(4) ? ? ? yes
O(1) C(3) O(8) 115.8(5) ? ? ? yes
O(1) C(3) N(1) 46.9(3) ? ? ? yes
O(1) C(3) N(6) 101.6(5) ? ? ? yes
O(1) C(3) C(1) 133.4(6) ? ? ? yes
O(1) C(3) C(2) 103.0(9) ? ? ? yes
O(1) C(3) C(4) 21.1(7) ? ? ? yes
O(1) C(3) C(5) 9.8(4) ? ? ? yes
O(1) C(3) C(6) 41.1(4) ? ? ? yes
O(1) C(3) C(7) 71.8(5) ? ? ? yes
O(1) C(3) C(8) 54.8(4) ? ? ? yes
O(1) C(3) C(28) 79.0(4) ? ? ? yes
O(1) C(3) C(29) 72.4(4) ? ? ? yes
O(8) C(3) N(1) 105.2(5) ? ? ? yes
O(8) C(3) N(6) 19.7(3) ? ? ? yes
O(8) C(3) C(1) 68.6(5) ? ? ? yes
O(8) C(3) C(2) 78.8(9) ? ? ? yes
O(8) C(3) C(4) 113(1) ? ? ? yes
O(8) C(3) C(5) 113.2(6) ? ? ? yes
O(8) C(3) C(6) 103.3(6) ? ? ? yes
O(8) C(3) C(7) 90.7(6) ? ? ? yes
O(8) C(3) C(8) 105.0(6) ? ? ? yes
O(8) C(3) C(28) 38.0(3) ? ? ? yes
O(8) C(3) C(29) 44.9(4) ? ? ? yes
N(1) C(3) N(6) 106.2(5) ? ? ? yes
N(1) C(3) C(1) 173.6(7) ? ? ? yes
N(1) C(3) C(2) 148(1) ? ? ? yes
N(1) C(3) C(4) 25.9(7) ? ? ? yes
N(1) C(3) C(5) 56.4(5) ? ? ? yes
N(1) C(3) C(6) 87.3(5) ? ? ? yes
N(1) C(3) C(7) 117.8(6) ? ? ? yes
N(1) C(3) C(8) 8.3(4) ? ? ? yes
N(1) C(3) C(28) 87.2(4) ? ? ? yes
N(1) C(3) C(29) 67.4(4) ? ? ? yes
N(6) C(3) C(1) 67.4(6) ? ? ? yes
N(6) C(3) C(2) 67.5(9) ? ? ? yes
N(6) C(3) C(4) 105.7(10) ? ? ? yes
N(6) C(3) C(5) 97.0(6) ? ? ? yes
N(6) C(3) C(6) 83.7(5) ? ? ? yes
N(6) C(3) C(7) 72.7(6) ? ? ? yes
N(6) C(3) C(8) 108.9(6) ? ? ? yes
N(6) C(3) C(28) 23.2(3) ? ? ? yes
N(6) C(3) C(29) 39.0(4) ? ? ? yes
C(1) C(3) C(2) 30.4(8) ? ? ? yes
C(1) C(3) C(4) 154(1) ? ? ? yes
C(1) C(3) C(5) 123.6(7) ? ? ? yes
C(1) C(3) C(6) 92.3(6) ? ? ? yes
C(1) C(3) C(7) 61.6(6) ? ? ? yes
C(1) C(3) C(8) 171.0(8) ? ? ? yes
C(1) C(3) C(28) 86.7(6) ? ? ? yes
C(1) C(3) C(29) 106.2(7) ? ? ? yes
C(2) C(3) C(4) 123(1) ? ? ? yes
C(2) C(3) C(5) 93.3(9) ? ? ? yes
C(2) C(3) C(6) 62.0(8) ? ? ? yes
C(2) C(3) C(7) 31.2(7) ? ? ? yes
C(2) C(3) C(8) 157(1) ? ? ? yes
C(2) C(3) C(28) 77.4(9) ? ? ? yes
C(2) C(3) C(29) 98.9(10) ? ? ? yes
C(4) C(3) C(5) 30.7(7) ? ? ? yes
C(4) C(3) C(6) 61.9(8) ? ? ? yes
C(4) C(3) C(7) 92.6(10) ? ? ? yes
C(4) C(3) C(8) 33.7(8) ? ? ? yes
C(4) C(3) C(28) 82.8(9) ? ? ? yes
C(4) C(3) C(29) 69.0(9) ? ? ? yes
C(5) C(3) C(6) 31.3(4) ? ? ? yes
C(5) C(3) C(7) 62.1(6) ? ? ? yes
C(5) C(3) C(8) 64.3(6) ? ? ? yes
C(5) C(3) C(28) 75.3(5) ? ? ? yes
C(5) C(3) C(29) 72.3(5) ? ? ? yes
C(6) C(3) C(7) 30.8(4) ? ? ? yes
C(6) C(3) C(8) 95.5(6) ? ? ? yes
C(6) C(3) C(28) 69.1(5) ? ? ? yes
C(6) C(3) C(29) 78.1(5) ? ? ? yes
C(7) C(3) C(8) 126.1(8) ? ? ? yes
C(7) C(3) C(28) 69.7(5) ? ? ? yes
C(7) C(3) C(29) 87.6(6) ? ? ? yes
C(8) C(3) C(28) 91.8(6) ? ? ? yes
C(8) C(3) C(29) 71.1(5) ? ? ? yes
C(28) C(3) C(29) 21.6(3) ? ? ? yes
Pb C(4) Zn 88.8(3) ? ? ? yes
Pb C(4) O(1) 69.8(4) ? ? ? yes
Pb C(4) N(1) 108.2(5) ? ? ? yes
Pb C(4) C(2) 83.1(5) ? ? ? yes
Pb C(4) C(3) 94.3(9) ? ? ? yes
Pb C(4) C(5) 64.7(7) ? ? ? yes
Pb C(4) C(6) 66.5(4) ? ? ? yes
Pb C(4) C(7) 73.4(4) ? ? ? yes
Pb C(4) C(8) 114.4(9) ? ? ? yes
Pb C(4) C(29) 153.5(5) ? ? ? yes
Pb C(4) C(30) 141.4(5) ? ? ? yes
Zn C(4) O(1) 36.1(3) ? ? ? yes
Zn C(4) N(1) 37.0(3) ? ? ? yes
Zn C(4) C(2) 154.5(6) ? ? ? yes
Zn C(4) C(3) 176(1) ? ? ? yes
Zn C(4) C(5) 63.1(7) ? ? ? yes
Zn C(4) C(6) 94.7(5) ? ? ? yes
Zn C(4) C(7) 125.1(6) ? ? ? yes
Zn C(4) C(8) 62.3(7) ? ? ? yes
Zn C(4) C(29) 89.1(4) ? ? ? yes
Zn C(4) C(30) 68.0(3) ? ? ? yes
O(1) C(4) N(1) 73.1(5) ? ? ? yes
O(1) C(4) C(2) 118.9(7) ? ? ? yes
O(1) C(4) C(3) 147(1) ? ? ? yes
O(1) C(4) C(5) 27.3(6) ? ? ? yes
O(1) C(4) C(6) 59.2(5) ? ? ? yes
O(1) C(4) C(7) 89.6(6) ? ? ? yes
O(1) C(4) C(8) 98.3(8) ? ? ? yes
O(1) C(4) C(29) 93.7(5) ? ? ? yes
O(1) C(4) C(30) 73.7(5) ? ? ? yes
N(1) C(4) C(2) 166.4(8) ? ? ? yes
N(1) C(4) C(3) 139(1) ? ? ? yes
N(1) C(4) C(5) 99.9(9) ? ? ? yes
N(1) C(4) C(6) 131.0(7) ? ? ? yes
N(1) C(4) C(7) 160.2(7) ? ? ? yes
N(1) C(4) C(8) 25.5(6) ? ? ? yes
N(1) C(4) C(29) 85.2(5) ? ? ? yes
N(1) C(4) C(30) 71.7(5) ? ? ? yes
C(2) C(4) C(3) 28.4(7) ? ? ? yes
C(2) C(4) C(5) 91.7(9) ? ? ? yes
C(2) C(4) C(6) 59.9(5) ? ? ? yes
C(2) C(4) C(7) 29.5(4) ? ? ? yes
C(2) C(4) C(8) 142(1) ? ? ? yes
C(2) C(4) C(29) 87.5(6) ? ? ? yes
C(2) C(4) C(30) 104.4(6) ? ? ? yes
C(3) C(4) C(5) 120(1) ? ? ? yes
C(3) C(4) C(6) 88.3(9) ? ? ? yes
C(3) C(4) C(7) 57.9(8) ? ? ? yes
C(3) C(4) C(8) 114(1) ? ? ? yes
C(3) C(4) C(29) 88.9(10) ? ? ? yes
C(3) C(4) C(30) 110.3(10) ? ? ? yes
C(5) C(4) C(6) 31.9(7) ? ? ? yes
C(5) C(4) C(7) 62.3(8) ? ? ? yes
C(5) C(4) C(8) 125(1) ? ? ? yes
C(5) C(4) C(29) 91.0(8) ? ? ? yes
C(5) C(4) C(30) 77.1(8) ? ? ? yes
C(6) C(4) C(7) 30.4(4) ? ? ? yes
C(6) C(4) C(8) 156(1) ? ? ? yes
C(6) C(4) C(29) 87.4(5) ? ? ? yes
C(6) C(4) C(30) 84.4(5) ? ? ? yes
C(7) C(4) C(8) 170(1) ? ? ? yes
C(7) C(4) C(29) 86.4(5) ? ? ? yes
C(7) C(4) C(30) 94.5(5) ? ? ? yes
C(8) C(4) C(29) 87.7(9) ? ? ? yes
C(8) C(4) C(30) 82.6(8) ? ? ? yes
C(29) C(4) C(30) 21.7(3) ? ? ? yes
Pb C(5) Pb 82.4(3) ? ? ? yes
Pb C(5) Zn 61.5(3) ? ? ? yes
Pb C(5) O(1) 30.0(6) ? ? ? yes
Pb C(5) N(1) 101.3(4) ? ? ? yes
Pb C(5) N(5) 42.9(3) ? ? ? yes
Pb C(5) C(2) 147.9(5) ? ? ? yes
Pb C(5) C(3) 169.8(6) ? ? ? yes
Pb C(5) C(4) 151.1(9) ? ? ? yes
Pb C(5) C(6) 91.8(8) ? ? ? yes
Pb C(5) C(7) 120.7(6) ? ? ? yes
Pb C(5) C(8) 124.9(6) ? ? ? yes
Pb C(5) C(24) 65.7(5) ? ? ? yes
Pb C(5) C(29) 120.9(4) ? ? ? yes
Pb C(5) C(30) 100.4(4) ? ? ? yes
Pb C(5) Zn 102.3(4) ? ? ? yes
Pb C(5) O(1) 92.4(8) ? ? ? yes
Pb C(5) N(1) 104.0(4) ? ? ? yes
Pb C(5) N(5) 90.9(4) ? ? ? yes
Pb C(5) C(2) 84.3(4) ? ? ? yes
Pb C(5) C(3) 87.4(5) ? ? ? yes
Pb C(5) C(4) 92.7(8) ? ? ? yes
Pb C(5) C(6) 84.9(8) ? ? ? yes
Pb C(5) C(7) 83.9(5) ? ? ? yes
Pb C(5) C(8) 98.4(5) ? ? ? yes
Pb C(5) C(24) 89.5(5) ? ? ? yes
Pb C(5) C(29) 156.7(5) ? ? ? yes
Pb C(5) C(30) 171.2(5) ? ? ? yes
Zn C(5) O(1) 31.5(5) ? ? ? yes
Zn C(5) N(1) 40.1(3) ? ? ? yes
Zn C(5) N(5) 100.3(4) ? ? ? yes
Zn C(5) C(2) 150.3(6) ? ? ? yes
Zn C(5) C(3) 121.4(6) ? ? ? yes
Zn C(5) C(4) 92.1(8) ? ? ? yes
Zn C(5) C(6) 150.5(10) ? ? ? yes
Zn C(5) C(7) 173.8(6) ? ? ? yes
Zn C(5) C(8) 64.6(4) ? ? ? yes
Zn C(5) C(24) 123.3(6) ? ? ? yes
Zn C(5) C(29) 89.5(4) ? ? ? yes
Zn C(5) C(30) 72.3(4) ? ? ? yes
O(1) C(5) N(1) 71.4(7) ? ? ? yes
O(1) C(5) N(5) 70.5(7) ? ? ? yes
O(1) C(5) C(2) 176.6(10) ? ? ? yes
O(1) C(5) C(3) 151(1) ? ? ? yes
O(1) C(5) C(4) 122(1) ? ? ? yes
O(1) C(5) C(6) 120(1) ? ? ? yes
O(1) C(5) C(7) 150(1) ? ? ? yes
O(1) C(5) C(8) 95.5(8) ? ? ? yes
O(1) C(5) C(24) 93.9(9) ? ? ? yes
O(1) C(5) C(29) 107.5(8) ? ? ? yes
O(1) C(5) C(30) 86.3(8) ? ? ? yes
N(1) C(5) N(5) 139.5(6) ? ? ? yes
N(1) C(5) C(2) 110.2(6) ? ? ? yes
N(1) C(5) C(3) 81.3(6) ? ? ? yes
N(1) C(5) C(4) 52.1(7) ? ? ? yes
N(1) C(5) C(6) 164(1) ? ? ? yes
N(1) C(5) C(7) 138.0(7) ? ? ? yes
N(1) C(5) C(8) 24.6(3) ? ? ? yes
N(1) C(5) C(24) 160.2(7) ? ? ? yes
N(1) C(5) C(29) 72.3(4) ? ? ? yes
N(1) C(5) C(30) 67.4(4) ? ? ? yes
N(5) C(5) C(2) 108.6(6) ? ? ? yes
N(5) C(5) C(3) 137.7(7) ? ? ? yes
N(5) C(5) C(4) 166(1) ? ? ? yes
N(5) C(5) C(6) 50.6(7) ? ? ? yes
N(5) C(5) C(7) 80.1(6) ? ? ? yes
N(5) C(5) C(8) 163.6(7) ? ? ? yes
N(5) C(5) C(24) 23.4(4) ? ? ? yes
N(5) C(5) C(29) 107.0(5) ? ? ? yes
N(5) C(5) C(30) 96.9(5) ? ? ? yes
C(2) C(5) C(3) 29.2(4) ? ? ? yes
C(2) C(5) C(4) 58.4(8) ? ? ? yes
C(2) C(5) C(6) 58.0(8) ? ? ? yes
C(2) C(5) C(7) 28.5(4) ? ? ? yes
C(2) C(5) C(8) 85.9(6) ? ? ? yes
C(2) C(5) C(24) 85.2(6) ? ? ? yes
C(2) C(5) C(29) 75.9(5) ? ? ? yes
C(2) C(5) C(30) 97.1(5) ? ? ? yes
C(3) C(5) C(4) 29.3(7) ? ? ? yes
C(3) C(5) C(6) 87.1(9) ? ? ? yes
C(3) C(5) C(7) 57.6(6) ? ? ? yes
C(3) C(5) C(8) 56.8(6) ? ? ? yes
C(3) C(5) C(24) 114.3(7) ? ? ? yes
C(3) C(5) C(29) 69.3(5) ? ? ? yes
C(3) C(5) C(30) 89.6(6) ? ? ? yes
C(4) C(5) C(6) 116(1) ? ? ? yes
C(4) C(5) C(7) 86.8(9) ? ? ? yes
C(4) C(5) C(8) 27.5(7) ? ? ? yes
C(4) C(5) C(24) 143(1) ? ? ? yes
C(4) C(5) C(29) 66.5(8) ? ? ? yes
C(4) C(5) C(30) 80.7(8) ? ? ? yes
C(6) C(5) C(7) 29.5(7) ? ? ? yes
C(6) C(5) C(8) 143(1) ? ? ? yes
C(6) C(5) C(24) 27.3(7) ? ? ? yes
C(6) C(5) C(29) 94.7(8) ? ? ? yes
C(6) C(5) C(30) 103.2(8) ? ? ? yes
C(7) C(5) C(8) 114.2(7) ? ? ? yes
C(7) C(5) C(24) 56.8(6) ? ? ? yes
C(7) C(5) C(29) 84.5(5) ? ? ? yes
C(7) C(5) C(30) 101.5(6) ? ? ? yes
C(8) C(5) C(24) 167.4(8) ? ? ? yes
C(8) C(5) C(29) 68.3(5) ? ? ? yes
C(8) C(5) C(30) 73.1(5) ? ? ? yes
C(24) C(5) C(29) 100.9(6) ? ? ? yes
C(24) C(5) C(30) 99.2(5) ? ? ? yes
C(29) C(5) C(30) 21.5(3) ? ? ? yes
Pb C(6) O(1) 73.5(4) ? ? ? yes
Pb C(6) N(5) 99.1(5) ? ? ? yes
Pb C(6) C(2) 87.3(5) ? ? ? yes
Pb C(6) C(3) 79.3(4) ? ? ? yes
Pb C(6) C(4) 74.5(5) ? ? ? yes
Pb C(6) C(5) 71.3(7) ? ? ? yes
Pb C(6) C(7) 96.4(9) ? ? ? yes
Pb C(6) C(24) 107.8(9) ? ? ? yes
Pb C(6) C(27) 166.4(5) ? ? ? yes
O(1) C(6) N(5) 75.2(5) ? ? ? yes
O(1) C(6) C(2) 120.1(7) ? ? ? yes
O(1) C(6) C(3) 89.6(6) ? ? ? yes
O(1) C(6) C(4) 59.9(5) ? ? ? yes
O(1) C(6) C(5) 28.1(7) ? ? ? yes
O(1) C(6) C(7) 148(1) ? ? ? yes
O(1) C(6) C(24) 98.1(9) ? ? ? yes
O(1) C(6) C(27) 100.7(5) ? ? ? yes
N(5) C(6) C(2) 164.6(8) ? ? ? yes
N(5) C(6) C(3) 164.5(7) ? ? ? yes
N(5) C(6) C(4) 134.8(7) ? ? ? yes
N(5) C(6) C(5) 103.2(9) ? ? ? yes
N(5) C(6) C(7) 136(1) ? ? ? yes
N(5) C(6) C(24) 22.9(7) ? ? ? yes
N(5) C(6) C(27) 91.0(5) ? ? ? yes
C(2) C(6) C(3) 30.6(4) ? ? ? yes
C(2) C(6) C(4) 60.4(5) ? ? ? yes
C(2) C(6) C(5) 92.1(9) ? ? ? yes
C(2) C(6) C(7) 28.3(7) ? ? ? yes
C(2) C(6) C(24) 141(1) ? ? ? yes
C(2) C(6) C(27) 85.2(6) ? ? ? yes
C(3) C(6) C(4) 29.8(4) ? ? ? yes
C(3) C(6) C(5) 61.6(8) ? ? ? yes
C(3) C(6) C(7) 58.9(8) ? ? ? yes
C(3) C(6) C(24) 170(1) ? ? ? yes
C(3) C(6) C(27) 88.6(5) ? ? ? yes
C(4) C(6) C(5) 31.8(7) ? ? ? yes
C(4) C(6) C(7) 88.7(9) ? ? ? yes
C(4) C(6) C(24) 156(1) ? ? ? yes
C(4) C(6) C(27) 92.0(5) ? ? ? yes
C(5) C(6) C(7) 120(1) ? ? ? yes
C(5) C(6) C(24) 125(1) ? ? ? yes
C(5) C(6) C(27) 97.7(8) ? ? ? yes
C(7) C(6) C(24) 113(1) ? ? ? yes
C(7) C(6) C(27) 82.1(9) ? ? ? yes
C(24) C(6) C(27) 85.0(9) ? ? ? yes
O(1) C(7) N(5) 48.2(3) ? ? ? yes
O(1) C(7) N(6) 99.8(4) ? ? ? yes
O(1) C(7) C(1) 133.5(6) ? ? ? yes
O(1) C(7) C(2) 102.5(9) ? ? ? yes
O(1) C(7) C(3) 70.5(5) ? ? ? yes
O(1) C(7) C(4) 41.0(3) ? ? ? yes
O(1) C(7) C(5) 10.2(4) ? ? ? yes
O(1) C(7) C(6) 20.0(7) ? ? ? yes
O(1) C(7) C(17) 119.1(5) ? ? ? yes
O(1) C(7) C(18) 104.1(4) ? ? ? yes
O(1) C(7) C(24) 53.9(4) ? ? ? yes
O(1) C(7) C(27) 79.0(4) ? ? ? yes
O(1) C(7) C(28) 79.4(4) ? ? ? yes
N(5) C(7) N(6) 112.6(5) ? ? ? yes
N(5) C(7) C(1) 177.9(7) ? ? ? yes
N(5) C(7) C(2) 150(1) ? ? ? yes
N(5) C(7) C(3) 118.6(6) ? ? ? yes
N(5) C(7) C(4) 89.1(5) ? ? ? yes
N(5) C(7) C(5) 58.3(5) ? ? ? yes
N(5) C(7) C(6) 28.2(7) ? ? ? yes
N(5) C(7) C(17) 106.8(5) ? ? ? yes
N(5) C(7) C(18) 84.0(4) ? ? ? yes
N(5) C(7) C(24) 5.8(4) ? ? ? yes
N(5) C(7) C(27) 74.1(4) ? ? ? yes
N(5) C(7) C(28) 90.6(4) ? ? ? yes
N(6) C(7) C(1) 66.5(6) ? ? ? yes
N(6) C(7) C(2) 64.8(9) ? ? ? yes
N(6) C(7) C(3) 69.6(6) ? ? ? yes
N(6) C(7) C(4) 79.7(5) ? ? ? yes
N(6) C(7) C(5) 94.5(6) ? ? ? yes
N(6) C(7) C(6) 106.3(9) ? ? ? yes
N(6) C(7) C(17) 137.2(6) ? ? ? yes
N(6) C(7) C(18) 156.1(5) ? ? ? yes
N(6) C(7) C(24) 112.0(6) ? ? ? yes
N(6) C(7) C(27) 39.0(4) ? ? ? yes
N(6) C(7) C(28) 23.2(3) ? ? ? yes
C(1) C(7) C(2) 31.0(8) ? ? ? yes
C(1) C(7) C(3) 63.1(6) ? ? ? yes
C(1) C(7) C(4) 92.6(6) ? ? ? yes
C(1) C(7) C(5) 123.4(8) ? ? ? yes
C(1) C(7) C(6) 153(1) ? ? ? yes
C(1) C(7) C(17) 73.5(5) ? ? ? yes
C(1) C(7) C(18) 96.3(6) ? ? ? yes
C(1) C(7) C(24) 172.2(8) ? ? ? yes
C(1) C(7) C(27) 104.8(7) ? ? ? yes
C(1) C(7) C(28) 88.7(6) ? ? ? yes
C(2) C(7) C(3) 32.1(8) ? ? ? yes
C(2) C(7) C(4) 61.6(9) ? ? ? yes
C(2) C(7) C(5) 92.4(10) ? ? ? yes
C(2) C(7) C(6) 122(1) ? ? ? yes
C(2) C(7) C(17) 88.4(9) ? ? ? yes
C(2) C(7) C(18) 109.3(10) ? ? ? yes
C(2) C(7) C(24) 156(1) ? ? ? yes
C(2) C(7) C(27) 101.4(10) ? ? ? yes
C(2) C(7) C(28) 80.2(9) ? ? ? yes
C(3) C(7) C(4) 29.5(4) ? ? ? yes
C(3) C(7) C(5) 60.3(6) ? ? ? yes
C(3) C(7) C(6) 90.4(9) ? ? ? yes
C(3) C(7) C(17) 105.5(6) ? ? ? yes
C(3) C(7) C(18) 118.8(6) ? ? ? yes
C(3) C(7) C(24) 124.1(8) ? ? ? yes
C(3) C(7) C(27) 93.1(6) ? ? ? yes
C(3) C(7) C(28) 72.7(6) ? ? ? yes
C(4) C(7) C(5) 30.9(4) ? ? ? yes
C(4) C(7) C(6) 60.9(8) ? ? ? yes
C(4) C(7) C(17) 117.7(6) ? ? ? yes
C(4) C(7) C(18) 119.2(6) ? ? ? yes
C(4) C(7) C(24) 94.6(6) ? ? ? yes
C(4) C(7) C(27) 84.9(5) ? ? ? yes
C(4) C(7) C(28) 70.8(5) ? ? ? yes
C(5) C(7) C(6) 30.1(7) ? ? ? yes
C(5) C(7) C(17) 120.7(6) ? ? ? yes
C(5) C(7) C(18) 109.1(6) ? ? ? yes
C(5) C(7) C(24) 63.9(6) ? ? ? yes
C(5) C(7) C(27) 79.6(5) ? ? ? yes
C(5) C(7) C(28) 76.2(5) ? ? ? yes
C(6) C(7) C(17) 116.4(9) ? ? ? yes
C(6) C(7) C(18) 96.3(9) ? ? ? yes
C(6) C(7) C(24) 33.9(7) ? ? ? yes
C(6) C(7) C(27) 75.5(8) ? ? ? yes
C(6) C(7) C(28) 83.4(8) ? ? ? yes
C(17) C(7) C(18) 22.8(3) ? ? ? yes
C(17) C(7) C(24) 105.5(6) ? ? ? yes
C(17) C(7) C(27) 157.3(5) ? ? ? yes
C(17) C(7) C(28) 160.2(6) ? ? ? yes
C(18) C(7) C(24) 82.7(6) ? ? ? yes
C(18) C(7) C(27) 147.4(6) ? ? ? yes
C(18) C(7) C(28) 168.5(6) ? ? ? yes
C(24) C(7) C(27) 73.0(6) ? ? ? yes
C(24) C(7) C(28) 90.9(6) ? ? ? yes
C(27) C(7) C(28) 21.7(3) ? ? ? yes
Zn C(8) O(1) 39.7(2) ? ? ? yes
Zn C(8) O(11) 99.8(4) ? ? ? yes
Zn C(8) O(14) 136.7(5) ? ? ? yes
Zn C(8) N(1) 32.8(6) ? ? ? yes
Zn C(8) C(2) 116.0(5) ? ? ? yes
Zn C(8) C(3) 124.3(6) ? ? ? yes
Zn C(8) C(4) 92.6(8) ? ? ? yes
Zn C(8) C(5) 65.4(4) ? ? ? yes
Zn C(8) C(9) 65.1(5) ? ? ? yes
Zn C(8) C(10) 55.3(3) ? ? ? yes
Zn C(8) C(29) 91.1(4) ? ? ? yes
O(1) C(8) O(11) 114.3(5) ? ? ? yes
O(1) C(8) O(14) 139.0(6) ? ? ? yes
O(1) C(8) N(1) 72.4(8) ? ? ? yes
O(1) C(8) C(2) 76.6(4) ? ? ? yes
O(1) C(8) C(3) 84.7(5) ? ? ? yes
O(1) C(8) C(4) 53.0(7) ? ? ? yes
O(1) C(8) C(5) 26.0(3) ? ? ? yes
O(1) C(8) C(9) 104.8(6) ? ? ? yes
O(1) C(8) C(10) 92.3(5) ? ? ? yes
O(1) C(8) C(29) 80.2(4) ? ? ? yes
O(11) C(8) O(14) 36.9(3) ? ? ? yes
O(11) C(8) N(1) 87.5(9) ? ? ? yes
O(11) C(8) C(2) 114.5(5) ? ? ? yes
O(11) C(8) C(3) 109.4(6) ? ? ? yes
O(11) C(8) C(4) 119.5(9) ? ? ? yes
O(11) C(8) C(5) 122.0(6) ? ? ? yes
O(11) C(8) C(9) 69.9(5) ? ? ? yes
O(11) C(8) C(10) 57.9(4) ? ? ? yes
O(11) C(8) C(29) 165.6(5) ? ? ? yes
O(14) C(8) N(1) 118.8(10) ? ? ? yes
O(14) C(8) C(2) 91.2(5) ? ? ? yes
O(14) C(8) C(3) 83.5(6) ? ? ? yes
O(14) C(8) C(4) 108.3(9) ? ? ? yes
O(14) C(8) C(5) 128.4(6) ? ? ? yes
O(14) C(8) C(9) 91.1(6) ? ? ? yes
O(14) C(8) C(10) 88.7(5) ? ? ? yes
O(14) C(8) C(29) 131.5(5) ? ? ? yes
N(1) C(8) C(2) 147.4(10) ? ? ? yes
N(1) C(8) C(3) 155(1) ? ? ? yes
N(1) C(8) C(4) 124(1) ? ? ? yes
N(1) C(8) C(5) 97.8(9) ? ? ? yes
N(1) C(8) C(9) 32.7(7) ? ? ? yes
N(1) C(8) C(10) 30.4(7) ? ? ? yes
N(1) C(8) C(29) 96.9(9) ? ? ? yes
C(2) C(8) C(3) 8.4(4) ? ? ? yes
C(2) C(8) C(4) 23.6(7) ? ? ? yes
C(2) C(8) C(5) 50.6(5) ? ? ? yes
C(2) C(8) C(9) 174.6(7) ? ? ? yes
C(2) C(8) C(10) 162.8(6) ? ? ? yes
C(2) C(8) C(29) 68.0(4) ? ? ? yes
C(3) C(8) C(4) 31.7(7) ? ? ? yes
C(3) C(8) C(5) 58.9(6) ? ? ? yes
C(3) C(8) C(9) 170.0(8) ? ? ? yes
C(3) C(8) C(10) 164.3(7) ? ? ? yes
C(3) C(8) C(29) 71.1(6) ? ? ? yes
C(4) C(8) C(5) 27.2(7) ? ? ? yes
C(4) C(8) C(9) 157(1) ? ? ? yes
C(4) C(8) C(10) 142.7(9) ? ? ? yes
C(4) C(8) C(29) 69.0(8) ? ? ? yes
C(5) C(8) C(9) 130.4(7) ? ? ? yes
C(5) C(8) C(10) 117.8(6) ? ? ? yes
C(5) C(8) C(29) 71.2(5) ? ? ? yes
C(9) C(8) C(10) 22.3(5) ? ? ? yes
C(9) C(8) C(29) 107.0(6) ? ? ? yes
C(10) C(8) C(29) 123.7(5) ? ? ? yes
Zn C(9) O(11) 101.7(4) ? ? ? yes
Zn C(9) N(1) 40.9(6) ? ? ? yes
Zn C(9) N(2) 43.2(3) ? ? ? yes
Zn C(9) C(8) 68.2(5) ? ? ? yes
Zn C(9) C(10) 77.5(8) ? ? ? yes
Zn C(9) C(11) 53.1(3) ? ? ? yes
Zn C(9) C(12) 91.7(4) ? ? ? yes
Zn C(9) C(13) 94.2(4) ? ? ? yes
O(11) C(9) N(1) 85.4(8) ? ? ? yes
O(11) C(9) N(2) 90.0(5) ? ? ? yes
O(11) C(9) C(8) 70.8(5) ? ? ? yes
O(11) C(9) C(10) 71.9(8) ? ? ? yes
O(11) C(9) C(11) 88.9(4) ? ? ? yes
O(11) C(9) C(12) 160.3(5) ? ? ? yes
O(11) C(9) C(13) 162.4(5) ? ? ? yes
N(1) C(9) N(2) 79.6(8) ? ? ? yes
N(1) C(9) C(8) 27.6(6) ? ? ? yes
N(1) C(9) C(10) 107(1) ? ? ? yes
N(1) C(9) C(11) 89.5(8) ? ? ? yes
N(1) C(9) C(12) 113.9(8) ? ? ? yes
N(1) C(9) C(13) 102.2(8) ? ? ? yes
N(2) C(9) C(8) 102.8(6) ? ? ? yes
N(2) C(9) C(10) 35.1(7) ? ? ? yes
N(2) C(9) C(11) 10.1(3) ? ? ? yes
N(2) C(9) C(12) 90.1(5) ? ? ? yes
N(2) C(9) C(13) 106.9(6) ? ? ? yes
C(8) C(9) C(10) 121(1) ? ? ? yes
C(8) C(9) C(11) 111.8(6) ? ? ? yes
C(8) C(9) C(12) 128.2(7) ? ? ? yes
C(8) C(9) C(13) 109.1(6) ? ? ? yes
C(10) C(9) C(11) 26.4(7) ? ? ? yes
C(10) C(9) C(12) 97.4(9) ? ? ? yes
C(10) C(9) C(13) 119.5(9) ? ? ? yes
C(11) C(9) C(12) 87.7(4) ? ? ? yes
C(11) C(9) C(13) 106.8(5) ? ? ? yes
C(12) C(9) C(13) 22.1(3) ? ? ? yes
Zn C(10) O(6) 150.1(5) ? ? ? yes
Zn C(10) O(10) 103.5(5) ? ? ? yes
Zn C(10) O(11) 103.8(5) ? ? ? yes
Zn C(10) N(1) 43.2(3) ? ? ? yes
Zn C(10) N(2) 37.6(6) ? ? ? yes
Zn C(10) C(8) 55.5(3) ? ? ? yes
Zn C(10) C(9) 73.0(7) ? ? ? yes
Zn C(10) C(11) 66.6(5) ? ? ? yes
O(6) C(10) O(10) 66.6(4) ? ? ? yes
O(6) C(10) O(11) 100.8(5) ? ? ? yes
O(6) C(10) N(1) 162.9(7) ? ? ? yes
O(6) C(10) N(2) 114.3(9) ? ? ? yes
O(6) C(10) C(8) 154.1(5) ? ? ? yes
O(6) C(10) C(9) 127.5(10) ? ? ? yes
O(6) C(10) C(11) 86.3(6) ? ? ? yes
O(10) C(10) O(11) 75.3(4) ? ? ? yes
O(10) C(10) N(1) 128.1(6) ? ? ? yes
O(10) C(10) N(2) 74.8(8) ? ? ? yes
O(10) C(10) C(8) 122.3(5) ? ? ? yes
O(10) C(10) C(9) 156.2(10) ? ? ? yes
O(10) C(10) C(11) 53.6(5) ? ? ? yes
O(11) C(10) N(1) 77.6(5) ? ? ? yes
O(11) C(10) N(2) 118.4(9) ? ? ? yes
O(11) C(10) C(8) 62.7(4) ? ? ? yes
O(11) C(10) C(9) 82.6(8) ? ? ? yes
O(11) C(10) C(11) 120.5(7) ? ? ? yes
N(1) C(10) N(2) 80.6(8) ? ? ? yes
N(1) C(10) C(8) 15.3(4) ? ? ? yes
N(1) C(10) C(9) 35.5(6) ? ? ? yes
N(1) C(10) C(11) 109.4(7) ? ? ? yes
N(2) C(10) C(8) 91.6(8) ? ? ? yes
N(2) C(10) C(9) 109(1) ? ? ? yes
N(2) C(10) C(11) 29.0(6) ? ? ? yes
C(8) C(10) C(9) 36.1(7) ? ? ? yes
C(8) C(10) C(11) 119.0(6) ? ? ? yes
C(9) C(10) C(11) 136(1) ? ? ? yes
Zn C(11) O(2) 40.4(2) ? ? ? yes
Zn C(11) O(3) 126.2(5) ? ? ? yes
Zn C(11) O(10) 124.3(5) ? ? ? yes
Zn C(11) N(2) 32.6(7) ? ? ? yes
Zn C(11) C(9) 51.9(3) ? ? ? yes
Zn C(11) C(10) 67.2(5) ? ? ? yes
Zn C(11) C(12) 94.4(8) ? ? ? yes
Zn C(11) C(13) 125.4(6) ? ? ? yes
Zn C(11) C(14) 116.7(5) ? ? ? yes
Zn C(11) C(18) 66.4(4) ? ? ? yes
O(2) C(11) O(3) 141.1(5) ? ? ? yes
O(2) C(11) O(10) 123.3(5) ? ? ? yes
O(2) C(11) N(2) 72.9(8) ? ? ? yes
O(2) C(11) C(9) 92.2(5) ? ? ? yes
O(2) C(11) C(10) 107.2(7) ? ? ? yes
O(2) C(11) C(12) 54.4(7) ? ? ? yes
O(2) C(11) C(13) 85.6(5) ? ? ? yes
O(2) C(11) C(14) 77.1(4) ? ? ? yes
O(2) C(11) C(18) 26.6(3) ? ? ? yes
O(3) C(11) O(10) 94.5(4) ? ? ? yes
O(3) C(11) N(2) 105.2(9) ? ? ? yes
O(3) C(11) C(9) 88.2(4) ? ? ? yes
O(3) C(11) C(10) 81.2(5) ? ? ? yes
O(3) C(11) C(12) 111.9(9) ? ? ? yes
O(3) C(11) C(13) 88.1(5) ? ? ? yes
O(3) C(11) C(14) 93.4(4) ? ? ? yes
O(3) C(11) C(18) 129.0(6) ? ? ? yes
O(10) C(11) N(2) 109.2(10) ? ? ? yes
O(10) C(11) C(9) 101.5(5) ? ? ? yes
O(10) C(11) C(10) 86.9(6) ? ? ? yes
O(10) C(11) C(12) 104.2(9) ? ? ? yes
O(10) C(11) C(13) 86.8(6) ? ? ? yes
O(10) C(11) C(14) 93.4(5) ? ? ? yes
O(10) C(11) C(18) 118.8(6) ? ? ? yes
N(2) C(11) C(9) 19.6(7) ? ? ? yes
N(2) C(11) C(10) 34.6(7) ? ? ? yes
N(2) C(11) C(12) 126(1) ? ? ? yes
N(2) C(11) C(13) 157(1) ? ? ? yes
N(2) C(11) C(14) 149.1(10) ? ? ? yes
N(2) C(11) C(18) 99.0(9) ? ? ? yes
C(9) C(11) C(10) 16.7(4) ? ? ? yes
C(9) C(11) C(12) 145.6(9) ? ? ? yes
C(9) C(11) C(13) 171.1(6) ? ? ? yes
C(9) C(11) C(14) 164.8(5) ? ? ? yes
C(9) C(11) C(18) 118.0(6) ? ? ? yes
C(10) C(11) C(12) 161(1) ? ? ? yes
C(10) C(11) C(13) 167.1(8) ? ? ? yes
C(10) C(11) C(14) 174.6(7) ? ? ? yes
C(10) C(11) C(18) 133.6(8) ? ? ? yes
C(12) C(11) C(13) 31.2(7) ? ? ? yes
C(12) C(11) C(14) 22.8(7) ? ? ? yes
C(12) C(11) C(18) 28.0(7) ? ? ? yes
C(13) C(11) C(14) 8.8(4) ? ? ? yes
C(13) C(11) C(18) 59.2(6) ? ? ? yes
C(14) C(11) C(18) 50.5(5) ? ? ? yes
Zn C(12) O(2) 36.0(3) ? ? ? yes
Zn C(12) O(10) 96.7(4) ? ? ? yes
Zn C(12) N(2) 35.9(3) ? ? ? yes
Zn C(12) C(9) 96.9(4) ? ? ? yes
Zn C(12) C(11) 60.3(7) ? ? ? yes
Zn C(12) C(13) 174.4(9) ? ? ? yes
Zn C(12) C(14) 154.9(6) ? ? ? yes
Zn C(12) C(16) 125.1(6) ? ? ? yes
Zn C(12) C(17) 95.1(5) ? ? ? yes
Zn C(12) C(18) 62.8(8) ? ? ? yes
O(2) C(12) O(10) 117.9(5) ? ? ? yes
O(2) C(12) N(2) 71.6(5) ? ? ? yes
O(2) C(12) C(9) 99.3(5) ? ? ? yes
O(2) C(12) C(11) 95.8(9) ? ? ? yes
O(2) C(12) C(13) 147(1) ? ? ? yes
O(2) C(12) C(14) 120.5(7) ? ? ? yes
O(2) C(12) C(16) 90.6(6) ? ? ? yes
O(2) C(12) C(17) 60.3(5) ? ? ? yes
O(2) C(12) C(18) 27.7(7) ? ? ? yes
O(10) C(12) N(2) 69.6(5) ? ? ? yes
O(10) C(12) C(9) 132.0(5) ? ? ? yes
O(10) C(12) C(11) 52.7(7) ? ? ? yes
O(10) C(12) C(13) 83.9(8) ? ? ? yes
O(10) C(12) C(14) 106.0(6) ? ? ? yes
O(10) C(12) C(16) 128.8(6) ? ? ? yes
O(10) C(12) C(17) 141.8(6) ? ? ? yes
O(10) C(12) C(18) 135.9(9) ? ? ? yes
N(2) C(12) C(9) 97.6(5) ? ? ? yes
N(2) C(12) C(11) 24.5(7) ? ? ? yes
N(2) C(12) C(13) 140(1) ? ? ? yes
N(2) C(12) C(14) 166.7(7) ? ? ? yes
N(2) C(12) C(16) 160.0(7) ? ? ? yes
N(2) C(12) C(17) 130.9(7) ? ? ? yes
N(2) C(12) C(18) 98.7(9) ? ? ? yes
C(9) C(12) C(11) 97.0(8) ? ? ? yes
C(9) C(12) C(13) 78.7(8) ? ? ? yes
C(9) C(12) C(14) 75.8(5) ? ? ? yes
C(9) C(12) C(16) 75.8(5) ? ? ? yes
C(9) C(12) C(17) 82.0(5) ? ? ? yes
C(9) C(12) C(18) 90.8(8) ? ? ? yes
C(11) C(12) C(13) 116(1) ? ? ? yes
C(11) C(12) C(14) 143(1) ? ? ? yes
C(11) C(12) C(16) 171.1(10) ? ? ? yes
C(11) C(12) C(17) 155(1) ? ? ? yes
C(11) C(12) C(18) 123(1) ? ? ? yes
C(13) C(12) C(14) 27.4(7) ? ? ? yes
C(13) C(12) C(16) 57.5(8) ? ? ? yes
C(13) C(12) C(17) 87.7(9) ? ? ? yes
C(13) C(12) C(18) 120(1) ? ? ? yes
C(14) C(12) C(16) 30.1(4) ? ? ? yes
C(14) C(12) C(17) 60.3(6) ? ? ? yes
C(14) C(12) C(18) 92.9(10) ? ? ? yes
C(16) C(12) C(17) 30.3(4) ? ? ? yes
C(16) C(12) C(18) 63.0(8) ? ? ? yes
C(17) C(12) C(18) 32.6(7) ? ? ? yes
O(2) C(13) N(2) 45.4(3) ? ? ? yes
O(2) C(13) C(9) 79.7(4) ? ? ? yes
O(2) C(13) C(11) 52.7(4) ? ? ? yes
O(2) C(13) C(12) 20.4(7) ? ? ? yes
O(2) C(13) C(14) 102.5(9) ? ? ? yes
O(2) C(13) C(15) 134.9(6) ? ? ? yes
O(2) C(13) C(16) 70.9(5) ? ? ? yes
O(2) C(13) C(17) 40.9(4) ? ? ? yes
O(2) C(13) C(18) 9.7(4) ? ? ? yes
N(2) C(13) C(9) 79.5(4) ? ? ? yes
N(2) C(13) C(11) 7.5(4) ? ? ? yes
N(2) C(13) C(12) 25.1(7) ? ? ? yes
N(2) C(13) C(14) 147(1) ? ? ? yes
N(2) C(13) C(15) 174.0(6) ? ? ? yes
N(2) C(13) C(16) 115.5(6) ? ? ? yes
N(2) C(13) C(17) 85.8(5) ? ? ? yes
N(2) C(13) C(18) 54.8(5) ? ? ? yes
C(9) C(13) C(11) 82.0(5) ? ? ? yes
C(9) C(13) C(12) 79.1(8) ? ? ? yes
C(9) C(13) C(14) 88.3(9) ? ? ? yes
C(9) C(13) C(15) 94.6(6) ? ? ? yes
C(9) C(13) C(16) 80.6(5) ? ? ? yes
C(9) C(13) C(17) 78.1(5) ? ? ? yes
C(9) C(13) C(18) 77.7(5) ? ? ? yes
C(11) C(13) C(12) 32.3(7) ? ? ? yes
C(11) C(13) C(14) 154(1) ? ? ? yes
C(11) C(13) C(15) 171.1(8) ? ? ? yes
C(11) C(13) C(16) 123.0(7) ? ? ? yes
C(11) C(13) C(17) 93.2(6) ? ? ? yes
C(11) C(13) C(18) 62.2(6) ? ? ? yes
C(12) C(13) C(14) 122(1) ? ? ? yes
C(12) C(13) C(15) 155(1) ? ? ? yes
C(12) C(13) C(16) 91.0(9) ? ? ? yes
C(12) C(13) C(17) 61.0(8) ? ? ? yes
C(12) C(13) C(18) 29.9(7) ? ? ? yes
C(14) C(13) C(15) 32.5(8) ? ? ? yes
C(14) C(13) C(16) 31.7(8) ? ? ? yes
C(14) C(13) C(17) 61.6(9) ? ? ? yes
C(14) C(13) C(18) 92.8(10) ? ? ? yes
C(15) C(13) C(16) 64.1(7) ? ? ? yes
C(15) C(13) C(17) 94.1(7) ? ? ? yes
C(15) C(13) C(18) 125.3(8) ? ? ? yes
C(16) C(13) C(17) 30.0(4) ? ? ? yes
C(16) C(13) C(18) 61.2(5) ? ? ? yes
C(17) C(13) C(18) 31.2(4) ? ? ? yes
C(11) C(14) C(12) 13.7(4) ? ? ? yes
C(11) C(14) C(13) 16.7(8) ? ? ? yes
C(11) C(14) C(15) 135(1) ? ? ? yes
C(11) C(14) C(16) 101.4(9) ? ? ? yes
C(11) C(14) C(17) 73.4(5) ? ? ? yes
C(11) C(14) C(18) 43.5(4) ? ? ? yes
C(11) C(14) C(19) 86.7(4) ? ? ? yes
C(12) C(14) C(13) 29.9(8) ? ? ? yes
C(12) C(14) C(15) 149(1) ? ? ? yes
C(12) C(14) C(16) 88.0(9) ? ? ? yes
C(12) C(14) C(17) 59.8(5) ? ? ? yes
C(12) C(14) C(18) 29.9(4) ? ? ? yes
C(12) C(14) C(19) 73.3(5) ? ? ? yes
C(13) C(14) C(15) 119(1) ? ? ? yes
C(13) C(14) C(16) 117(1) ? ? ? yes
C(13) C(14) C(17) 89.8(10) ? ? ? yes
C(13) C(14) C(18) 59.8(8) ? ? ? yes
C(13) C(14) C(19) 103.2(10) ? ? ? yes
C(15) C(14) C(16) 122(1) ? ? ? yes
C(15) C(14) C(17) 150(1) ? ? ? yes
C(15) C(14) C(18) 179(1) ? ? ? yes
C(15) C(14) C(19) 137(1) ? ? ? yes
C(16) C(14) C(17) 28.2(7) ? ? ? yes
C(16) C(14) C(18) 58.1(8) ? ? ? yes
C(16) C(14) C(19) 14.8(8) ? ? ? yes
C(17) C(14) C(18) 29.9(4) ? ? ? yes
C(17) C(14) C(19) 13.5(4) ? ? ? yes
C(18) C(14) C(19) 43.4(4) ? ? ? yes
O(9) C(15) O(12) 88.8(5) ? ? ? yes
O(9) C(15) C(13) 138.5(7) ? ? ? yes
O(9) C(15) C(14) 165(1) ? ? ? yes
O(9) C(15) C(16) 163.8(7) ? ? ? yes
O(9) C(15) C(25) 65.5(4) ? ? ? yes
O(9) C(15) C(26) 86.3(5) ? ? ? yes
O(12) C(15) C(13) 132.1(7) ? ? ? yes
O(12) C(15) C(14) 104.3(10) ? ? ? yes
O(12) C(15) C(16) 77.1(6) ? ? ? yes
O(12) C(15) C(25) 89.6(5) ? ? ? yes
O(12) C(15) C(26) 84.2(5) ? ? ? yes
C(13) C(15) C(14) 27.8(7) ? ? ? yes
C(13) C(15) C(16) 55.0(5) ? ? ? yes
C(13) C(15) C(25) 113.7(7) ? ? ? yes
C(13) C(15) C(26) 102.4(6) ? ? ? yes
C(14) C(15) C(16) 27.2(7) ? ? ? yes
C(14) C(15) C(25) 120.5(9) ? ? ? yes
C(14) C(15) C(26) 101.6(9) ? ? ? yes
C(16) C(15) C(25) 121.6(6) ? ? ? yes
C(16) C(15) C(26) 100.1(6) ? ? ? yes
C(25) C(15) C(26) 21.5(3) ? ? ? yes
O(2) C(16) N(3) 48.2(3) ? ? ? yes
O(2) C(16) C(1) 90.9(4) ? ? ? yes
O(2) C(16) C(12) 41.3(4) ? ? ? yes
O(2) C(16) C(13) 72.7(5) ? ? ? yes
O(2) C(16) C(14) 103.1(9) ? ? ? yes
O(2) C(16) C(15) 133.6(6) ? ? ? yes
O(2) C(16) C(17) 20.7(7) ? ? ? yes
O(2) C(16) C(18) 9.8(4) ? ? ? yes
O(2) C(16) C(19) 53.7(5) ? ? ? yes
N(3) C(16) C(1) 65.3(4) ? ? ? yes
N(3) C(16) C(12) 89.4(5) ? ? ? yes
N(3) C(16) C(13) 120.8(6) ? ? ? yes
N(3) C(16) C(14) 150(1) ? ? ? yes
N(3) C(16) C(15) 174.8(6) ? ? ? yes
N(3) C(16) C(17) 27.5(7) ? ? ? yes
N(3) C(16) C(18) 57.9(5) ? ? ? yes
N(3) C(16) C(19) 6.9(4) ? ? ? yes
C(1) C(16) C(12) 112.1(6) ? ? ? yes
C(1) C(16) C(13) 119.6(7) ? ? ? yes
C(1) C(16) C(14) 117.6(10) ? ? ? yes
C(1) C(16) C(15) 109.5(6) ? ? ? yes
C(1) C(16) C(17) 80.2(9) ? ? ? yes
C(1) C(16) C(18) 96.7(6) ? ? ? yes
C(1) C(16) C(19) 67.0(5) ? ? ? yes
C(12) C(16) C(13) 31.6(4) ? ? ? yes
C(12) C(16) C(14) 62.0(8) ? ? ? yes
C(12) C(16) C(15) 92.5(7) ? ? ? yes
C(12) C(16) C(17) 62.0(8) ? ? ? yes
C(12) C(16) C(18) 31.5(4) ? ? ? yes
C(12) C(16) C(19) 94.9(6) ? ? ? yes
C(13) C(16) C(14) 30.4(7) ? ? ? yes
C(13) C(16) C(15) 60.9(6) ? ? ? yes
C(13) C(16) C(17) 93.5(10) ? ? ? yes
C(13) C(16) C(18) 63.0(6) ? ? ? yes
C(13) C(16) C(19) 126.5(8) ? ? ? yes
C(14) C(16) C(15) 30.5(8) ? ? ? yes
C(14) C(16) C(17) 123(1) ? ? ? yes
C(14) C(16) C(18) 93.4(10) ? ? ? yes
C(14) C(16) C(19) 156(1) ? ? ? yes
C(15) C(16) C(17) 154(1) ? ? ? yes
C(15) C(16) C(18) 123.9(8) ? ? ? yes
C(15) C(16) C(19) 172.6(8) ? ? ? yes
C(17) C(16) C(18) 30.5(7) ? ? ? yes
C(17) C(16) C(19) 33.0(8) ? ? ? yes
C(18) C(16) C(19) 63.4(6) ? ? ? yes
O(2) C(17) N(3) 74.5(5) ? ? ? yes
O(2) C(17) C(1) 115.5(6) ? ? ? yes
O(2) C(17) C(7) 78.4(5) ? ? ? yes
O(2) C(17) C(12) 60.0(5) ? ? ? yes
O(2) C(17) C(13) 91.1(6) ? ? ? yes
O(2) C(17) C(14) 119.7(7) ? ? ? yes
O(2) C(17) C(16) 147(1) ? ? ? yes
O(2) C(17) C(18) 27.4(7) ? ? ? yes
O(2) C(17) C(19) 96.7(9) ? ? ? yes
N(3) C(17) C(1) 76.3(5) ? ? ? yes
N(3) C(17) C(7) 79.9(5) ? ? ? yes
N(3) C(17) C(12) 134.4(7) ? ? ? yes
N(3) C(17) C(13) 164.9(7) ? ? ? yes
N(3) C(17) C(14) 164.8(8) ? ? ? yes
N(3) C(17) C(16) 137(1) ? ? ? yes
N(3) C(17) C(18) 101.8(10) ? ? ? yes
N(3) C(17) C(19) 23.1(7) ? ? ? yes
C(1) C(17) C(7) 40.5(4) ? ? ? yes
C(1) C(17) C(12) 120.3(6) ? ? ? yes
C(1) C(17) C(13) 106.9(6) ? ? ? yes
C(1) C(17) C(14) 91.7(6) ? ? ? yes
C(1) C(17) C(16) 78.4(9) ? ? ? yes
C(1) C(17) C(18) 123.2(9) ? ? ? yes
C(1) C(17) C(19) 71.2(9) ? ? ? yes
C(7) C(17) C(12) 88.6(6) ? ? ? yes
C(7) C(17) C(13) 93.1(5) ? ? ? yes
C(7) C(17) C(14) 97.1(6) ? ? ? yes
C(7) C(17) C(16) 101.6(9) ? ? ? yes
C(7) C(17) C(18) 82.8(9) ? ? ? yes
C(7) C(17) C(19) 90.3(9) ? ? ? yes
C(12) C(17) C(13) 31.2(4) ? ? ? yes
C(12) C(17) C(14) 59.8(5) ? ? ? yes
C(12) C(17) C(16) 87.7(9) ? ? ? yes
C(12) C(17) C(18) 32.6(7) ? ? ? yes
C(12) C(17) C(19) 156(1) ? ? ? yes
C(13) C(17) C(14) 28.6(4) ? ? ? yes
C(13) C(17) C(16) 56.5(8) ? ? ? yes
C(13) C(17) C(18) 63.8(8) ? ? ? yes
C(13) C(17) C(19) 171(1) ? ? ? yes
C(14) C(17) C(16) 28.0(8) ? ? ? yes
C(14) C(17) C(18) 92.4(9) ? ? ? yes
C(14) C(17) C(19) 143(1) ? ? ? yes
C(16) C(17) C(18) 120(1) ? ? ? yes
C(16) C(17) C(19) 115(1) ? ? ? yes
C(18) C(17) C(19) 123(1) ? ? ? yes
Pb C(18) Zn 62.8(3) ? ? ? yes
Pb C(18) O(2) 31.5(6) ? ? ? yes
Pb C(18) N(2) 99.1(4) ? ? ? yes
Pb C(18) N(3) 44.7(3) ? ? ? yes
Pb C(18) C(7) 66.7(3) ? ? ? yes
Pb C(18) C(11) 121.6(6) ? ? ? yes
Pb C(18) C(12) 146.5(9) ? ? ? yes
Pb C(18) C(13) 161.3(6) ? ? ? yes
Pb C(18) C(14) 146.9(6) ? ? ? yes
Pb C(18) C(16) 122.2(6) ? ? ? yes
Pb C(18) C(17) 94.4(9) ? ? ? yes
Pb C(18) C(19) 68.2(4) ? ? ? yes
Zn C(18) O(2) 31.6(6) ? ? ? yes
Zn C(18) N(2) 39.1(3) ? ? ? yes
Zn C(18) N(3) 101.3(4) ? ? ? yes
Zn C(18) C(7) 108.3(4) ? ? ? yes
Zn C(18) C(11) 63.7(5) ? ? ? yes
Zn C(18) C(12) 92.6(9) ? ? ? yes
Zn C(18) C(13) 122.3(6) ? ? ? yes
Zn C(18) C(14) 149.1(6) ? ? ? yes
Zn C(18) C(16) 170.9(6) ? ? ? yes
Zn C(18) C(17) 151.3(10) ? ? ? yes
Zn C(18) C(19) 123.6(6) ? ? ? yes
O(2) C(18) N(2) 69.6(7) ? ? ? yes
O(2) C(18) N(3) 71.3(7) ? ? ? yes
O(2) C(18) C(7) 89.2(8) ? ? ? yes
O(2) C(18) C(11) 93.8(9) ? ? ? yes
O(2) C(18) C(12) 122(1) ? ? ? yes
O(2) C(18) C(13) 151(1) ? ? ? yes
O(2) C(18) C(14) 176.1(10) ? ? ? yes
O(2) C(18) C(16) 152(1) ? ? ? yes
O(2) C(18) C(17) 122(1) ? ? ? yes
O(2) C(18) C(19) 94.9(8) ? ? ? yes
N(2) C(18) N(3) 140.5(6) ? ? ? yes
N(2) C(18) C(7) 113.7(5) ? ? ? yes
N(2) C(18) C(11) 24.6(4) ? ? ? yes
N(2) C(18) C(12) 53.5(8) ? ? ? yes
N(2) C(18) C(13) 83.2(6) ? ? ? yes
N(2) C(18) C(14) 110.4(6) ? ? ? yes
N(2) C(18) C(16) 138.2(7) ? ? ? yes
N(2) C(18) C(17) 166(1) ? ? ? yes
N(2) C(18) C(19) 161.8(7) ? ? ? yes
N(3) C(18) C(7) 71.1(4) ? ? ? yes
N(3) C(18) C(11) 165.0(7) ? ? ? yes
N(3) C(18) C(12) 166(1) ? ? ? yes
N(3) C(18) C(13) 136.3(7) ? ? ? yes
N(3) C(18) C(14) 109.0(6) ? ? ? yes
N(3) C(18) C(16) 80.8(6) ? ? ? yes
N(3) C(18) C(17) 51.6(8) ? ? ? yes
N(3) C(18) C(19) 23.8(4) ? ? ? yes
C(7) C(18) C(11) 111.2(6) ? ? ? yes
C(7) C(18) C(12) 104.3(8) ? ? ? yes
C(7) C(18) C(13) 95.4(5) ? ? ? yes
C(7) C(18) C(14) 87.3(5) ? ? ? yes
C(7) C(18) C(16) 80.8(5) ? ? ? yes
C(7) C(18) C(17) 74.4(8) ? ? ? yes
C(7) C(18) C(19) 74.1(5) ? ? ? yes
C(11) C(18) C(12) 28.9(7) ? ? ? yes
C(11) C(18) C(13) 58.7(6) ? ? ? yes
C(11) C(18) C(14) 86.0(6) ? ? ? yes
C(11) C(18) C(16) 114.2(7) ? ? ? yes
C(11) C(18) C(17) 143(1) ? ? ? yes
C(11) C(18) C(19) 169.9(8) ? ? ? yes
C(12) C(18) C(13) 29.8(7) ? ? ? yes
C(12) C(18) C(14) 57.2(8) ? ? ? yes
C(12) C(18) C(16) 85.5(9) ? ? ? yes
C(12) C(18) C(17) 114(1) ? ? ? yes
C(12) C(18) C(19) 142(1) ? ? ? yes
C(13) C(18) C(14) 27.3(4) ? ? ? yes
C(13) C(18) C(16) 55.8(6) ? ? ? yes
C(13) C(18) C(17) 85.0(9) ? ? ? yes
C(13) C(18) C(19) 113.1(7) ? ? ? yes
C(14) C(18) C(16) 28.4(4) ? ? ? yes
C(14) C(18) C(17) 57.6(8) ? ? ? yes
C(14) C(18) C(19) 85.8(6) ? ? ? yes
C(16) C(18) C(17) 29.2(7) ? ? ? yes
C(16) C(18) C(19) 57.3(6) ? ? ? yes
C(17) C(18) C(19) 28.2(7) ? ? ? yes
Pb C(19) O(2) 44.8(3) ? ? ? yes
Pb C(19) N(3) 35.5(7) ? ? ? yes
Pb C(19) C(1) 96.8(4) ? ? ? yes
Pb C(19) C(2) 72.4(4) ? ? ? yes
Pb C(19) C(14) 117.5(5) ? ? ? yes
Pb C(19) C(16) 125.5(7) ? ? ? yes
Pb C(19) C(17) 95.7(9) ? ? ? yes
Pb C(19) C(18) 69.8(4) ? ? ? yes
Pb C(19) C(20) 66.9(5) ? ? ? yes
Pb C(19) C(21) 55.6(3) ? ? ? yes
O(2) C(19) N(3) 78.2(8) ? ? ? yes
O(2) C(19) C(1) 107.4(5) ? ? ? yes
O(2) C(19) C(2) 87.2(5) ? ? ? yes
O(2) C(19) C(14) 77.3(5) ? ? ? yes
O(2) C(19) C(16) 85.7(6) ? ? ? yes
O(2) C(19) C(17) 54.3(8) ? ? ? yes
O(2) C(19) C(18) 26.5(3) ? ? ? yes
O(2) C(19) C(20) 109.4(6) ? ? ? yes
O(2) C(19) C(21) 94.6(5) ? ? ? yes
N(3) C(19) C(1) 99.5(10) ? ? ? yes
N(3) C(19) C(2) 81.6(9) ? ? ? yes
N(3) C(19) C(14) 152(1) ? ? ? yes
N(3) C(19) C(16) 160(1) ? ? ? yes
N(3) C(19) C(17) 131(1) ? ? ? yes
N(3) C(19) C(18) 104.4(10) ? ? ? yes
N(3) C(19) C(20) 31.6(7) ? ? ? yes
N(3) C(19) C(21) 21.2(8) ? ? ? yes
C(1) C(19) C(2) 24.6(3) ? ? ? yes
C(1) C(19) C(14) 77.1(5) ? ? ? yes
C(1) C(19) C(16) 74.6(6) ? ? ? yes
C(1) C(19) C(17) 86.0(9) ? ? ? yes
C(1) C(19) C(18) 99.1(6) ? ? ? yes
C(1) C(19) C(20) 94.2(6) ? ? ? yes
C(1) C(19) C(21) 107.4(5) ? ? ? yes
C(2) C(19) C(14) 85.8(5) ? ? ? yes
C(2) C(19) C(16) 86.5(6) ? ? ? yes
C(2) C(19) C(17) 85.2(9) ? ? ? yes
C(2) C(19) C(18) 87.3(6) ? ? ? yes
C(2) C(19) C(20) 87.8(6) ? ? ? yes
C(2) C(19) C(21) 95.7(5) ? ? ? yes
C(14) C(19) C(16) 8.4(4) ? ? ? yes
C(14) C(19) C(17) 23.0(7) ? ? ? yes
C(14) C(19) C(18) 50.8(5) ? ? ? yes
C(14) C(19) C(20) 170.5(7) ? ? ? yes
C(14) C(19) C(21) 171.7(5) ? ? ? yes
C(16) C(19) C(17) 31.4(7) ? ? ? yes
C(16) C(19) C(18) 59.2(6) ? ? ? yes
C(16) C(19) C(20) 163.6(8) ? ? ? yes
C(16) C(19) C(21) 177.7(7) ? ? ? yes
C(17) C(19) C(18) 27.9(7) ? ? ? yes
C(17) C(19) C(20) 162(1) ? ? ? yes
C(17) C(19) C(21) 148(1) ? ? ? yes
C(18) C(19) C(20) 135.9(8) ? ? ? yes
C(18) C(19) C(21) 121.0(6) ? ? ? yes
C(20) C(19) C(21) 17.2(5) ? ? ? yes
Pb C(20) N(3) 44.8(6) ? ? ? yes
Pb C(20) N(4) 48.1(4) ? ? ? yes
Pb C(20) C(19) 72.2(5) ? ? ? yes
Pb C(20) C(21) 75.1(8) ? ? ? yes
Pb C(20) C(22) 55.9(3) ? ? ? yes
N(3) C(20) N(4) 92.3(9) ? ? ? yes
N(3) C(20) C(19) 27.6(6) ? ? ? yes
N(3) C(20) C(21) 111(1) ? ? ? yes
N(3) C(20) C(22) 98.1(9) ? ? ? yes
N(4) C(20) C(19) 119.9(7) ? ? ? yes
N(4) C(20) C(21) 34.2(7) ? ? ? yes
N(4) C(20) C(22) 11.9(4) ? ? ? yes
C(19) C(20) C(21) 134(1) ? ? ? yes
C(19) C(20) C(22) 125.0(6) ? ? ? yes
C(21) C(20) C(22) 22.5(7) ? ? ? yes
Pb C(21) O(4) 41.9(2) ? ? ? yes
Pb C(21) N(3) 49.6(3) ? ? ? yes
Pb C(21) N(4) 44.6(6) ? ? ? yes
Pb C(21) C(19) 60.1(3) ? ? ? yes
Pb C(21) C(20) 78.8(8) ? ? ? yes
Pb C(21) C(22) 69.1(5) ? ? ? yes
Pb C(21) C(23) 57.0(3) ? ? ? yes
O(4) C(21) N(3) 65.1(4) ? ? ? yes
O(4) C(21) N(4) 69.0(7) ? ? ? yes
O(4) C(21) C(19) 70.1(4) ? ? ? yes
O(4) C(21) C(20) 97.9(8) ? ? ? yes
O(4) C(21) C(22) 69.6(5) ? ? ? yes
O(4) C(21) C(23) 66.3(4) ? ? ? yes
N(3) C(21) N(4) 90.5(9) ? ? ? yes
N(3) C(21) C(19) 11.0(4) ? ? ? yes
N(3) C(21) C(20) 33.5(7) ? ? ? yes
N(3) C(21) C(22) 118.7(7) ? ? ? yes
N(3) C(21) C(23) 106.3(6) ? ? ? yes
N(4) C(21) C(19) 101.5(9) ? ? ? yes
N(4) C(21) C(20) 109(1) ? ? ? yes
N(4) C(21) C(22) 34.2(7) ? ? ? yes
N(4) C(21) C(23) 20.4(7) ? ? ? yes
C(19) C(21) C(20) 28.0(7) ? ? ? yes
C(19) C(21) C(22) 129.0(7) ? ? ? yes
C(19) C(21) C(23) 117.0(5) ? ? ? yes
C(20) C(21) C(22) 143(1) ? ? ? yes
C(20) C(21) C(23) 129.4(10) ? ? ? yes
C(22) C(21) C(23) 14.0(5) ? ? ? yes
Pb C(22) O(4) 41.6(2) ? ? ? yes
Pb C(22) O(11) 97.4(5) ? ? ? yes
Pb C(22) N(4) 44.7(6) ? ? ? yes
Pb C(22) N(5) 49.1(4) ? ? ? yes
Pb C(22) C(20) 57.2(3) ? ? ? yes
Pb C(22) C(21) 69.1(5) ? ? ? yes
Pb C(22) C(23) 78.0(8) ? ? ? yes
Pb C(22) C(24) 60.9(3) ? ? ? yes
O(4) C(22) O(11) 137.2(6) ? ? ? yes
O(4) C(22) N(4) 67.2(7) ? ? ? yes
O(4) C(22) N(5) 64.9(4) ? ? ? yes
O(4) C(22) C(20) 64.5(4) ? ? ? yes
O(4) C(22) C(21) 67.4(5) ? ? ? yes
O(4) C(22) C(23) 98.7(9) ? ? ? yes
O(4) C(22) C(24) 71.1(4) ? ? ? yes
O(11) C(22) N(4) 73.5(8) ? ? ? yes
O(11) C(22) N(5) 100.3(6) ? ? ? yes
O(11) C(22) C(20) 84.1(5) ? ? ? yes
O(11) C(22) C(21) 89.3(6) ? ? ? yes
O(11) C(22) C(23) 78.5(9) ? ? ? yes
O(11) C(22) C(24) 102.9(5) ? ? ? yes
N(4) C(22) N(5) 90.9(9) ? ? ? yes
N(4) C(22) C(20) 20.1(7) ? ? ? yes
N(4) C(22) C(21) 34.0(7) ? ? ? yes
N(4) C(22) C(23) 109(1) ? ? ? yes
N(4) C(22) C(24) 103.0(9) ? ? ? yes
N(5) C(22) C(20) 106.1(6) ? ? ? yes
N(5) C(22) C(21) 118.1(7) ? ? ? yes
N(5) C(22) C(23) 34.2(7) ? ? ? yes
N(5) C(22) C(24) 12.1(4) ? ? ? yes
C(20) C(22) C(21) 14.1(5) ? ? ? yes
C(20) C(22) C(23) 129(1) ? ? ? yes
C(20) C(22) C(24) 118.0(5) ? ? ? yes
C(21) C(22) C(23) 143(1) ? ? ? yes
C(21) C(22) C(24) 129.6(7) ? ? ? yes
C(23) C(22) C(24) 28.3(7) ? ? ? yes
Pb C(23) O(10) 146.8(6) ? ? ? yes
Pb C(23) O(11) 96.2(5) ? ? ? yes
Pb C(23) N(4) 48.6(4) ? ? ? yes
Pb C(23) N(5) 44.4(7) ? ? ? yes
Pb C(23) C(21) 56.4(3) ? ? ? yes
Pb C(23) C(22) 76.3(8) ? ? ? yes
Pb C(23) C(24) 73.1(5) ? ? ? yes
O(10) C(23) O(11) 79.0(4) ? ? ? yes
O(10) C(23) N(4) 144.0(7) ? ? ? yes
O(10) C(23) N(5) 116.7(10) ? ? ? yes
O(10) C(23) C(21) 144.5(5) ? ? ? yes
O(10) C(23) C(22) 132.1(10) ? ? ? yes
O(10) C(23) C(24) 89.7(6) ? ? ? yes
O(11) C(23) N(4) 65.5(5) ? ? ? yes
O(11) C(23) N(5) 130.9(10) ? ? ? yes
O(11) C(23) C(21) 70.0(4) ? ? ? yes
O(11) C(23) C(22) 75.4(9) ? ? ? yes
O(11) C(23) C(24) 140.4(8) ? ? ? yes
N(4) C(23) N(5) 91.9(9) ? ? ? yes
N(4) C(23) C(21) 12.1(4) ? ? ? yes
N(4) C(23) C(22) 34.7(7) ? ? ? yes
N(4) C(23) C(24) 120.9(7) ? ? ? yes
N(5) C(23) C(21) 97.0(9) ? ? ? yes
N(5) C(23) C(22) 110(1) ? ? ? yes
N(5) C(23) C(24) 29.1(6) ? ? ? yes
C(21) C(23) C(22) 22.8(8) ? ? ? yes
C(21) C(23) C(24) 125.3(6) ? ? ? yes
C(22) C(23) C(24) 134(1) ? ? ? yes
Pb C(24) O(1) 46.7(3) ? ? ? yes
Pb C(24) O(7) 142.9(6) ? ? ? yes
Pb C(24) N(5) 34.2(7) ? ? ? yes
Pb C(24) C(2) 121.6(5) ? ? ? yes
Pb C(24) C(5) 72.3(4) ? ? ? yes
Pb C(24) C(6) 97.9(8) ? ? ? yes
Pb C(24) C(7) 129.5(6) ? ? ? yes
Pb C(24) C(22) 56.4(4) ? ? ? yes
Pb C(24) C(23) 66.8(5) ? ? ? yes
Pb C(24) C(26) 95.2(4) ? ? ? yes
O(1) C(24) O(7) 142.4(6) ? ? ? yes
O(1) C(24) N(5) 78.5(8) ? ? ? yes
O(1) C(24) C(2) 76.9(4) ? ? ? yes
O(1) C(24) C(5) 26.1(3) ? ? ? yes
O(1) C(24) C(6) 52.8(7) ? ? ? yes
O(1) C(24) C(7) 85.4(6) ? ? ? yes
O(1) C(24) C(22) 96.8(5) ? ? ? yes
O(1) C(24) C(23) 111.3(7) ? ? ? yes
O(1) C(24) C(26) 78.8(4) ? ? ? yes
O(7) C(24) N(5) 111(1) ? ? ? yes
O(7) C(24) C(2) 89.5(5) ? ? ? yes
O(7) C(24) C(5) 127.9(7) ? ? ? yes
O(7) C(24) C(6) 109.8(9) ? ? ? yes
O(7) C(24) C(7) 83.4(6) ? ? ? yes
O(7) C(24) C(22) 88.4(5) ? ? ? yes
O(7) C(24) C(23) 82.6(6) ? ? ? yes
O(7) C(24) C(26) 65.2(4) ? ? ? yes
N(5) C(24) C(2) 155(1) ? ? ? yes
N(5) C(24) C(5) 104.6(10) ? ? ? yes
N(5) C(24) C(6) 131(1) ? ? ? yes
N(5) C(24) C(7) 163(1) ? ? ? yes
N(5) C(24) C(22) 23.1(8) ? ? ? yes
N(5) C(24) C(23) 33.1(7) ? ? ? yes
N(5) C(24) C(26) 91.3(10) ? ? ? yes
C(2) C(24) C(5) 50.7(5) ? ? ? yes
C(2) C(24) C(6) 24.1(7) ? ? ? yes
C(2) C(24) C(7) 8.6(4) ? ? ? yes
C(2) C(24) C(22) 166.3(5) ? ? ? yes
C(2) C(24) C(23) 171.6(7) ? ? ? yes
C(2) C(24) C(26) 85.7(5) ? ? ? yes
C(5) C(24) C(6) 26.8(7) ? ? ? yes
C(5) C(24) C(7) 59.3(6) ? ? ? yes
C(5) C(24) C(22) 122.0(6) ? ? ? yes
C(5) C(24) C(23) 137.3(8) ? ? ? yes
C(5) C(24) C(26) 77.9(5) ? ? ? yes
C(6) C(24) C(7) 32.6(7) ? ? ? yes
C(6) C(24) C(22) 148.1(10) ? ? ? yes
C(6) C(24) C(23) 164(1) ? ? ? yes
C(6) C(24) C(26) 83.1(8) ? ? ? yes
C(7) C(24) C(22) 168.9(7) ? ? ? yes
C(7) C(24) C(23) 163.3(8) ? ? ? yes
C(7) C(24) C(26) 88.6(6) ? ? ? yes
C(22) C(24) C(23) 17.4(5) ? ? ? yes
C(22) C(24) C(26) 81.2(5) ? ? ? yes
C(23) C(24) C(26) 93.7(7) ? ? ? yes
P C(25) O(3) 29.4(2) ? ? ? yes
P C(25) O(4) 26.1(2) ? ? ? yes
P C(25) O(5) 31.5(5) ? ? ? yes
P C(25) C(15) 122.2(6) ? ? ? yes
P C(25) C(26) 125(1) ? ? ? yes
P C(25) C(27) 148.2(7) ? ? ? yes
P C(25) C(28) 150.6(7) ? ? ? yes
P C(25) C(29) 131.0(8) ? ? ? yes
P C(25) C(30) 105(1) ? ? ? yes
O(3) C(25) O(4) 47.7(3) ? ? ? yes
O(3) C(25) O(5) 55.5(6) ? ? ? yes
O(3) C(25) C(15) 129.4(5) ? ? ? yes
O(3) C(25) C(26) 145(1) ? ? ? yes
O(3) C(25) C(27) 146.2(7) ? ? ? yes
O(3) C(25) C(28) 126.9(7) ? ? ? yes
O(3) C(25) C(29) 102.0(7) ? ? ? yes
O(3) C(25) C(30) 76.7(9) ? ? ? yes
O(4) C(25) O(5) 45.4(6) ? ? ? yes
O(4) C(25) C(15) 133.9(6) ? ? ? yes
O(4) C(25) C(26) 101.3(10) ? ? ? yes
O(4) C(25) C(27) 122.4(7) ? ? ? yes
O(4) C(25) C(28) 135.7(6) ? ? ? yes
O(4) C(25) C(29) 134.9(7) ? ? ? yes
O(4) C(25) C(30) 120(1) ? ? ? yes
O(5) C(25) C(15) 92.1(8) ? ? ? yes
O(5) C(25) C(26) 117(1) ? ? ? yes
O(5) C(25) C(27) 147(1) ? ? ? yes
O(5) C(25) C(28) 177(1) ? ? ? yes
O(5) C(25) C(29) 151(1) ? ? ? yes
O(5) C(25) C(30) 121(1) ? ? ? yes
C(15) C(25) C(26) 81.2(9) ? ? ? yes

loop_
_geom_bond_atom_site_label_1
_geom_bond_atom_site_label_2
_geom_bond_distance
_geom_bond_site_symmetry_1
_geom_bond_site_symmetry_2
_geom_bond_publ_flag
Pb Zn 3.466(3) ? ? yes
Pb P 3.609(4) ? ? yes
Pb O(1) 2.613(8) ? ? yes
Pb O(1) 3.664(9) ? ? yes
Pb O(2) 2.517(8) ? ? yes
Pb O(4) 2.350(8) ? ? yes
Pb N(3) 2.56(1) ? ? yes
Pb N(4) 2.53(1) ? ? yes
Pb N(5) 2.54(1) ? ? yes
Pb C(4) 3.72(1) ? ? yes
Pb C(5) 3.66(1) ? ? yes
Pb C(5) 3.37(1) ? ? yes
Pb C(6) 3.54(1) ? ? yes
Pb C(18) 3.55(1) ? ? yes
Pb C(19) 3.51(1) ? ? yes
Pb C(20) 3.39(1) ? ? yes
Pb C(21) 3.34(1) ? ? yes
Pb C(22) 3.34(1) ? ? yes
Pb C(23) 3.36(1) ? ? yes
Pb C(24) 3.50(1) ? ? yes
Zn P 3.078(4) ? ? yes
Zn O(1) 2.031(8) ? ? yes
Zn O(2) 2.047(9) ? ? yes
Zn O(3) 1.982(8) ? ? yes
Zn O(4) 3.343(8) ? ? yes
Zn N(1) 2.07(1) ? ? yes
Zn N(2) 2.03(1) ? ? yes
Zn C(4) 3.39(1) ? ? yes
Zn C(5) 3.03(1) ? ? yes
Zn C(8) 3.01(1) ? ? yes
Zn C(9) 2.94(1) ? ? yes
Zn C(10) 3.00(1) ? ? yes
Zn C(11) 2.99(1) ? ? yes
Zn C(12) 3.43(1) ? ? yes
Zn C(18) 3.05(1) ? ? yes
Cl O(11) 1.39(1) ? ? yes
Cl O(12) 1.40(1) ? ? yes
Cl O(13) 1.35(1) ? ? yes
Cl O(14) 1.35(1) ? ? yes
P O(1) 3.399(10) ? ? yes
P O(2) 3.342(10) ? ? yes
P O(3) 1.495(8) ? ? yes
P O(4) 1.486(8) ? ? yes
P O(5) 1.580(9) ? ? yes
P O(6) 1.598(9) ? ? yes
P C(25) 2.59(1) ? ? yes
P C(26) 3.58(2) ? ? yes
P C(30) 3.25(2) ? ? yes
P C(31) 2.66(1) ? ? yes
P C(32) 3.71(2) ? ? yes
P C(36) 3.20(1) ? ? yes
O(1) O(2) 2.97(1) ? ? yes
O(1) O(3) 3.05(1) ? ? yes
O(1) O(4) 3.04(1) ? ? yes
O(1) N(1) 2.86(1) ? ? yes
O(1) N(5) 2.99(1) ? ? yes
O(1) C(3) 3.63(2) ? ? yes
O(1) C(4) 2.40(1) ? ? yes
O(1) C(5) 1.31(1) ? ? yes
O(1) C(6) 2.38(2) ? ? yes
O(1) C(7) 3.66(2) ? ? yes
O(1) C(8) 2.98(2) ? ? yes
O(1) C(24) 2.96(2) ? ? yes
O(2) O(3) 2.90(1) ? ? yes
O(2) O(4) 3.00(1) ? ? yes
O(2) N(2) 2.84(1) ? ? yes
O(2) N(3) 2.97(1) ? ? yes
O(2) C(11) 2.94(2) ? ? yes
O(2) C(12) 2.41(2) ? ? yes
O(2) C(13) 3.69(2) ? ? yes
O(2) C(16) 3.65(2) ? ? yes
O(2) C(17) 2.41(2) ? ? yes
O(2) C(18) 1.32(1) ? ? yes
O(2) C(19) 2.95(2) ? ? yes
O(3) O(4) 2.57(1) ? ? yes
O(3) O(5) 2.53(1) ? ? yes
O(3) O(6) 2.47(1) ? ? yes
O(3) N(1) 3.23(1) ? ? yes
O(3) N(2) 3.42(1) ? ? yes
O(3) C(11) 3.30(1) ? ? yes
O(3) C(25) 3.04(2) ? ? yes
O(3) C(30) 3.04(2) ? ? yes
O(4) O(5) 2.50(1) ? ? yes
O(4) O(6) 2.53(1) ? ? yes
O(4) N(3) 3.13(1) ? ? yes
O(4) N(4) 3.02(1) ? ? yes
O(4) N(5) 3.14(1) ? ? yes
O(4) C(21) 3.22(2) ? ? yes
O(4) C(22) 3.27(2) ? ? yes
O(4) C(25) 3.28(2) ? ? yes
O(4) C(31) 3.01(1) ? ? yes
O(4) C(36) 3.28(2) ? ? yes
O(5) O(6) 2.43(1) ? ? yes
O(5) O(9) 3.35(1) ? ? yes
O(5) C(25) 1.40(2) ? ? yes
O(5) C(26) 2.38(2) ? ? yes
O(5) C(27) 3.64(2) ? ? yes
O(5) C(29) 3.68(2) ? ? yes
O(5) C(30) 2.42(2) ? ? yes
O(5) C(31) 3.25(2) ? ? yes
O(5) C(36) 3.27(2) ? ? yes
O(6) O(9) 3.69(2) ? ? yes
O(6) N(7) 3.51(2) ? ? yes
O(6) C(10) 3.54(2) ? ? yes
O(6) C(31) 1.38(1) ? ? yes
O(6) C(32) 2.31(2) ? ? yes
O(6) C(33) 3.58(2) ? ? yes
O(6) C(34) 3.51(2) ? ? yes
O(6) C(35) 3.63(2) ? ? yes
O(6) C(36) 2.39(2) ? ? yes
O(7) O(8) 2.16(2) ? ? yes
O(7) O(10) 3.47(2) ? ? yes
O(7) N(6) 1.23(2) ? ? yes
O(7) C(1) 3.53(2) ? ? yes
O(7) C(2) 3.65(2) ? ? yes
O(7) C(24) 3.39(2) ? ? yes
O(7) C(27) 2.70(2) ? ? yes
O(7) C(27) 3.33(2) ? ? yes
O(7) C(28) 2.30(2) ? ? yes
O(7) C(29) 3.52(2) ? ? yes
O(8) O(9) 3.11(2) ? ? yes
O(8) O(10) 3.12(2) ? ? yes
O(8) N(6) 1.22(2) ? ? yes
O(8) N(7) 2.96(2) ? ? yes
O(8) C(1) 3.40(2) ? ? yes
O(8) C(2) 3.38(2) ? ? yes
O(8) C(3) 3.36(2) ? ? yes
O(8) C(27) 3.54(2) ? ? yes
O(8) C(28) 2.32(2) ? ? yes
O(8) C(29) 2.69(2) ? ? yes
O(8) C(34) 3.52(2) ? ? yes
O(9) O(10) 2.15(2) ? ? yes
O(9) N(6) 3.51(2) ? ? yes
O(9) N(7) 1.22(2) ? ? yes
O(9) C(15) 3.53(2) ? ? yes
O(9) C(29) 3.45(2) ? ? yes
O(9) C(33) 2.75(2) ? ? yes
O(9) C(34) 2.35(2) ? ? yes
O(9) C(35) 3.56(2) ? ? yes
O(10) N(2) 3.60(2) ? ? yes
O(10) N(6) 3.28(2) ? ? yes
O(10) N(7) 1.24(1) ? ? yes
O(10) C(10) 3.69(2) ? ? yes
O(10) C(11) 2.98(2) ? ? yes
O(10) C(12) 3.63(2) ? ? yes
O(10) C(23) 3.47(2) ? ? yes
O(10) C(33) 3.53(2) ? ? yes
O(10) C(34) 2.32(2) ? ? yes
O(10) C(35) 2.72(2) ? ? yes
O(11) O(12) 2.22(2) ? ? yes
O(11) O(13) 2.25(2) ? ? yes
O(11) O(14) 2.18(2) ? ? yes
O(11) N(1) 3.68(2) ? ? yes
O(11) N(4) 3.18(2) ? ? yes
O(11) C(8) 3.52(2) ? ? yes
O(11) C(9) 3.50(2) ? ? yes
O(11) C(10) 3.35(2) ? ? yes
O(11) C(22) 3.28(2) ? ? yes
O(11) C(23) 3.32(2) ? ? yes
O(11) C(35) 3.45(2) ? ? yes
O(12) O(13) 2.31(2) ? ? yes
O(12) O(14) 2.22(2) ? ? yes
O(12) C(15) 3.73(2) ? ? yes
O(12) C(32) 3.48(2) ? ? yes
O(12) C(33) 3.57(2) ? ? yes
O(13) O(14) 2.27(2) ? ? yes
O(13) C(1) 3.57(2) ? ? yes
O(13) C(26) 3.54(2) ? ? yes
O(13) C(36) 3.72(2) ? ? yes
O(14) C(1) 3.35(2) ? ? yes
O(14) C(8) 3.37(2) ? ? yes
N(1) N(2) 2.62(2) ? ? yes
N(1) C(3) 3.55(2) ? ? yes
N(1) C(4) 2.40(2) ? ? yes
N(1) C(5) 2.99(2) ? ? yes
N(1) C(8) 1.26(1) ? ? yes
N(1) C(9) 1.47(1) ? ? yes
N(1) C(10) 2.41(2) ? ? yes
N(2) C(9) 2.45(2) ? ? yes
N(2) C(10) 1.49(2) ? ? yes
N(2) C(11) 1.27(2) ? ? yes
N(2) C(12) 2.45(2) ? ? yes
N(2) C(13) 3.67(2) ? ? yes
N(2) C(18) 3.02(2) ? ? yes
N(3) N(4) 2.88(2) ? ? yes
N(3) C(2) 3.64(2) ? ? yes
N(3) C(16) 3.63(2) ? ? yes
N(3) C(17) 2.50(2) ? ? yes
N(3) C(18) 3.12(2) ? ? yes
N(3) C(19) 1.30(2) ? ? yes
N(3) C(20) 1.47(2) ? ? yes
N(3) C(21) 2.48(2) ? ? yes
N(4) N(5) 2.84(2) ? ? yes
N(4) C(20) 2.41(2) ? ? yes
N(4) C(21) 1.43(2) ? ? yes
N(4) C(22) 1.44(2) ? ? yes
N(4) C(23) 2.39(2) ? ? yes
N(5) C(5) 3.16(2) ? ? yes
N(5) C(6) 2.51(2) ? ? yes
N(5) C(7) 3.66(2) ? ? yes
N(5) C(22) 2.42(2) ? ? yes
N(5) C(23) 1.46(2) ? ? yes
N(5) C(24) 1.30(2) ? ? yes
N(6) N(7) 3.46(2) ? ? yes
N(6) C(1) 3.53(2) ? ? yes
N(6) C(2) 3.33(2) ? ? yes
N(6) C(3) 3.61(2) ? ? yes
N(6) C(7) 3.67(2) ? ? yes
N(6) C(26) 3.72(2) ? ? yes
N(6) C(27) 2.45(2) ? ? yes
N(6) C(28) 1.47(2) ? ? yes
N(6) C(29) 2.42(2) ? ? yes
N(6) C(30) 3.68(2) ? ? yes
N(7) C(32) 3.70(2) ? ? yes
N(7) C(33) 2.44(2) ? ? yes
N(7) C(34) 1.48(2) ? ? yes
N(7) C(35) 2.46(2) ? ? yes
N(7) C(36) 3.69(2) ? ? yes
C(1) C(2) 1.52(2) ? ? yes
C(1) C(3) 2.55(2) ? ? yes
C(1) C(7) 2.52(2) ? ? yes
C(1) C(16) 3.70(2) ? ? yes
C(1) C(17) 3.72(2) ? ? yes
C(1) C(19) 3.53(2) ? ? yes
C(2) C(3) 1.40(2) ? ? yes
C(2) C(4) 2.44(2) ? ? yes
C(2) C(5) 2.86(2) ? ? yes
C(2) C(6) 2.43(2) ? ? yes
C(2) C(7) 1.37(2) ? ? yes
C(2) C(8) 3.70(2) ? ? yes
C(2) C(19) 3.60(2) ? ? yes
C(2) C(24) 3.69(2) ? ? yes
C(2) C(28) 3.65(2) ? ? yes
C(3) C(4) 1.37(2) ? ? yes
C(3) C(5) 2.42(2) ? ? yes
C(3) C(6) 2.75(2) ? ? yes
C(3) C(7) 2.35(2) ? ? yes
C(3) C(8) 2.37(2) ? ? yes
C(3) C(28) 3.69(2) ? ? yes
C(3) C(29) 3.65(2) ? ? yes
C(4) C(5) 1.43(2) ? ? yes
C(4) C(6) 2.43(2) ? ? yes
C(4) C(7) 2.78(2) ? ? yes
C(4) C(8) 1.44(2) ? ? yes
C(4) C(29) 3.41(2) ? ? yes
C(4) C(30) 3.73(2) ? ? yes
C(5) C(6) 1.43(2) ? ? yes
C(5) C(7) 2.46(2) ? ? yes
C(5) C(8) 2.55(2) ? ? yes
C(5) C(24) 2.57(2) ? ? yes
C(5) C(29) 3.72(2) ? ? yes
C(5) C(30) 3.68(2) ? ? yes
C(6) C(7) 1.41(2) ? ? yes
C(6) C(24) 1.46(2) ? ? yes
C(6) C(27) 3.58(2) ? ? yes
C(7) C(17) 3.54(2) ? ? yes
C(7) C(18) 3.65(2) ? ? yes
C(7) C(24) 2.40(2) ? ? yes
C(7) C(27) 3.67(2) ? ? yes
C(7) C(28) 3.62(2) ? ? yes
C(8) C(9) 2.36(2) ? ? yes
C(8) C(10) 3.41(2) ? ? yes
C(8) C(29) 3.65(2) ? ? yes
C(9) C(10) 1.52(2) ? ? yes
C(9) C(11) 3.61(2) ? ? yes
C(9) C(12) 3.71(2) ? ? yes
C(9) C(13) 3.71(2) ? ? yes
C(10) C(11) 2.35(2) ? ? yes
C(11) C(12) 1.47(2) ? ? yes
C(11) C(13) 2.46(2) ? ? yes
C(11) C(14) 3.69(2) ? ? yes
C(11) C(18) 2.55(2) ? ? yes
C(12) C(13) 1.42(2) ? ? yes
C(12) C(14) 2.40(2) ? ? yes
C(12) C(16) 2.72(2) ? ? yes
C(12) C(17) 2.40(2) ? ? yes
C(12) C(18) 1.43(2) ? ? yes
C(13) C(14) 1.31(2) ? ? yes
C(13) C(15) 2.45(2) ? ? yes
C(13) C(16) 2.29(2) ? ? yes
C(13) C(17) 2.74(2) ? ? yes
C(13) C(18) 2.47(2) ? ? yes
C(14) C(15) 1.51(2) ? ? yes
C(14) C(16) 1.36(2) ? ? yes
C(14) C(17) 2.41(2) ? ? yes
C(14) C(18) 2.86(2) ? ? yes
C(14) C(19) 3.67(2) ? ? yes
C(15) C(16) 2.52(2) ? ? yes
C(15) C(25) 3.68(2) ? ? yes
C(15) C(26) 3.73(2) ? ? yes
C(16) C(17) 1.37(2) ? ? yes
C(16) C(18) 2.43(2) ? ? yes
C(16) C(19) 2.38(2) ? ? yes
C(17) C(18) 1.43(2) ? ? yes
C(17) C(19) 1.44(2) ? ? yes
C(18) C(19) 2.53(2) ? ? yes
C(19) C(20) 2.41(2) ? ? yes
C(19) C(21) 3.65(2) ? ? yes
C(20) C(21) 1.52(2) ? ? yes
C(20) C(22) 3.71(2) ? ? yes
C(21) C(22) 2.38(2) ? ? yes
C(21) C(23) 3.68(2) ? ? yes
C(22) C(23) 1.49(2) ? ? yes
C(22) C(24) 3.56(2) ? ? yes
C(23) C(24) 2.36(2) ? ? yes
C(24) C(26) 3.63(2) ? ? yes
C(25) C(26) 1.38(2) ? ? yes
C(25) C(27) 2.38(2) ? ? yes
C(25) C(28) 2.71(2) ? ? yes
C(25) C(29) 2.39(2) ? ? yes
C(25) C(30) 1.38(2) ? ? yes
C(26) C(27) 1.38(2) ? ? yes
C(26) C(28) 2.37(2) ? ? yes
C(26) C(29) 2.80(2) ? ? yes
C(26) C(30) 2.41(2) ? ? yes
C(27) C(28) 1.37(2) ? ? yes
C(27) C(29) 2.42(2) ? ? yes
C(27) C(30) 2.77(2) ? ? yes
C(28) C(29) 1.37(2) ? ? yes
C(28) C(30) 2.35(2) ? ? yes
C(29) C(30) 1.38(2) ? ? yes
C(31) C(32) 1.34(2) ? ? yes
C(31) C(33) 2.35(2) ? ? yes
C(31) C(34) 2.67(2) ? ? yes
C(31) C(34) 3.60(2) ? ? yes
C(31) C(35) 2.35(2) ? ? yes
C(31) C(35) 3.70(2) ? ? yes
C(31) C(36) 1.35(2) ? ? yes
C(32) C(33) 1.38(2) ? ? yes
C(32) C(34) 2.34(2) ? ? yes
C(32) C(35) 2.74(2) ? ? yes
C(32) C(35) 3.60(2) ? ? yes
C(32) C(36) 2.35(2) ? ? yes
C(32) C(36) 3.57(2) ? ? yes
C(33) C(34) 1.36(2) ? ? yes
C(33) C(35) 2.40(2) ? ? yes
C(33) C(36) 2.74(2) ? ? yes
C(33) C(36) 3.60(2) ? ? yes
C(34) C(35) 1.37(2) ? ? yes
C(34) C(36) 2.33(2) ? ? yes
C(35) C(36) 1.36(2) ? ? yes
